data_1573392
_journal_paper_doi 10.1039/D4NJ04193C
_chemical_formula_moiety '1(C81 H66 Ag N4 O P2), B F4, 1(C4 H10 O)'
_chemical_formula_sum 'C85 H76 Ag B F4 N4 O2 P2'
_chemical_formula_weight 1442.12
_space_group_crystal_system triclinic
_space_group_IT_number 2
_space_group_name_Hall '-P 1'
_space_group_name_H-M_alt 'P -1'
_atom_sites_solution_hydrogens geom
_atom_sites_solution_primary direct
_atom_sites_solution_secondary difmap
_audit_creation_date 2024-11-29
_audit_creation_method
;
Olex2 1.2
(compiled 2018.05.29 svn.r3508 for OlexSys, GUI svn.r5506)
;
_audit_update_record
;
2024-12-01 deposited with the CCDC.	2024-12-04 downloaded from the CCDC.
;
_cell_angle_alpha 77.9013(10)
_cell_angle_beta 78.6755(10)
_cell_angle_gamma 89.8003(9)
_cell_formula_units_Z 8
_cell_length_a 19.2498(2)
_cell_length_b 25.6897(3)
_cell_length_c 31.4864(4)
_cell_measurement_reflns_used 86790
_cell_measurement_temperature 113(20)
_cell_measurement_theta_max 75.8140
_cell_measurement_theta_min 1.8340
_cell_volume 14916.9(3)
_computing_cell_refinement 'CrysAlisPro 1.171.42.72a (Rigaku OD, 2022)'
_computing_data_collection 'CrysAlisPro 1.171.42.72a (Rigaku OD, 2022)'
_computing_data_reduction 'CrysAlisPro 1.171.42.72a (Rigaku OD, 2022)'
_computing_molecular_graphics 'Olex2 (Dolomanov et al., 2009)'
_computing_publication_material 'Olex2 (Dolomanov et al., 2009)'
_computing_structure_refinement 'XH (Sheldrick, 2008)'
_computing_structure_solution 'SHELXT 2018/2 (Sheldrick, 2018)'
_diffrn_ambient_environment N~2~
_diffrn_ambient_temperature 113(20)
_diffrn_detector 'Hybrid Pixel Array Detector'
_diffrn_detector_area_resol_mean 10.0000
_diffrn_detector_type HyPix
_diffrn_measured_fraction_theta_full 0.998
_diffrn_measured_fraction_theta_max 0.998
_diffrn_measurement_details
;
List of Runs (angles in degrees, time in seconds):

  # Type    Start    End  Width  t~exp~   \w     \q     \k     \f   Frames
#--------------------------------------------------------------------------
  1  \w    -68.00  25.00   0.50    0.16    --  -45.61  77.00-120.00  186
  2  \w    -62.00  27.00   0.50    0.16    --  -45.61  57.00   0.00  178
  3  \w    -67.00 -31.00   0.50    0.66    -- -104.50  61.00  60.00   72
  4  \w    -62.00 -31.00   0.50    0.66    -- -104.50  61.00-120.00   62
  5  \w    -68.00 -43.00   0.50    0.66    -- -104.50  61.00 -90.00   50
  6  \w    -62.00  27.00   0.50    0.16    --  -45.61  57.00 150.00  178
  7  \w    -68.00 -37.00   0.50    0.66    -- -104.50  61.00 150.00   62
  8  \w   -107.00 -36.00   0.50    0.66    -- -104.50 111.00  67.16  142
  9  \w    -92.00 -35.00   0.50    0.66    -- -104.50 125.00 150.00  114
 10  \w   -121.00 -70.00   0.50    0.66    -- -104.50 139.00 141.29  102
 11  \w   -100.00 -73.00   0.50    0.66    -- -104.50 114.00 134.00   54
 12  \w    -77.00 -43.00   0.50    0.16    --  -45.61 114.00 134.00   68
 13  \w   -109.00 -34.00   0.50    0.66    -- -104.50 125.00  30.00  150
 14  \w    -73.00 -38.00   0.50    0.66    -- -104.50 125.00 -60.00   70
 15  \w   -170.00 -90.00   0.50    0.66    -- -104.50 -30.00 120.00  160
 16  \w   -115.00 -90.00   0.50    0.16    --  -45.61 -77.00  30.00   50
 17  \w    -58.00 -31.00   0.50    0.16    --  -45.61 -77.00  30.00   54
 18  \w   -173.00 -89.00   0.50    0.66    -- -104.50 -30.00-120.00  168
 19  \w   -155.00-129.00   0.50    0.66    -- -104.50 -61.00   0.00   52
 20  \w   -119.00 -87.00   0.50    0.66    -- -104.50 -61.00   0.00   64
 21  \w   -159.00 -94.00   0.50    0.66    -- -104.50-114.00  43.00  130
 22  \w     50.00  79.00   0.50    0.16    --   45.61-114.00  43.00   58
 23  \w     49.00 112.00   0.50    0.66    --  105.07-125.00 -30.00  126
 24  \w     51.00 111.00   0.50    0.66    --  105.07-125.00   0.00  120
 25  \w     54.00 108.00   0.50    0.66    --  105.07-114.00  43.00  108
 26  \w     42.00 103.00   0.50    0.66    --  105.07 -95.00  90.00  122
 27  \w     66.00 100.00   0.50    0.66    --  105.07 -95.00 -30.00   68
 28  \w     35.00 112.00   0.50    0.66    --  105.07-125.00 -60.00  154
 29  \w     58.00 112.00   0.50    0.66    --  105.07-125.00-180.00  108
 30  \w     74.00 101.00   0.50    0.66    --  105.07 -95.00-150.00   54
 31  \w     39.00  66.00   0.50    0.66    --  105.07 -95.00-150.00   54
 32  \w     50.00  75.00   0.50    0.66    --  105.07 -61.00   0.00   50
 33  \w     49.00  74.00   0.50    0.66    --  105.07 -61.00  90.00   50
 34  \w     46.00  74.00   0.50    0.66    --  105.07 -61.00 -90.00   56
 35  \w     50.00  79.00   0.50    0.66    --  105.07 -77.00-150.00   58
 36  \w    117.00 144.00   0.50    0.66    --  105.07 114.00 134.00   54
 37  \w    137.00 177.00   0.50    0.66    --  105.07  45.00  30.00   80
 38  \w    100.00 178.00   0.50    0.66    --  105.07  45.00  60.00  156
 39  \w    102.00 127.00   0.50    0.66    --  105.07  45.00  30.00   50
 40  \w     91.00 178.00   0.50    0.66    --  105.07  15.00 -30.00  174
 41  \w     33.00 119.00   0.50    0.16    --   45.61  38.00 -30.00  172
 42  \w     32.00 119.00   0.50    0.16    --   45.61  38.00-120.00  174
 43  \w    122.00 164.00   0.50    0.66    --  105.07  30.00-180.00   84
;
_diffrn_measurement_device 'four-circle diffractometer'
_diffrn_measurement_device_type 'XtaLAB Synergy R, HyPix'
_diffrn_measurement_method '\w scans'
_diffrn_orient_matrix_type 'CrysAlisPro convention (1999,Acta A55,543-557)'
_diffrn_orient_matrix_UB_11 -0.0480124000
_diffrn_orient_matrix_UB_12 0.0480545000
_diffrn_orient_matrix_UB_13 0.0005665000
_diffrn_orient_matrix_UB_21 -0.0045859000
_diffrn_orient_matrix_UB_22 -0.0072983000
_diffrn_orient_matrix_UB_23 0.0503139000
_diffrn_orient_matrix_UB_31 0.0659221000
_diffrn_orient_matrix_UB_32 0.0374795000
_diffrn_orient_matrix_UB_33 -0.0087487000
_diffrn_radiation_monochromator mirror
_diffrn_radiation_probe x-ray
_diffrn_radiation_type CuK\a
_diffrn_radiation_wavelength 1.54184
_diffrn_reflns_av_R_equivalents 0.0416
_diffrn_reflns_av_unetI/netI 0.0371
_diffrn_reflns_limit_h_max 22
_diffrn_reflns_limit_h_min -21
_diffrn_reflns_limit_k_max 30
_diffrn_reflns_limit_k_min -30
_diffrn_reflns_limit_l_max 36
_diffrn_reflns_limit_l_min -37
_diffrn_reflns_number 187272
_diffrn_reflns_theta_full 65.00
_diffrn_reflns_theta_max 65.00
_diffrn_reflns_theta_min 1.76
_diffrn_source 'Rotating-anode X-ray tube'
_diffrn_source_type 'PhotonJet R (Cu) X-ray Source'
_exptl_absorpt_coefficient_mu 3.056
_exptl_absorpt_correction_T_max 1.00000
_exptl_absorpt_correction_T_min 0.70991
_exptl_absorpt_correction_type multi-scan
_exptl_absorpt_process_details
;
CrysAlisPro 1.171.42.72a (Rigaku Oxford Diffraction, 2022)
Empirical absorption correction using spherical harmonics,
implemented in SCALE3 ABSPACK scaling algorithm.
;
_exptl_crystal_colour yellow
_exptl_crystal_colour_primary yellow
_exptl_crystal_density_diffrn 1.284
_exptl_crystal_density_method 'not measured'
_exptl_crystal_description block
_exptl_crystal_F_000 5981
_exptl_crystal_size_max 0.242
_exptl_crystal_size_mid 0.168
_exptl_crystal_size_min 0.108
_refine_diff_density_max 2.558
_refine_diff_density_min -1.318
_refine_diff_density_rms 0.107
_refine_ls_extinction_method none
_refine_ls_goodness_of_fit_ref 1.065
_refine_ls_hydrogen_treatment constr
_refine_ls_matrix_type full
_refine_ls_number_parameters 3513
_refine_ls_number_reflns 50685
_refine_ls_number_restraints 423
_refine_ls_restrained_S_all 1.078
_refine_ls_R_factor_all 0.0759
_refine_ls_R_factor_gt 0.0696
_refine_ls_shift/su_max 0.002
_refine_ls_shift/su_mean 0.000
_refine_ls_structure_factor_coef Fsqd
_refine_ls_weighting_details 'calc w=1/[\s^2^(Fo^2^)+(0.1036P)^2^+43.2221P] where P=(Fo^2^+2Fc^2^)/3'
_refine_ls_weighting_scheme calc
_refine_ls_wR_factor_gt 0.1899
_refine_ls_wR_factor_ref 0.1939
_reflns_number_gt 45250
_reflns_number_total 50685
_reflns_threshold_expression >2sigma(I)
_cod_data_source_file d4nj04193c2.cif
_cod_data_source_block agred
_cod_original_cell_volume 14917.0(3)
_cod_database_code 1573392
_chemical_oxdiff_formula CHONPAg
_reflns_odcompleteness_completeness 99.79
_reflns_odcompleteness_iscentric 1
_reflns_odcompleteness_theta 66.97
_olex2_refinement_description
;
1. Fixed Uiso
 At 1.2 times of:
  All C(H) groups, All C(H,H) groups
 At 1.5 times of:
  All C(H,H,H) groups
2. Restrained distances
 P7-C250 = P7-C450
 1.81 with sigma of 0.02
 B4-F13 = B4-F14 = B4-F15 = B4-F16
 1.37 with sigma of 0.02
 F13-F14 = F13-F15 = F13-F16 = F14-F15 = F14-F16 = F15-F16
 2.25 with sigma of 0.02
 C333-C334 = C335-C336
 1.54 with sigma of 0.01
 C334-C335
 2.35 with sigma of 0.01
 C326-C327
 2.35 with sigma of 0.01
 C325-C326 = C327-C328
 1.54 with sigma of 0.01
 P6-C175 = P6-C475
 1.81 with sigma of 0.02
 C329-C330 = C331-C332
 1.54 with sigma of 0.01
 C330-C331
 2.35 with sigma of 0.01
 C346-C347
 2.35 with sigma of 0.01
 C345-C346 = C347-C348
 1.54 with sigma of 0.01
 C446-C447
 2.35 with sigma of 0.01
 C445-C446 = C447-C448
 1.54 with sigma of 0.01
 C438-C439
 2.35 with sigma of 0.01
 C437-C438 = C439-C440
 1.54 with sigma of 0.01
 C338-C339
 2.35 with sigma of 0.01
 C337-C338 = C339-C340
 1.54 with sigma of 0.01
 O6-C330 = O6-C331
 1.45 with sigma of 0.01
 C329-O6 = C332-O6
 2.5 with sigma of 0.01
 C325-O5 = C328-O5
 2.5 with sigma of 0.01
 O5-C326 = O5-C327
 1.45 with sigma of 0.01
 C346-O10 = C347-O10
 1.45 with sigma of 0.01
 C345-O10 = C348-O10
 2.5 with sigma of 0.01
 C446-O10A = C447-O10A
 1.45 with sigma of 0.01
 C445-O10A = C448-O10A
 2.5 with sigma of 0.01
 C438-O8A = C439-O8A
 1.45 with sigma of 0.01
 C437-O8A = C440-O8A
 2.5 with sigma of 0.01
 C338-O8 = C339-O8
 1.45 with sigma of 0.01
 C337-O8 = C340-O8
 2.5 with sigma of 0.01
 C333-O7 = C336-O7
 2.5 with sigma of 0.01
 C334-O7 = C335-O7
 1.45 with sigma of 0.01
 F16-B4 \\sim F16A-B4
 with sigma of 0.02
 F14-B4 \\sim F14A-B4
 with sigma of 0.02
 F13-B4 \\sim F13A-B4
 with sigma of 0.02
 F15-B4 \\sim F15A-B4
 with sigma of 0.02
3. Restrained planarity
 C325, C326, C327, C328, O5
 with sigma of 0.1
4. Uiso/Uaniso restraints and constraints
Uanis(C250) \\sim Ueq, Uanis(C251) \\sim Ueq, Uanis(C252) \\sim Ueq,
Uanis(C253) \\sim Ueq, Uanis(C254) \\sim Ueq, Uanis(C255) \\sim Ueq: with sigma
of 0.02 and sigma for terminal atoms of 0.01
Uanis(C450) \\sim Ueq, Uanis(C451) \\sim Ueq, Uanis(C452) \\sim Ueq,
Uanis(C453) \\sim Ueq, Uanis(C454) \\sim Ueq, Uanis(C455) \\sim Ueq: with sigma
of 0.02 and sigma for terminal atoms of 0.01
Uanis(C38) \\sim Ueq, Uanis(C23) \\sim Ueq: with sigma of 0.02 and sigma for
terminal atoms of 0.01
Uanis(F13) \\sim Ueq, Uanis(F14) \\sim Ueq, Uanis(F15) \\sim Ueq, Uanis(F16)
\\sim Ueq, Uanis(F13A) \\sim Ueq, Uanis(F14A) \\sim Ueq, Uanis(F15A) \\sim Ueq,
Uanis(F16A) \\sim Ueq: with sigma of 0.02 and sigma for terminal atoms of 0.01
Uanis(C175) \\sim Ueq, Uanis(C176) \\sim Ueq, Uanis(C177) \\sim Ueq,
Uanis(C178) \\sim Ueq, Uanis(C179) \\sim Ueq, Uanis(C180) \\sim Ueq: with sigma
of 0.02 and sigma for terminal atoms of 0.01
Uanis(C475) \\sim Ueq, Uanis(C476) \\sim Ueq, Uanis(C477) \\sim Ueq,
Uanis(C478) \\sim Ueq, Uanis(C479) \\sim Ueq, Uanis(C480) \\sim Ueq: with sigma
of 0.02 and sigma for terminal atoms of 0.01
Uanis(C329) \\sim Ueq, Uanis(C330) \\sim Ueq, Uanis(C331) \\sim Ueq,
Uanis(C332) \\sim Ueq, Uanis(O6) \\sim Ueq: with sigma of 0.02 and sigma for
terminal atoms of 0.01
Uanis(C325) \\sim Ueq, Uanis(C326) \\sim Ueq, Uanis(C327) \\sim Ueq,
Uanis(C328) \\sim Ueq, Uanis(O5) \\sim Ueq: with sigma of 0.02 and sigma for
terminal atoms of 0.01
Uanis(C337) \\sim Ueq, Uanis(C338) \\sim Ueq, Uanis(C339) \\sim Ueq,
Uanis(C340) \\sim Ueq, Uanis(O8) \\sim Ueq, Uanis(C437) \\sim Ueq, Uanis(C438)
\\sim Ueq, Uanis(C439) \\sim Ueq, Uanis(C440) \\sim Ueq, Uanis(O8A) \\sim Ueq:
with sigma of 0.02 and sigma for terminal atoms of 0.01
Uanis(C333) \\sim Ueq, Uanis(C334) \\sim Ueq, Uanis(C335) \\sim Ueq,
Uanis(C336) \\sim Ueq, Uanis(O7) \\sim Ueq: with sigma of 0.02 and sigma for
terminal atoms of 0.01
Uanis(C250) = Uanis(C251) = Uanis(C252) = Uanis(C253) = Uanis(C254) =
Uanis(C255)
Uanis(C450) = Uanis(C451) = Uanis(C452) = Uanis(C453) = Uanis(C454) =
Uanis(C455)
Uanis(F13) = Uanis(F14) = Uanis(F15) = Uanis(F16) = Uanis(F13A) = Uanis(F14A) =
Uanis(F15A) = Uanis(F16A) = Uanis(B4)
Uanis(C175) = Uanis(C176) = Uanis(C177) = Uanis(C178) = Uanis(C179) =
Uanis(C180)
Uanis(C475) = Uanis(C476) = Uanis(C477) = Uanis(C478) = Uanis(C479) =
Uanis(C480)
Uanis(C325) = Uanis(C326) = Uanis(C327) = Uanis(C328) = Uanis(O5)
Uanis(C347) = Uanis(C345) = Uanis(C346) = Uanis(C348) = Uanis(O10) =
Uanis(C447) = Uanis(C445) = Uanis(C446) = Uanis(C448) = Uanis(O10A)
Uanis(C337) = Uanis(C338) = Uanis(C339) = Uanis(C340) = Uanis(O8) = Uanis(C437)
= Uanis(C438) = Uanis(C439) = Uanis(C440) = Uanis(O8A)
Uanis(C333) = Uanis(C334) = Uanis(C335) = Uanis(C336) = Uanis(O7)
5. Others
 Sof(C475)=Sof(C476)=Sof(H476)=Sof(C477)=Sof(H477)=Sof(C478)=Sof(H478)=
 Sof(C479)=Sof(H479)=Sof(C480)=Sof(H480)=1-FVAR(1)
 Sof(C175)=Sof(C176)=Sof(H176)=Sof(C177)=Sof(H177)=Sof(C178)=Sof(H178)=
 Sof(C179)=Sof(H179)=Sof(C180)=Sof(H180)=FVAR(1)
 Sof(C450)=Sof(C455)=Sof(H455)=Sof(C454)=Sof(H454)=Sof(C453)=Sof(H453)=
 Sof(C452)=Sof(H452)=Sof(C451)=Sof(H451)=1-FVAR(2)
 Sof(C250)=Sof(C255)=Sof(H255)=Sof(C254)=Sof(H254)=Sof(C253)=Sof(H253)=
 Sof(C252)=Sof(H252)=Sof(C251)=Sof(H251)=FVAR(2)
 Sof(F16A)=Sof(F14A)=Sof(F15A)=Sof(F13A)=1-FVAR(3)
 Sof(F16)=Sof(F14)=Sof(F15)=Sof(F13)=FVAR(3)
 Sof(C445)=Sof(H44A)=Sof(H44B)=Sof(H44C)=Sof(C446)=Sof(H44D)=Sof(H44E)=
 Sof(O10A)=Sof(C447)=Sof(H44F)=Sof(H44G)=Sof(C448)=Sof(H44H)=Sof(H44I)=
 Sof(H44J)=1-FVAR(4)
 Sof(C345)=Sof(H34D)=Sof(H34E)=Sof(H34F)=Sof(C346)=Sof(H34G)=Sof(H34H)=
 Sof(C347)=Sof(H34I)=Sof(H34J)=Sof(O10)=Sof(C348)=Sof(H34K)=Sof(H34L)=Sof(H34M)=
 FVAR(4)
 Fixed Sof: C325(0.5) H32G(0.5) H32H(0.5) H32I(0.5) C326(0.5) H32J(0.5)
 H32K(0.5) C327(0.5) H32L(0.5) H32M(0.5) C328(0.5) H32N(0.5) H32O(0.5)
 H32P(0.5) C333(0.5) H33H(0.5) H33I(0.5) H33J(0.5) C334(0.5) H33K(0.5)
 H33L(0.5) C335(0.5) H33M(0.5) H33N(0.5) C336(0.5) H33O(0.5) H33P(0.5)
 H33Q(0.5) C337(0.5) H33R(0.5) H33S(0.5) H33T(0.5) C338(0.5) H33U(0.5)
 H33V(0.5) C340(0.5) H34A(0.5) H34B(0.5) H34C(0.5) O5(0.5) O7(0.5) O8(0.5)
 C339(0.5) H33W(0.5) H33X(0.5) O8A(0.5) C437(0.5) C438(0.5) H43A(0.5) H43B(0.5)
 C439(0.5) H43C(0.5) H43D(0.5) C440(0.5) H44K(0.5) H44L(0.5) H44M(0.5)
6.a Secondary CH2 refined with riding coordinates:
 C326(H32J,H32K), C327(H32L,H32M), C330(H33A,H33B), C331(H33C,H33D), C334(H33K,
 H33L), C335(H33M,H33N), C338(H33U,H33V), C339(H33W,H33X), C346(H34G,H34H),
 C347(H34I,H34J), C446(H44D,H44E), C447(H44F,H44G), C438(H43A,H43B), C439(H43C,
 H43D)
6.b Aromatic/amide H refined with riding coordinates:
 C2(H2), C3(H3), C4(H4), C5(H5), C6(H6), C8(H8), C9(H9), C10(H10), C11(H11),
 C12(H12), C14(H14), C15(H15), C16(H16), C17(H17), C18(H18), C20(H20), C21(H21),
  C22(H22), C23(H23), C24(H24), C26(H26), C27(H27), C28(H28), C33(H33),
 C34(H34), C35(H35), C40(H40), C41(H41), C44(H44), C45(H45), C48(H48), C49(H49),
  C53(H53), C54(H54), C55(H55), C56(H56), C60(H60), C61(H61), C62(H62),
 C63(H63), C68(H68), C69(H69), C70(H70), C71(H71), C75(H75), C76(H76), C77(H77),
  C78(H78), C83(H83), C84(H84), C85(H85), C86(H86), C87(H87), C89(H89),
 C90(H90), C91(H91), C92(H92), C93(H93), C95(H95), C96(H96), C97(H97), C98(H98),
  C99(H99), C101(H101), C102(H102), C103(H103), C104(H104), C105(H105),
 C108(H108), C109(H109), C110(H110), C114(H114), C115(H115), C116(H116),
 C121(H121), C122(H122), C127(H127), C128(H128), C131(H131), C132(H132),
 C134(H134), C135(H135), C136(H136), C137(H137), C141(H141), C142(H142),
 C143(H143), C144(H144), C149(H149), C150(H150), C151(H151), C152(H152),
 C156(H156), C157(H157), C158(H158), C159(H159), C164(H164), C165(H165),
 C166(H166), C167(H167), C168(H168), C170(H170), C171(H171), C172(H172),
 C173(H173), C174(H174), C176(H176), C177(H177), C178(H178), C179(H179),
 C180(H180), C182(H182), C183(H183), C184(H184), C185(H185), C186(H186),
 C189(H189), C190(H190), C191(H191), C195(H195), C196(H196), C197(H197),
 C202(H202), C203(H203), C206(H206), C207(H207), C210(H210), C211(H211),
 C215(H215), C216(H216), C217(H217), C218(H218), C222(H222), C223(H223),
 C224(H224), C225(H225), C230(H230), C231(H231), C232(H232), C233(H233),
 C237(H237), C238(H238), C239(H239), C240(H240), C245(H245), C246(H246),
 C247(H247), C248(H248), C249(H249), C255(H255), C254(H254), C253(H253),
 C252(H252), C251(H251), C257(H257), C258(H258), C259(H259), C260(H260),
 C261(H261), C263(H263), C264(H264), C265(H265), C266(H266), C267(H267),
 C270(H270), C271(H271), C272(H272), C276(H276), C277(H277), C278(H278),
 C283(H283), C284(H284), C287(H287), C288(H288), C291(H291), C292(H292),
 C296(H296), C297(H297), C298(H298), C299(H299), C303(H303), C304(H304),
 C305(H305), C306(H306), C311(H311), C312(H312), C313(H313), C314(H314),
 C318(H318), C319(H319), C320(H320), C321(H321), C476(H476), C477(H477),
 C478(H478), C479(H479), C480(H480), C455(H455), C454(H454), C453(H453),
 C452(H452), C451(H451)
6.c Fitted hexagon refined as free rotating group:
 C175(C176,C177,C178,C179,C180), C250(C255,C254,C253,C252,C251), C475(C476,
 C477,C478,C479,C480), C450(C455,C454,C453,C452,C451)
6.d Idealised Me refined as rotating group:
 C38(H38A,H38B,H38C), C39(H39A,H39B,H39C), C65(H65A,H65B,H65C), C66(H66A,H66B,
 H66C), C80(H80A,H80B,H80C), C81(H81A,H81B,H81C), C119(H11A,H11B,H11C),
 C120(H12A,H12B,H12C), C146(H14A,H14B,H14C), C147(H14D,H14E,H14F), C161(H16A,
 H16B,H16C), C162(H16D,H16E,H16F), C200(H20A,H20B,H20C), C201(H20D,H20E,H20F),
 C227(H22A,H22B,H22C), C228(H22D,H22E,H22F), C242(H24A,H24B,H24C), C243(H24D,
 H24E,H24F), C281(H28A,H28B,H28C), C282(H28D,H28E,H28F), C308(H30A,H30B,H30C),
 C309(H30D,H30E,H30F), C323(H32A,H32B,H32C), C324(H32D,H32E,H32F), C325(H32G,
 H32H,H32I), C328(H32N,H32O,H32P), C329(H32Q,H32R,H32S), C332(H33E,H33F,H33G),
 C333(H33H,H33I,H33J), C336(H33O,H33P,H33Q), C337(H33R,H33S,H33T), C340(H34A,
 H34B,H34C), C345(H34D,H34E,H34F), C348(H34K,H34L,H34M), C445(H44A,H44B,H44C),
 C448(H44H,H44I,H44J), C440(H44K,H44L,H44M)
;
_olex2_submission_special_instructions 'No special instructions were received'
_oxdiff_exptl_absorpt_empirical_details
;
Empirical correction (ABSPACK) includes:
- Absorption correction using spherical harmonics
- Frame scaling
;
_oxdiff_exptl_absorpt_empirical_full_max 1.472
_oxdiff_exptl_absorpt_empirical_full_min 0.738

loop_
_space_group_symop_id
_space_group_symop_operation_xyz
1 'x, y, z'
2 '-x, -y, -z'

loop_
_atom_site_label
_atom_site_type_symbol
_atom_site_fract_x
_atom_site_fract_y
_atom_site_fract_z
_atom_site_U_iso_or_equiv
_atom_site_adp_type
_atom_site_occupancy
_atom_site_calc_flag
_atom_site_disorder_assembly
_atom_site_disorder_group
_atom_site_refinement_flags_posn
_atom_site_refinement_flags_adp
Ag1 Ag -0.227932(18) 0.739225(13) 0.867047(11) 0.03305(9) Uani 1 d . . . .
Ag2 Ag 0.240769(15) 0.728972(12) 0.579414(11) 0.02735(9) Uani 1 d . . . .
Ag3 Ag 0.802354(18) 0.782149(13) 0.388360(11) 0.03322(9) Uani 1 d A . . .
Ag4 Ag 1.248754(18) 0.755654(14) 0.126090(12) 0.03683(10) Uani 1 d B . . .
B1 B 0.0417(3) 0.7449(3) 0.7447(2) 0.0466(15) Uani 1 d . . . .
B2 B 0.4864(3) 0.7302(3) 0.4531(2) 0.0448(14) Uani 1 d . . . .
B3 B 1.0542(3) 0.7687(2) 0.2952(2) 0.0412(13) Uani 1 d . . . .
C1 C -0.2922(2) 0.61630(19) 0.84799(15) 0.0324(10) Uani 1 d . . . .
C2 C -0.3590(3) 0.6349(2) 0.84402(19) 0.0452(13) Uani 1 d . . . .
H2 H -0.3774 0.6624 0.8584 0.054 Uiso 1 calc . . R .
C3 C -0.3989(3) 0.6136(3) 0.81934(19) 0.0529(15) Uani 1 d . . . .
H3 H -0.4449 0.6260 0.8173 0.064 Uiso 1 calc . . R .
C4 C -0.3716(3) 0.5742(3) 0.7976(2) 0.0545(16) Uani 1 d . . . .
H4 H -0.3989 0.5593 0.7808 0.065 Uiso 1 calc . . R .
C5 C -0.3048(4) 0.5567(2) 0.8006(2) 0.0583(16) Uani 1 d . . . .
H5 H -0.2858 0.5301 0.7853 0.070 Uiso 1 calc . . R .
C6 C -0.2652(3) 0.5774(2) 0.82554(18) 0.0438(12) Uani 1 d . . . .
H6 H -0.2191 0.5650 0.8273 0.053 Uiso 1 calc . . R .
C7 C -0.1596(2) 0.61124(19) 0.87823(16) 0.0322(10) Uani 1 d . . . .
C8 C -0.1513(3) 0.5631(2) 0.90642(19) 0.0439(12) Uani 1 d . . . .
H8 H -0.1898 0.5470 0.9292 0.053 Uiso 1 calc . . R .
C9 C -0.0865(3) 0.5388(3) 0.9011(2) 0.0548(15) Uani 1 d . . . .
H9 H -0.0809 0.5055 0.9198 0.066 Uiso 1 calc . . R .
C10 C -0.0303(3) 0.5630(3) 0.8687(2) 0.0516(14) Uani 1 d . . . .
H10 H 0.0143 0.5467 0.8658 0.062 Uiso 1 calc . . R .
C11 C -0.0381(3) 0.6103(2) 0.84049(19) 0.0469(13) Uani 1 d . . . .
H11 H 0.0006 0.6262 0.8178 0.056 Uiso 1 calc . . R .
C12 C -0.1030(3) 0.6348(2) 0.84540(18) 0.0404(11) Uani 1 d . . . .
H12 H -0.1084 0.6677 0.8262 0.048 Uiso 1 calc . . R .
C13 C -0.1610(3) 0.8517(2) 0.89814(19) 0.0437(12) Uani 1 d . . . .
C14 C -0.2252(3) 0.8771(2) 0.9025(2) 0.0536(15) Uani 1 d . . . .
H14 H -0.2678 0.8568 0.9166 0.064 Uiso 1 calc . . R .
C15 C -0.2280(4) 0.9309(2) 0.8867(3) 0.0674(19) Uani 1 d . . . .
H15 H -0.2721 0.9478 0.8899 0.081 Uiso 1 calc . . R .
C16 C -0.1663(4) 0.9603(3) 0.8661(3) 0.079(2) Uani 1 d . . . .
H16 H -0.1680 0.9975 0.8547 0.095 Uiso 1 calc . . R .
C17 C -0.1035(4) 0.9365(3) 0.8623(3) 0.076(2) Uani 1 d . . . .
H17 H -0.0612 0.9572 0.8484 0.091 Uiso 1 calc . . R .
C18 C -0.0996(3) 0.8823(2) 0.8781(2) 0.0557(15) Uani 1 d . . . .
H18 H -0.0549 0.8661 0.8751 0.067 Uiso 1 calc . . R .
C19 C -0.0683(3) 0.7637(2) 0.91030(17) 0.0391(11) Uani 1 d . . . .
C20 C -0.0289(3) 0.7523(2) 0.87208(18) 0.0467(13) Uani 1 d . . . .
H20 H -0.0510 0.7521 0.8477 0.056 Uiso 1 calc . . R .
C21 C 0.0421(3) 0.7412(3) 0.8684(2) 0.0534(14) Uani 1 d . . . .
H21 H 0.0685 0.7333 0.8419 0.064 Uiso 1 calc . . R .
C22 C 0.0736(4) 0.7419(3) 0.9033(2) 0.0666(19) Uani 1 d . . . .
H22 H 0.1222 0.7338 0.9011 0.080 Uiso 1 calc . . R .
C23 C 0.0362(4) 0.7543(4) 0.9420(2) 0.092(3) Uani 1 d . . . U
H23 H 0.0591 0.7558 0.9658 0.110 Uiso 1 calc . . R .
C24 C -0.0354(4) 0.7643(4) 0.9454(2) 0.073(2) Uani 1 d . . . .
H24 H -0.0620 0.7716 0.9722 0.087 Uiso 1 calc . . R .
C25 C -0.2913(2) 0.61757(17) 0.93887(15) 0.0290(9) Uani 1 d . . . .
C26 C -0.3462(3) 0.5789(2) 0.94844(17) 0.0365(11) Uani 1 d . . . .
H26 H -0.3598 0.5658 0.9251 0.044 Uiso 1 calc . . R .
C27 C -0.3807(3) 0.5596(2) 0.99157(18) 0.0418(12) Uani 1 d . . . .
H27 H -0.4178 0.5332 0.9977 0.050 Uiso 1 calc . . R .
C28 C -0.3621(3) 0.5783(2) 1.02571(17) 0.0410(12) Uani 1 d . . . .
H28 H -0.3867 0.5648 1.0552 0.049 Uiso 1 calc . . R .
C29 C -0.3072(2) 0.61696(19) 1.01760(16) 0.0331(10) Uani 1 d . . . .
C30 C -0.2738(2) 0.63576(17) 0.97358(16) 0.0285(9) Uani 1 d . . . .
C31 C -0.2271(2) 0.71122(18) 0.99133(15) 0.0297(9) Uani 1 d . . . .
C32 C -0.2009(3) 0.7634(2) 0.97173(17) 0.0375(11) Uani 1 d . . . .
C33 C -0.2087(3) 0.8002(2) 0.9989(2) 0.0512(14) Uani 1 d . . . .
H33 H -0.1908 0.8358 0.9869 0.061 Uiso 1 calc . . R .
C34 C -0.2417(3) 0.7861(2) 1.0425(2) 0.0537(15) Uani 1 d . . . .
H34 H -0.2481 0.8122 1.0602 0.064 Uiso 1 calc . . R .
C35 C -0.2659(3) 0.7337(2) 1.06125(18) 0.0452(13) Uani 1 d . . . .
H35 H -0.2878 0.7241 1.0918 0.054 Uiso 1 calc . . R .
C36 C -0.2584(2) 0.6955(2) 1.03567(16) 0.0343(10) Uani 1 d . . . .
C37 C -0.2797(3) 0.6371(2) 1.05338(17) 0.0452(13) Uani 1 d . . . .
C38 C -0.3335(5) 0.6283(4) 1.0967(2) 0.084(2) Uani 1 d . . . U
H38A H -0.3758 0.6484 1.0921 0.125 Uiso 1 calc . . GR .
H38B H -0.3128 0.6406 1.1191 0.125 Uiso 1 calc . . GR .
H38C H -0.3468 0.5903 1.1068 0.125 Uiso 1 calc . . GR .
C39 C -0.2106(4) 0.6075(3) 1.0598(3) 0.075(2) Uani 1 d . . . .
H39A H -0.2223 0.5697 1.0728 0.112 Uiso 1 calc . . GR .
H39B H -0.1877 0.6232 1.0796 0.112 Uiso 1 calc . . GR .
H39C H -0.1783 0.6111 1.0310 0.112 Uiso 1 calc . . GR .
C40 C -0.3853(3) 0.7912(3) 0.8886(2) 0.0552(15) Uani 1 d . . . .
H40 H -0.3951 0.7607 0.9122 0.066 Uiso 1 calc . . R .
C41 C -0.4357(3) 0.8300(3) 0.8861(2) 0.0566(16) Uani 1 d . . . .
H41 H -0.4789 0.8257 0.9074 0.068 Uiso 1 calc . . R .
C42 C -0.4225(3) 0.8745(2) 0.85271(18) 0.0450(13) Uani 1 d . . . .
C43 C -0.3583(2) 0.8793(2) 0.82100(16) 0.0349(10) Uani 1 d . . . .
C44 C -0.3403(2) 0.9243(2) 0.78478(16) 0.0344(10) Uani 1 d . . . .
H44 H -0.3731 0.9518 0.7808 0.041 Uiso 1 calc . . R .
C45 C -0.2776(2) 0.92829(19) 0.75637(16) 0.0334(10) Uani 1 d . . . .
H45 H -0.2667 0.9587 0.7328 0.040 Uiso 1 calc . . R .
C46 C -0.2270(2) 0.88772(18) 0.76086(15) 0.0300(9) Uani 1 d . . . .
C47 C -0.1609(2) 0.89027(18) 0.73120(15) 0.0305(10) Uani 1 d . . . .
C48 C -0.1147(2) 0.84999(19) 0.73740(16) 0.0337(10) Uani 1 d . . . .
H48 H -0.0697 0.8516 0.7181 0.040 Uiso 1 calc . . R .
C49 C -0.1352(3) 0.8067(2) 0.77257(16) 0.0350(10) Uani 1 d . . . .
H49 H -0.1032 0.7787 0.7766 0.042 Uiso 1 calc . . R .
C50 C -0.2431(2) 0.84240(18) 0.79551(15) 0.0293(9) Uani 1 d . . . .
C51 C -0.3104(2) 0.83804(19) 0.82633(16) 0.0336(10) Uani 1 d . . . .
C52 C -0.4726(3) 0.9529(3) 0.87866(18) 0.0465(13) Uani 1 d . . . .
C53 C -0.4327(3) 0.9444(3) 0.9122(2) 0.0567(16) Uani 1 d . . . .
H53 H -0.4041 0.9143 0.9160 0.068 Uiso 1 calc . . R .
C54 C -0.4352(4) 0.9803(3) 0.9398(2) 0.068(2) Uani 1 d . . . .
H54 H -0.4080 0.9749 0.9624 0.082 Uiso 1 calc . . R .
C55 C -0.4765(4) 1.0231(4) 0.9345(2) 0.074(2) Uani 1 d . . . .
H55 H -0.4783 1.0473 0.9537 0.088 Uiso 1 calc . . R .
C56 C -0.5162(3) 1.0321(3) 0.9015(2) 0.0617(17) Uani 1 d . . . .
H56 H -0.5445 1.0625 0.8982 0.074 Uiso 1 calc . . R .
C57 C -0.5149(3) 0.9970(3) 0.87320(19) 0.0499(14) Uani 1 d . . . .
C58 C -0.5536(3) 1.0070(3) 0.8344(2) 0.0523(14) Uani 1 d . . . .
C59 C -0.5771(3) 0.9540(2) 0.82799(17) 0.0450(13) Uani 1 d . . . .
C60 C -0.6417(3) 0.9451(3) 0.8158(2) 0.0574(16) Uani 1 d . . . .
H60 H -0.6751 0.9725 0.8150 0.069 Uiso 1 calc . . R .
C61 C -0.6581(3) 0.8982(3) 0.8050(2) 0.0593(17) Uani 1 d . . . .
H61 H -0.7025 0.8933 0.7972 0.071 Uiso 1 calc . . R .
C62 C -0.6102(3) 0.8585(3) 0.80535(19) 0.0593(17) Uani 1 d . . . .
H62 H -0.6202 0.8271 0.7959 0.071 Uiso 1 calc . . R .
C63 C -0.5467(3) 0.8640(3) 0.81954(18) 0.0502(14) Uani 1 d . . . .
H63 H -0.5141 0.8361 0.8206 0.060 Uiso 1 calc . . R .
C64 C -0.5319(3) 0.9112(2) 0.83210(17) 0.0428(12) Uani 1 d . . . .
C65 C -0.6146(4) 1.0448(3) 0.8411(3) 0.073(2) Uani 1 d . . . .
H65A H -0.6500 1.0286 0.8674 0.110 Uiso 1 calc . . GR .
H65B H -0.6365 1.0516 0.8150 0.110 Uiso 1 calc . . GR .
H65C H -0.5961 1.0785 0.8453 0.110 Uiso 1 calc . . GR .
C66 C -0.4998(3) 1.0344(3) 0.7917(2) 0.0564(15) Uani 1 d . . . .
H66A H -0.4816 1.0681 0.7960 0.085 Uiso 1 calc . . GR .
H66B H -0.5237 1.0413 0.7665 0.085 Uiso 1 calc . . GR .
H66C H -0.4604 1.0110 0.7860 0.085 Uiso 1 calc . . GR .
C67 C -0.1168(2) 0.98183(19) 0.70094(17) 0.0355(11) Uani 1 d . . . .
C68 C -0.0969(3) 0.9834(2) 0.74038(19) 0.0451(13) Uani 1 d . . . .
H68 H -0.1019 0.9521 0.7631 0.054 Uiso 1 calc . . R .
C69 C -0.0698(3) 1.0300(3) 0.7474(2) 0.0558(15) Uani 1 d . . . .
H69 H -0.0566 1.0306 0.7748 0.067 Uiso 1 calc . . R .
C70 C -0.0619(3) 1.0756(3) 0.7145(3) 0.0614(17) Uani 1 d . . . .
H70 H -0.0433 1.1077 0.7190 0.074 Uiso 1 calc . . R .
C71 C -0.0813(3) 1.0739(2) 0.6751(2) 0.0528(15) Uani 1 d . . . .
H71 H -0.0754 1.1056 0.6527 0.063 Uiso 1 calc . . R .
C72 C -0.1090(3) 1.0282(2) 0.66627(19) 0.0414(12) Uani 1 d . . . .
C73 C -0.1268(3) 1.0281(2) 0.6217(2) 0.0459(13) Uani 1 d . . . .
C74 C -0.1628(2) 0.9757(2) 0.62100(17) 0.0395(11) Uani 1 d . . . .
C75 C -0.1863(3) 0.9691(3) 0.5833(2) 0.0535(15) Uani 1 d . . . .
H75 H -0.1787 0.9979 0.5582 0.064 Uiso 1 calc . . R .
C76 C -0.2200(3) 0.9231(3) 0.5804(2) 0.0558(16) Uani 1 d . . . .
H76 H -0.2342 0.9199 0.5537 0.067 Uiso 1 calc . . R .
C77 C -0.2324(3) 0.8818(2) 0.61717(19) 0.0446(13) Uani 1 d . . . .
H77 H -0.2576 0.8504 0.6164 0.054 Uiso 1 calc . . R .
C78 C -0.2089(2) 0.8856(2) 0.65484(18) 0.0363(11) Uani 1 d . . . .
H78 H -0.2176 0.8567 0.6798 0.044 Uiso 1 calc . . R .
C79 C -0.1723(2) 0.93173(19) 0.65685(16) 0.0322(10) Uani 1 d . . . .
C80 C -0.0567(3) 1.0354(3) 0.5868(2) 0.0573(16) Uani 1 d . . . .
H80A H -0.0317 1.0684 0.5872 0.086 Uiso 1 calc . . GR .
H80B H -0.0673 1.0374 0.5573 0.086 Uiso 1 calc . . GR .
H80C H -0.0269 1.0051 0.5937 0.086 Uiso 1 calc . . GR .
C81 C -0.1751(3) 1.0742(3) 0.6093(3) 0.0653(19) Uani 1 d . . . .
H81A H -0.2193 1.0698 0.6316 0.098 Uiso 1 calc . . GR .
H81B H -0.1858 1.0742 0.5802 0.098 Uiso 1 calc . . GR .
H81C H -0.1510 1.1081 0.6084 0.098 Uiso 1 calc . . GR .
C82 C 0.2513(2) 0.84415(18) 0.62988(16) 0.0324(10) Uani 1 d . . . .
C83 C 0.3164(3) 0.8711(2) 0.62152(17) 0.0383(11) Uani 1 d . . . .
H83 H 0.3435 0.8795 0.5921 0.046 Uiso 1 calc . . R .
C84 C 0.3425(3) 0.8857(2) 0.65538(19) 0.0471(13) Uani 1 d . . . .
H84 H 0.3879 0.9033 0.6492 0.057 Uiso 1 calc . . R .
C85 C 0.3037(3) 0.8752(2) 0.6976(2) 0.0498(14) Uani 1 d . . . .
H85 H 0.3213 0.8864 0.7205 0.060 Uiso 1 calc . . R .
C86 C 0.2387(3) 0.8481(3) 0.70691(19) 0.0522(14) Uani 1 d . . . .
H86 H 0.2120 0.8403 0.7364 0.063 Uiso 1 calc . . R .
C87 C 0.2119(3) 0.8322(2) 0.67311(18) 0.0412(12) Uani 1 d . . . .
H87 H 0.1673 0.8135 0.6796 0.049 Uiso 1 calc . . R .
C88 C 0.2616(2) 0.86695(18) 0.53635(16) 0.0308(10) Uani 1 d . . . .
C89 C 0.2507(3) 0.9216(2) 0.52909(18) 0.0402(11) Uani 1 d . . . .
H89 H 0.2178 0.9356 0.5501 0.048 Uiso 1 calc . . R .
C90 C 0.2880(3) 0.9556(2) 0.49108(18) 0.0426(12) Uani 1 d . . . .
H90 H 0.2815 0.9928 0.4869 0.051 Uiso 1 calc . . R .
C91 C 0.3342(3) 0.9360(2) 0.4595(2) 0.0539(15) Uani 1 d . . . .
H91 H 0.3583 0.9594 0.4333 0.065 Uiso 1 calc . . R .
C92 C 0.3453(5) 0.8824(3) 0.4661(3) 0.087(3) Uani 1 d . . . .
H92 H 0.3775 0.8686 0.4446 0.104 Uiso 1 calc . . R .
C93 C 0.3089(4) 0.8480(2) 0.5046(2) 0.066(2) Uani 1 d . . . .
H93 H 0.3168 0.8109 0.5089 0.079 Uiso 1 calc . . R .
C94 C 0.2112(2) 0.62361(18) 0.52707(15) 0.0289(9) Uani 1 d . . . .
C95 C 0.1698(3) 0.5858(2) 0.56002(18) 0.0389(11) Uani 1 d . . . .
H95 H 0.1266 0.5956 0.5764 0.047 Uiso 1 calc . . R .
C96 C 0.1914(3) 0.5332(2) 0.5694(2) 0.0450(13) Uani 1 d . . . .
H96 H 0.1630 0.5073 0.5922 0.054 Uiso 1 calc . . R .
C97 C 0.2546(3) 0.51894(19) 0.54524(18) 0.0391(11) Uani 1 d . . . .
H97 H 0.2696 0.4834 0.5516 0.047 Uiso 1 calc . . R .
C98 C 0.2951(3) 0.5565(2) 0.51227(17) 0.0372(11) Uani 1 d . . . .
H98 H 0.3378 0.5466 0.4956 0.045 Uiso 1 calc . . R .
C99 C 0.2742(2) 0.60874(19) 0.50301(15) 0.0302(9) Uani 1 d . . . .
H99 H 0.3029 0.6344 0.4803 0.036 Uiso 1 calc . . R .
C100 C 0.2180(2) 0.72481(18) 0.46306(16) 0.0330(10) Uani 1 d . . . .
C101 C 0.2899(3) 0.7400(2) 0.44818(19) 0.0485(13) Uani 1 d . . . .
H101 H 0.3215 0.7340 0.4683 0.058 Uiso 1 calc . . R .
C102 C 0.3150(3) 0.7641(3) 0.4039(2) 0.0649(18) Uani 1 d . . . .
H102 H 0.3639 0.7741 0.3938 0.078 Uiso 1 calc . . R .
C103 C 0.2699(4) 0.7734(3) 0.3747(2) 0.0591(16) Uani 1 d . . . .
H103 H 0.2874 0.7901 0.3446 0.071 Uiso 1 calc . . R .
C104 C 0.1994(3) 0.7586(2) 0.38899(19) 0.0509(14) Uani 1 d . . . .
H104 H 0.1680 0.7653 0.3688 0.061 Uiso 1 calc . . R .
C105 C 0.1739(3) 0.7339(2) 0.43288(17) 0.0402(11) Uani 1 d . . . .
H105 H 0.1252 0.7230 0.4423 0.048 Uiso 1 calc . . R .
C106 C 0.0739(2) 0.79733(17) 0.59373(14) 0.0281(9) Uani 1 d . . . .
C107 C 0.1248(2) 0.83362(17) 0.59702(14) 0.0272(9) Uani 1 d . . . .
C108 C 0.1009(3) 0.88043(19) 0.61029(16) 0.0346(10) Uani 1 d . . . .
H108 H 0.1340 0.9059 0.6135 0.042 Uiso 1 calc . . R .
C109 C 0.0292(3) 0.8895(2) 0.61873(17) 0.0385(11) Uani 1 d . . . .
H109 H 0.0136 0.9217 0.6271 0.046 Uiso 1 calc . . R .
C110 C -0.0200(3) 0.85255(19) 0.61515(17) 0.0363(11) Uani 1 d . . . .
H110 H -0.0691 0.8596 0.6211 0.044 Uiso 1 calc . . R .
C111 C 0.0015(2) 0.80515(18) 0.60297(15) 0.0302(10) Uani 1 d . . . .
C112 C -0.0499(2) 0.75973(19) 0.60353(17) 0.0346(10) Uani 1 d . . . .
C113 C -0.0162(2) 0.72888(18) 0.56876(16) 0.0305(10) Uani 1 d . . . .
C114 C -0.0530(2) 0.70234(19) 0.54580(17) 0.0351(10) Uani 1 d . . . .
H114 H -0.1029 0.7055 0.5494 0.042 Uiso 1 calc . . R .
C115 C -0.0192(3) 0.6711(2) 0.51751(17) 0.0371(11) Uani 1 d . . . .
H115 H -0.0460 0.6533 0.5021 0.044 Uiso 1 calc . . R .
C116 C 0.0535(2) 0.66570(19) 0.51173(16) 0.0339(10) Uani 1 d . . . .
H116 H 0.0760 0.6430 0.4934 0.041 Uiso 1 calc . . R .
C117 C 0.0936(2) 0.69352(18) 0.53263(15) 0.0290(9) Uani 1 d . . . .
C118 C 0.0577(2) 0.72432(17) 0.56084(15) 0.0285(9) Uani 1 d . . . .
C119 C -0.0600(3) 0.7222(2) 0.64973(18) 0.0426(12) Uani 1 d . . . .
H11A H -0.0153 0.7051 0.6534 0.064 Uiso 1 calc . . GR .
H11B H -0.0969 0.6948 0.6524 0.064 Uiso 1 calc . . GR .
H11C H -0.0742 0.7428 0.6727 0.064 Uiso 1 calc . . GR .
C120 C -0.1225(3) 0.7800(2) 0.5960(2) 0.0451(13) Uani 1 d . . . .
H12A H -0.1425 0.7995 0.6189 0.068 Uiso 1 calc . . GR .
H12B H -0.1543 0.7497 0.5976 0.068 Uiso 1 calc . . GR .
H12C H -0.1169 0.8038 0.5667 0.068 Uiso 1 calc . . GR .
C121 C 0.1290(2) 0.6631(2) 0.66920(17) 0.0382(11) Uani 1 d . . . .
H121 H 0.1010 0.6933 0.6632 0.046 Uiso 1 calc . . R .
C122 C 0.1002(3) 0.6204(2) 0.70346(17) 0.0390(11) Uani 1 d . . . .
H122 H 0.0535 0.6215 0.7199 0.047 Uiso 1 calc . . R .
C123 C 0.1403(2) 0.57705(19) 0.71302(16) 0.0330(10) Uani 1 d . . . .
C124 C 0.2108(2) 0.57713(18) 0.68902(15) 0.0296(9) Uani 1 d . . . .
C125 C 0.2348(2) 0.62176(17) 0.65410(15) 0.0276(9) Uani 1 d . . . .
C126 C 0.3053(2) 0.62284(18) 0.62770(15) 0.0272(9) Uani 1 d . . . .
C127 C 0.3910(2) 0.66636(18) 0.56915(16) 0.0305(10) Uani 1 d . . . .
H127 H 0.4054 0.6954 0.5447 0.037 Uiso 1 calc . . R .
C128 C 0.4388(2) 0.62601(18) 0.57735(16) 0.0301(10) Uani 1 d . . . .
H128 H 0.4847 0.6281 0.5590 0.036 Uiso 1 calc . . R .
C129 C 0.4188(2) 0.58360(18) 0.61199(15) 0.0285(9) Uani 1 d . . . .
C130 C 0.3501(2) 0.58036(18) 0.63864(15) 0.0292(9) Uani 1 d . . . .
C131 C 0.3248(2) 0.53686(19) 0.67441(16) 0.0314(10) Uani 1 d . . . .
H131 H 0.3553 0.5086 0.6816 0.038 Uiso 1 calc . . R .
C132 C 0.2574(2) 0.53497(19) 0.69864(16) 0.0316(10) Uani 1 d . . . .
H132 H 0.2414 0.5052 0.7222 0.038 Uiso 1 calc . . R .
C133 C 0.0922(2) 0.48598(19) 0.73345(17) 0.0345(10) Uani 1 d . . . .
C134 C 0.0830(2) 0.4898(2) 0.69023(17) 0.0373(11) Uani 1 d . . . .
H134 H 0.0894 0.5235 0.6703 0.045 Uiso 1 calc . . R .
C135 C 0.0649(3) 0.4461(2) 0.67568(19) 0.0417(12) Uani 1 d . . . .
H135 H 0.0589 0.4495 0.6460 0.050 Uiso 1 calc . . R .
C136 C 0.0553(3) 0.3961(2) 0.70479(19) 0.0444(12) Uani 1 d . . . .
H136 H 0.0443 0.3652 0.6950 0.053 Uiso 1 calc . . R .
C137 C 0.0622(3) 0.3930(2) 0.74801(19) 0.0432(12) Uani 1 d . . . .
H137 H 0.0541 0.3593 0.7680 0.052 Uiso 1 calc . . R .
C138 C 0.0806(2) 0.4369(2) 0.76390(17) 0.0382(11) Uani 1 d . . . .
C139 C 0.0829(3) 0.4309(2) 0.81265(18) 0.0432(12) Uani 1 d . . . .
C140 C 0.1136(3) 0.4812(2) 0.82169(18) 0.0416(12) Uani 1 d . . . .
C141 C 0.1270(3) 0.4811(3) 0.86363(19) 0.0493(14) Uani 1 d . . . .
H141 H 0.1189 0.4491 0.8856 0.059 Uiso 1 calc . . R .
C142 C 0.1516(3) 0.5263(3) 0.8742(2) 0.0546(15) Uani 1 d . . . .
H142 H 0.1597 0.5252 0.9032 0.066 Uiso 1 calc . . R .
C143 C 0.1644(3) 0.5727(3) 0.8425(2) 0.0503(14) Uani 1 d . . . .
H143 H 0.1823 0.6037 0.8493 0.060 Uiso 1 calc . . R .
C144 C 0.1511(3) 0.5744(2) 0.80072(18) 0.0431(12) Uani 1 d . . . .
H144 H 0.1591 0.6069 0.7792 0.052 Uiso 1 calc . . R .
C145 C 0.1262(2) 0.5294(2) 0.78943(17) 0.0373(11) Uani 1 d . . . .
C146 C 0.0053(3) 0.4208(3) 0.8397(2) 0.0527(15) Uani 1 d . . . .
H14A H -0.0233 0.4509 0.8299 0.079 Uiso 1 calc . . GR .
H14B H 0.0053 0.4171 0.8713 0.079 Uiso 1 calc . . GR .
H14C H -0.0148 0.3881 0.8349 0.079 Uiso 1 calc . . GR .
C147 C 0.1270(3) 0.3826(3) 0.8277(2) 0.0580(16) Uani 1 d . . . .
H14D H 0.1071 0.3506 0.8215 0.087 Uiso 1 calc . . GR .
H14E H 0.1257 0.3776 0.8595 0.087 Uiso 1 calc . . GR .
H14F H 0.1762 0.3891 0.8115 0.087 Uiso 1 calc . . GR .
C148 C 0.4750(2) 0.50211(18) 0.59660(15) 0.0298(10) Uani 1 d . . . .
C149 C 0.4319(2) 0.50161(18) 0.56557(16) 0.0327(10) Uani 1 d . . . .
H149 H 0.3977 0.5280 0.5617 0.039 Uiso 1 calc . . R .
C150 C 0.4388(3) 0.46311(19) 0.54062(17) 0.0382(11) Uani 1 d . . . .
H150 H 0.4093 0.4631 0.5197 0.046 Uiso 1 calc . . R .
C151 C 0.4878(3) 0.4250(2) 0.54575(17) 0.0400(11) Uani 1 d . . . .
H151 H 0.4925 0.3984 0.5285 0.048 Uiso 1 calc . . R .
C152 C 0.5306(3) 0.42534(19) 0.57629(17) 0.0372(11) Uani 1 d . . . .
H152 H 0.5647 0.3987 0.5796 0.045 Uiso 1 calc . . R .
C153 C 0.5254(2) 0.46316(19) 0.60220(16) 0.0328(10) Uani 1 d . . . .
C154 C 0.5663(2) 0.4598(2) 0.63933(18) 0.0382(11) Uani 1 d . . . .
C155 C 0.5738(2) 0.5148(2) 0.64931(16) 0.0339(10) Uani 1 d . . . .
C156 C 0.6292(3) 0.5291(2) 0.66762(17) 0.0406(12) Uani 1 d . . . .
H156 H 0.6677 0.5061 0.6695 0.049 Uiso 1 calc . . R .
C157 C 0.6302(3) 0.5752(2) 0.68314(17) 0.0443(13) Uani 1 d . . . .
H157 H 0.6693 0.5838 0.6951 0.053 Uiso 1 calc . . R .
C158 C 0.5742(3) 0.6090(2) 0.68139(17) 0.0413(12) Uani 1 d . . . .
H158 H 0.5735 0.6400 0.6935 0.050 Uiso 1 calc . . R .
C159 C 0.5193(2) 0.59758(19) 0.66183(15) 0.0328(10) Uani 1 d . . . .
H159 H 0.4809 0.6208 0.6603 0.039 Uiso 1 calc . . R .
C160 C 0.5202(2) 0.55193(19) 0.64435(15) 0.0302(10) Uani 1 d . . . .
C161 C 0.6384(3) 0.4350(3) 0.6282(3) 0.0606(17) Uani 1 d . . . .
H16A H 0.6312 0.3991 0.6234 0.091 Uiso 1 calc . . GR .
H16B H 0.6631 0.4330 0.6529 0.091 Uiso 1 calc . . GR .
H16C H 0.6669 0.4571 0.6013 0.091 Uiso 1 calc . . GR .
C162 C 0.5222(3) 0.4244(2) 0.68182(19) 0.0488(13) Uani 1 d . . . .
H16D H 0.4762 0.4402 0.6895 0.073 Uiso 1 calc . . GR .
H16E H 0.5476 0.4220 0.7062 0.073 Uiso 1 calc . . GR .
H16F H 0.5148 0.3887 0.6767 0.073 Uiso 1 calc . . GR .
C163 C 0.7430(2) 0.65294(18) 0.39081(15) 0.0301(9) Uani 1 d . . . .
C164 C 0.7765(3) 0.6181(2) 0.36606(17) 0.0376(11) Uani 1 d . . . .
H164 H 0.8249 0.6106 0.3660 0.045 Uiso 1 calc . . R .
C165 C 0.7392(3) 0.5942(2) 0.34126(19) 0.0458(13) Uani 1 d . . . .
H165 H 0.7622 0.5703 0.3242 0.055 Uiso 1 calc . . R .
C166 C 0.6686(3) 0.6050(2) 0.34122(19) 0.0482(13) Uani 1 d . . . .
H166 H 0.6430 0.5880 0.3247 0.058 Uiso 1 calc . . R .
C167 C 0.6354(3) 0.6405(2) 0.36529(19) 0.0469(13) Uani 1 d . . . .
H167 H 0.5872 0.6482 0.3649 0.056 Uiso 1 calc . . R .
C168 C 0.6722(3) 0.6651(2) 0.39021(18) 0.0409(12) Uani 1 d . . . .
H168 H 0.6496 0.6898 0.4065 0.049 Uiso 1 calc . . R .
C169 C 0.8718(2) 0.65347(18) 0.42462(15) 0.0291(9) Uani 1 d . . . .
C170 C 0.9346(3) 0.6773(2) 0.39771(17) 0.0361(11) Uani 1 d . . . .
H170 H 0.9343 0.7120 0.3798 0.043 Uiso 1 calc . . R .
C171 C 0.9978(3) 0.6508(2) 0.39675(18) 0.0414(12) Uani 1 d . . . .
H171 H 1.0404 0.6675 0.3784 0.050 Uiso 1 calc . . R .
C172 C 0.9989(3) 0.6006(2) 0.42208(18) 0.0400(11) Uani 1 d . . . .
H172 H 1.0420 0.5824 0.4211 0.048 Uiso 1 calc . . R .
C173 C 0.9367(3) 0.5765(2) 0.44926(17) 0.0378(11) Uani 1 d . . . .
H173 H 0.9375 0.5418 0.4670 0.045 Uiso 1 calc . . R .
C174 C 0.8734(2) 0.60268(18) 0.45065(16) 0.0312(10) Uani 1 d . . . .
H174 H 0.8311 0.5860 0.4694 0.037 Uiso 1 calc . . R .
C175 C 0.9019(3) 0.8534(3) 0.4554(2) 0.0422(19) Uani 0.550(19) d A 1 D U
C176 C 0.9575(4) 0.8202(3) 0.4463(3) 0.0422(19) Uani 0.550(19) d A 1 G U
H176 H 0.9555 0.7969 0.4267 0.051 Uiso 0.550(19) calc A 1 R .
C177 C 1.0162(3) 0.8210(3) 0.4658(3) 0.0422(19) Uani 0.550(19) d A 1 G U
H177 H 1.0542 0.7983 0.4596 0.051 Uiso 0.550(19) calc A 1 R .
C178 C 1.0193(3) 0.8550(3) 0.4944(3) 0.0422(19) Uani 0.550(19) d A 1 G U
H178 H 1.0594 0.8556 0.5078 0.051 Uiso 0.550(19) calc A 1 R .
C179 C 0.9636(4) 0.8882(4) 0.5035(2) 0.0422(19) Uani 0.550(19) d A 1 G U
H179 H 0.9657 0.9115 0.5231 0.051 Uiso 0.550(19) calc A 1 R .
C180 C 0.9050(3) 0.8874(3) 0.4840(3) 0.0422(19) Uani 0.550(19) d A 1 G U
H180 H 0.8670 0.9101 0.4903 0.051 Uiso 0.550(19) calc A 1 R .
C181 C 0.8297(2) 0.92005(18) 0.39618(17) 0.0333(10) Uani 1 d A . . .
C182 C 0.8955(3) 0.9433(2) 0.37420(17) 0.0363(11) Uani 1 d . . . .
H182 H 0.9374 0.9252 0.3787 0.044 Uiso 1 calc . . R .
C183 C 0.9003(3) 0.9933(2) 0.34556(19) 0.0446(12) Uani 1 d . . . .
H183 H 0.9456 1.0090 0.3309 0.054 Uiso 1 calc . . R .
C184 C 0.8402(3) 1.0199(2) 0.3384(2) 0.0454(13) Uani 1 d . . . .
H184 H 0.8441 1.0541 0.3192 0.054 Uiso 1 calc . . R .
C185 C 0.7744(3) 0.9971(2) 0.35905(19) 0.0447(13) Uani 1 d . . . .
H185 H 0.7329 1.0157 0.3544 0.054 Uiso 1 calc . . R .
C186 C 0.7688(3) 0.9469(2) 0.38670(18) 0.0376(11) Uani 1 d . . . .
H186 H 0.7232 0.9304 0.3994 0.045 Uiso 1 calc . . R .
C187 C 0.7172(2) 0.70913(18) 0.50305(16) 0.0297(9) Uani 1 d . . . .
C188 C 0.7337(2) 0.67219(18) 0.47665(15) 0.0298(9) Uani 1 d . . . .
C189 C 0.7010(3) 0.62132(19) 0.49221(17) 0.0346(10) Uani 1 d . . . .
H189 H 0.7102 0.5954 0.4745 0.042 Uiso 1 calc . . R .
C190 C 0.6555(3) 0.6085(2) 0.53297(17) 0.0384(11) Uani 1 d . . . .
H190 H 0.6362 0.5732 0.5442 0.046 Uiso 1 calc . . R .
C191 C 0.6382(3) 0.6468(2) 0.55719(16) 0.0359(11) Uani 1 d . . . .
H191 H 0.6066 0.6377 0.5851 0.043 Uiso 1 calc . . R .
C192 C 0.6661(2) 0.69882(19) 0.54180(16) 0.0321(10) Uani 1 d . . . .
C193 C 0.6409(3) 0.7430(2) 0.56646(17) 0.0380(11) Uani 1 d . . . .
C194 C 0.6643(2) 0.7974(2) 0.53646(17) 0.0361(11) Uani 1 d . . . .
C195 C 0.6327(3) 0.8441(2) 0.54467(19) 0.0426(12) Uani 1 d . . . .
H195 H 0.5925 0.8419 0.5681 0.051 Uiso 1 calc . . R .
C196 C 0.6585(3) 0.8938(2) 0.51954(19) 0.0435(12) Uani 1 d . . . .
H196 H 0.6358 0.9251 0.5255 0.052 Uiso 1 calc . . R .
C197 C 0.7175(3) 0.8974(2) 0.48574(18) 0.0389(11) Uani 1 d . . . .
H197 H 0.7362 0.9315 0.4694 0.047 Uiso 1 calc . . R .
C198 C 0.7504(2) 0.85149(19) 0.47506(16) 0.0326(10) Uani 1 d A . . .
C199 C 0.7211(2) 0.80251(19) 0.50080(16) 0.0322(10) Uani 1 d . . . .
C200 C 0.6741(3) 0.7366(3) 0.60757(19) 0.0535(15) Uani 1 d . . . .
H20A H 0.6602 0.7015 0.6268 0.080 Uiso 1 calc . . GR .
H20B H 0.6575 0.7645 0.6238 0.080 Uiso 1 calc . . GR .
H20C H 0.7259 0.7399 0.5984 0.080 Uiso 1 calc . . GR .
C201 C 0.5592(3) 0.7393(2) 0.5803(2) 0.0503(14) Uani 1 d . . . .
H20D H 0.5384 0.7431 0.5538 0.075 Uiso 1 calc . . GR .
H20E H 0.5432 0.7679 0.5958 0.075 Uiso 1 calc . . GR .
H20F H 0.5441 0.7047 0.6000 0.075 Uiso 1 calc . . GR .
C202 C 0.8859(3) 0.8428(2) 0.28808(17) 0.0421(12) Uani 1 d . . . .
H202 H 0.9224 0.8195 0.2949 0.050 Uiso 1 calc . . R .
C203 C 0.8994(3) 0.8809(2) 0.24790(18) 0.0454(13) Uani 1 d . . . .
H203 H 0.9437 0.8826 0.2279 0.054 Uiso 1 calc . . R .
C204 C 0.8480(3) 0.9154(2) 0.23802(17) 0.0389(11) Uani 1 d . . . .
C205 C 0.7836(3) 0.9134(2) 0.26933(16) 0.0357(10) Uani 1 d . . . .
C206 C 0.7293(3) 0.9503(2) 0.26274(17) 0.0373(11) Uani 1 d . . . .
H206 H 0.7361 0.9774 0.2365 0.045 Uiso 1 calc . . R .
C207 C 0.6680(3) 0.9474(2) 0.29323(17) 0.0366(11) Uani 1 d . . . .
H207 H 0.6333 0.9733 0.2886 0.044 Uiso 1 calc . . R .
C208 C 0.6552(2) 0.90591(19) 0.33215(16) 0.0332(10) Uani 1 d . . . .
C209 C 0.5927(2) 0.90118(19) 0.36549(17) 0.0346(10) Uani 1 d . . . .
C210 C 0.5840(3) 0.8594(2) 0.40159(18) 0.0393(11) Uani 1 d . . . .
H210 H 0.5423 0.8557 0.4240 0.047 Uiso 1 calc . . R .
C211 C 0.6367(3) 0.8226(2) 0.40492(17) 0.0384(11) Uani 1 d . . . .
H211 H 0.6295 0.7932 0.4296 0.046 Uiso 1 calc . . R .
C212 C 0.7068(2) 0.86771(18) 0.33933(16) 0.0331(10) Uani 1 d . . . .
C213 C 0.7738(3) 0.87278(18) 0.30755(16) 0.0328(10) Uani 1 d . . . .
C214 C 0.8241(3) 0.9405(2) 0.16330(17) 0.0429(12) Uani 1 d . . . .
C215 C 0.7906(3) 0.8905(2) 0.17017(19) 0.0455(13) Uani 1 d . . . .
H215 H 0.7892 0.8656 0.1973 0.055 Uiso 1 calc . . R .
C216 C 0.7593(3) 0.8767(2) 0.13766(19) 0.0496(14) Uani 1 d . . . .
H216 H 0.7360 0.8428 0.1428 0.060 Uiso 1 calc . . R .
C217 C 0.7623(3) 0.9128(3) 0.0976(2) 0.0553(15) Uani 1 d . . . .
H217 H 0.7415 0.9038 0.0750 0.066 Uiso 1 calc . . R .
C218 C 0.7959(3) 0.9617(3) 0.09142(19) 0.0526(15) Uani 1 d . . . .
H218 H 0.7981 0.9860 0.0639 0.063 Uiso 1 calc . . R .
C219 C 0.8270(3) 0.9776(2) 0.12315(18) 0.0456(13) Uani 1 d . . . .
C220 C 0.8646(3) 1.0319(2) 0.1135(2) 0.0513(14) Uani 1 d . . . .
C221 C 0.8811(3) 1.0456(2) 0.1552(2) 0.0492(14) Uani 1 d . . . .
C222 C 0.9014(3) 1.0969(3) 0.1560(2) 0.0591(16) Uani 1 d . . . .
H222 H 0.8999 1.1243 0.1307 0.071 Uiso 1 calc . . R .
C223 C 0.9234(4) 1.1101(3) 0.1911(2) 0.0643(18) Uani 1 d . . . .
H223 H 0.9370 1.1459 0.1902 0.077 Uiso 1 calc . . R .
C224 C 0.9255(4) 1.0701(3) 0.2287(2) 0.0610(16) Uani 1 d . . . .
H224 H 0.9417 1.0782 0.2533 0.073 Uiso 1 calc . . R .
C225 C 0.9039(3) 1.0188(2) 0.2294(2) 0.0532(14) Uani 1 d . . . .
H225 H 0.9047 0.9917 0.2550 0.064 Uiso 1 calc . . R .
C226 C 0.8808(3) 1.0058(2) 0.19384(18) 0.0430(12) Uani 1 d . . . .
C227 C 0.8191(4) 1.0749(3) 0.0916(2) 0.0632(17) Uani 1 d . . . .
H22A H 0.8107 1.0665 0.0640 0.095 Uiso 1 calc . . GR .
H22B H 0.8440 1.1097 0.0850 0.095 Uiso 1 calc . . GR .
H22C H 0.7736 1.0758 0.1118 0.095 Uiso 1 calc . . GR .
C228 C 0.9354(3) 1.0314(3) 0.0806(2) 0.0629(18) Uani 1 d . . . .
H22D H 0.9650 1.0037 0.0935 0.094 Uiso 1 calc . . GR .
H22E H 0.9603 1.0662 0.0743 0.094 Uiso 1 calc . . GR .
H22F H 0.9260 1.0238 0.0529 0.094 Uiso 1 calc . . GR .
C229 C 0.4833(3) 0.9276(2) 0.34139(17) 0.0390(11) Uani 1 d . . . .
C230 C 0.4766(3) 0.8770(2) 0.3321(2) 0.0518(14) Uani 1 d . . . .
H230 H 0.5116 0.8516 0.3372 0.062 Uiso 1 calc . . R .
C231 C 0.4197(4) 0.8643(3) 0.3157(3) 0.072(2) Uani 1 d . . . .
H231 H 0.4160 0.8307 0.3081 0.086 Uiso 1 calc . . R .
C232 C 0.3671(4) 0.9010(3) 0.3102(3) 0.085(3) Uani 1 d . . . .
H232 H 0.3255 0.8915 0.3012 0.102 Uiso 1 calc . . R .
C233 C 0.3757(4) 0.9510(3) 0.3178(3) 0.069(2) Uani 1 d . . . .
H233 H 0.3405 0.9762 0.3125 0.083 Uiso 1 calc . . R .
C234 C 0.4336(3) 0.9661(2) 0.33288(18) 0.0441(13) Uani 1 d . . . .
C235 C 0.4479(2) 1.0224(2) 0.33809(17) 0.0392(11) Uani 1 d . . . .
C236 C 0.4839(2) 1.0194(2) 0.37761(16) 0.0351(11) Uani 1 d . . . .
C237 C 0.4748(3) 1.0564(2) 0.40428(18) 0.0432(12) Uani 1 d . . . .
H237 H 0.4415 1.0833 0.3995 0.052 Uiso 1 calc . . R .
C238 C 0.5123(3) 1.0558(2) 0.43766(19) 0.0470(13) Uani 1 d . . . .
H238 H 0.5050 1.0819 0.4553 0.056 Uiso 1 calc . . R .
C239 C 0.5608(3) 1.0165(2) 0.44488(18) 0.0424(12) Uani 1 d . . . .
H239 H 0.5874 1.0158 0.4674 0.051 Uiso 1 calc . . R .
C240 C 0.5705(3) 0.9782(2) 0.41961(17) 0.0383(11) Uani 1 d . . . .
H240 H 0.6035 0.9513 0.4249 0.046 Uiso 1 calc . . R .
C241 C 0.5321(2) 0.9790(2) 0.38618(16) 0.0324(10) Uani 1 d . . . .
C242 C 0.3805(3) 1.0544(3) 0.3419(2) 0.0546(15) Uani 1 d . . . .
H24A H 0.3619 1.0581 0.3146 0.082 Uiso 1 calc . . GR .
H24B H 0.3915 1.0898 0.3464 0.082 Uiso 1 calc . . GR .
H24C H 0.3448 1.0358 0.3671 0.082 Uiso 1 calc . . GR .
C243 C 0.5009(3) 1.0519(2) 0.29633(17) 0.0400(11) Uani 1 d . . . .
H24D H 0.5452 1.0329 0.2932 0.060 Uiso 1 calc . . GR .
H24E H 0.5106 1.0883 0.2993 0.060 Uiso 1 calc . . GR .
H24F H 0.4803 1.0533 0.2700 0.060 Uiso 1 calc . . GR .
C244 C 1.2519(3) 0.8816(2) 0.15931(19) 0.0405(12) Uani 1 d B . . .
C245 C 1.2219(3) 0.8610(2) 0.2039(2) 0.0484(13) Uani 1 d . . . .
H245 H 1.1933 0.8291 0.2118 0.058 Uiso 1 calc . . R .
C246 C 1.2334(4) 0.8864(3) 0.2361(2) 0.0641(17) Uani 1 d . . . .
H246 H 1.2127 0.8723 0.2663 0.077 Uiso 1 calc . . R .
C247 C 1.2755(5) 0.9329(3) 0.2245(3) 0.080(2) Uani 1 d . . . .
H247 H 1.2822 0.9514 0.2466 0.096 Uiso 1 calc . . R .
C248 C 1.3074(5) 0.9521(3) 0.1812(3) 0.083(3) Uani 1 d . . . .
H248 H 1.3382 0.9828 0.1738 0.100 Uiso 1 calc . . R .
C249 C 1.2955(3) 0.9277(2) 0.1482(2) 0.0516(14) Uani 1 d . . . .
H249 H 1.3168 0.9421 0.1181 0.062 Uiso 1 calc . . R .
C250 C 1.2681(4) 0.8953(3) 0.0665(2) 0.058(2) Uani 0.547(14) d B 1 D U
C255 C 1.3321(4) 0.8832(3) 0.0420(3) 0.058(2) Uani 0.547(14) d B 1 G U
H255 H 1.3538 0.8507 0.0517 0.070 Uiso 0.547(14) calc B 1 R .
C254 C 1.3643(4) 0.9186(3) 0.0034(2) 0.058(2) Uani 0.547(14) d B 1 G U
H254 H 1.4080 0.9103 -0.0133 0.070 Uiso 0.547(14) calc B 1 R .
C253 C 1.3326(4) 0.9660(3) -0.0107(2) 0.058(2) Uani 0.547(14) d B 1 G U
H253 H 1.3546 0.9902 -0.0370 0.070 Uiso 0.547(14) calc B 1 R .
C252 C 1.2686(4) 0.9782(3) 0.0139(3) 0.058(2) Uani 0.547(14) d B 1 G U
H252 H 1.2469 1.0106 0.0042 0.070 Uiso 0.547(14) calc B 1 R .
C251 C 1.2364(4) 0.9428(3) 0.0524(2) 0.058(2) Uani 0.547(14) d B 1 G U
H251 H 1.1927 0.9511 0.0692 0.070 Uiso 0.547(14) calc B 1 R .
C256 C 1.2592(3) 0.7487(2) 0.00936(18) 0.0457(13) Uani 1 d B . . .
C257 C 1.2244(4) 0.7594(3) -0.0251(2) 0.0641(17) Uani 1 d . . . .
H257 H 1.1762 0.7478 -0.0206 0.077 Uiso 1 calc . . R .
C258 C 1.2586(5) 0.7871(3) -0.0665(2) 0.079(2) Uani 1 d . . . .
H258 H 1.2337 0.7939 -0.0902 0.095 Uiso 1 calc . . R .
C259 C 1.3262(5) 0.8044(3) -0.0737(3) 0.083(2) Uani 1 d . . . .
H259 H 1.3492 0.8238 -0.1020 0.099 Uiso 1 calc . . R .
C260 C 1.3614(5) 0.7937(4) -0.0397(3) 0.099(3) Uani 1 d . . . .
H260 H 1.4099 0.8048 -0.0448 0.119 Uiso 1 calc . . R .
C261 C 1.3284(4) 0.7670(3) 0.0020(2) 0.073(2) Uani 1 d . . . .
H261 H 1.3534 0.7612 0.0257 0.088 Uiso 1 calc . . R .
C262 C 1.2372(3) 0.6467(2) 0.07193(19) 0.0428(12) Uani 1 d B . . .
C263 C 1.2830(4) 0.6273(3) 0.0401(2) 0.0655(19) Uani 1 d . . . .
H263 H 1.3004 0.6495 0.0118 0.079 Uiso 1 calc . . R .
C264 C 1.3036(5) 0.5745(3) 0.0499(3) 0.083(3) Uani 1 d . . . .
H264 H 1.3359 0.5611 0.0282 0.100 Uiso 1 calc . . R .
C265 C 1.2781(4) 0.5424(2) 0.0899(3) 0.0624(18) Uani 1 d . . . .
H265 H 1.2922 0.5065 0.0960 0.075 Uiso 1 calc . . R .
C266 C 1.2323(3) 0.5613(2) 0.1217(2) 0.0510(14) Uani 1 d . . . .
H266 H 1.2142 0.5385 0.1496 0.061 Uiso 1 calc . . R .
C267 C 1.2124(3) 0.6136(2) 0.11316(19) 0.0437(12) Uani 1 d . . . .
H267 H 1.1816 0.6270 0.1356 0.052 Uiso 1 calc . . R .
C268 C 1.0961(3) 0.8421(2) 0.09658(18) 0.0392(11) Uani 1 d . . . .
C269 C 1.1353(3) 0.86493(19) 0.12041(18) 0.0373(11) Uani 1 d B . . .
C270 C 1.1016(3) 0.9005(2) 0.1449(2) 0.0458(13) Uani 1 d . . . .
H270 H 1.1273 0.9172 0.1616 0.055 Uiso 1 calc . . R .
C271 C 1.0312(3) 0.9116(2) 0.1452(2) 0.0480(13) Uani 1 d . . . .
H271 H 1.0090 0.9363 0.1616 0.058 Uiso 1 calc . . R .
C272 C 0.9933(3) 0.8872(2) 0.1220(2) 0.0509(14) Uani 1 d . . . .
H272 H 0.9445 0.8941 0.1236 0.061 Uiso 1 calc . . R .
C273 C 1.0248(3) 0.8524(2) 0.0959(2) 0.0480(13) Uani 1 d . . . .
C274 C 0.9900(3) 0.8293(3) 0.0646(2) 0.0572(16) Uani 1 d . . . .
C275 C 1.0171(3) 0.7722(2) 0.06606(17) 0.0410(12) Uani 1 d . . . .
C276 C 0.9786(3) 0.7280(2) 0.06234(17) 0.0430(12) Uani 1 d . . . .
H276 H 0.9293 0.7303 0.0626 0.052 Uiso 1 calc . . R .
C277 C 1.0109(4) 0.6816(3) 0.0583(2) 0.0569(16) Uani 1 d . . . .
H277 H 0.9839 0.6523 0.0551 0.068 Uiso 1 calc . . R .
C278 C 1.0822(3) 0.6761(2) 0.0589(2) 0.0480(13) Uani 1 d . . . .
H278 H 1.1036 0.6434 0.0559 0.058 Uiso 1 calc . . R .
C279 C 1.1221(3) 0.71790(19) 0.06359(16) 0.0347(10) Uani 1 d B . . .
C280 C 1.0885(3) 0.7657(2) 0.06741(16) 0.0351(10) Uani 1 d . . . .
C281 C 1.0145(4) 0.8628(3) 0.0165(2) 0.0707(19) Uani 1 d . . . .
H28A H 0.9965 0.8988 0.0147 0.106 Uiso 1 calc . . GR .
H28B H 0.9959 0.8457 -0.0043 0.106 Uiso 1 calc . . GR .
H28C H 1.0664 0.8650 0.0087 0.106 Uiso 1 calc . . GR .
C282 C 0.9105(3) 0.8294(3) 0.0767(3) 0.074(2) Uani 1 d . . . .
H28D H 0.8940 0.8070 0.1063 0.111 Uiso 1 calc . . GR .
H28E H 0.8900 0.8153 0.0550 0.111 Uiso 1 calc . . GR .
H28F H 0.8955 0.8659 0.0766 0.111 Uiso 1 calc . . GR .
C283 C 1.4100(3) 0.7067(2) 0.11868(18) 0.0431(12) Uani 1 d . . . .
H283 H 1.4222 0.7364 0.0946 0.052 Uiso 1 calc . . R .
C284 C 1.4610(3) 0.6698(2) 0.12644(18) 0.0435(12) Uani 1 d . . . .
H284 H 1.5070 0.6744 0.1081 0.052 Uiso 1 calc . . R .
C285 C 1.4444(2) 0.62604(19) 0.16116(17) 0.0342(10) Uani 1 d . . . .
C286 C 1.3756(2) 0.62023(19) 0.18789(16) 0.0327(10) Uani 1 d . . . .
C287 C 1.3538(2) 0.57613(19) 0.22407(16) 0.0323(10) Uani 1 d . . . .
H287 H 1.3863 0.5492 0.2308 0.039 Uiso 1 calc . . R .
C288 C 1.2871(2) 0.57201(18) 0.24909(16) 0.0318(10) Uani 1 d . . . .
H288 H 1.2733 0.5420 0.2727 0.038 Uiso 1 calc . . R .
C289 C 1.2374(2) 0.61240(18) 0.24026(16) 0.0318(10) Uani 1 d . . . .
C290 C 1.1679(2) 0.60981(19) 0.26593(16) 0.0328(10) Uani 1 d . . . .
C291 C 1.1240(3) 0.6506(2) 0.25675(17) 0.0374(11) Uani 1 d . . . .
H291 H 1.0781 0.6505 0.2746 0.045 Uiso 1 calc . . R .
C292 C 1.1479(3) 0.69281(19) 0.22060(18) 0.0371(11) Uani 1 d . . . .
H292 H 1.1168 0.7209 0.2145 0.045 Uiso 1 calc . . R .
C293 C 1.2567(2) 0.65627(18) 0.20466(16) 0.0299(9) Uani 1 d . . . .
C294 C 1.3275(2) 0.66022(18) 0.17723(16) 0.0317(10) Uani 1 d . . . .
C295 C 1.1250(2) 0.51758(19) 0.28762(17) 0.0332(10) Uani 1 d . . . .
C296 C 1.1167(2) 0.5198(2) 0.24427(18) 0.0380(11) Uani 1 d . . . .
H296 H 1.1230 0.5532 0.2238 0.046 Uiso 1 calc . . R .
C297 C 1.0996(3) 0.4749(2) 0.23035(19) 0.0421(12) Uani 1 d . . . .
H297 H 1.0951 0.4772 0.2005 0.051 Uiso 1 calc . . R .
C298 C 1.0889(3) 0.4259(2) 0.2606(2) 0.0456(13) Uani 1 d . . . .
H298 H 1.0775 0.3945 0.2516 0.055 Uiso 1 calc . . R .
C299 C 1.0952(3) 0.4242(2) 0.30363(19) 0.0421(12) Uani 1 d . . . .
H299 H 1.0865 0.3911 0.3243 0.051 Uiso 1 calc . . R .
C300 C 1.1136(2) 0.46846(19) 0.31850(18) 0.0358(11) Uani 1 d . . . .
C301 C 1.1176(2) 0.46309(19) 0.36685(17) 0.0365(11) Uani 1 d . . . .
C302 C 1.1450(2) 0.51478(19) 0.37577(17) 0.0339(10) Uani 1 d . . . .
C303 C 1.1577(3) 0.5161(2) 0.41750(18) 0.0397(11) Uani 1 d . . . .
H303 H 1.1504 0.4843 0.4397 0.048 Uiso 1 calc . . R .
C304 C 1.1805(3) 0.5617(2) 0.42793(18) 0.0408(12) Uani 1 d . . . .
H304 H 1.1880 0.5613 0.4569 0.049 Uiso 1 calc . . R .
C305 C 1.1923(3) 0.6081(2) 0.39562(18) 0.0398(11) Uani 1 d . . . .
H305 H 1.2089 0.6397 0.4022 0.048 Uiso 1 calc . . R .
C306 C 1.1801(2) 0.6087(2) 0.35394(18) 0.0370(11) Uani 1 d . . . .
H306 H 1.1877 0.6410 0.3321 0.044 Uiso 1 calc . . R .
C307 C 1.1567(2) 0.56248(19) 0.34314(17) 0.0335(10) Uani 1 d . . . .
C308 C 1.1668(3) 0.4178(2) 0.3810(2) 0.0451(13) Uani 1 d . . . .
H30A H 1.1484 0.3842 0.3766 0.068 Uiso 1 calc . . GR .
H30B H 1.1684 0.4145 0.4123 0.068 Uiso 1 calc . . GR .
H30C H 1.2146 0.4260 0.3629 0.068 Uiso 1 calc . . GR .
C309 C 1.0424(3) 0.4491(2) 0.39561(19) 0.0446(12) Uani 1 d . . . .
H30D H 1.0102 0.4769 0.3865 0.067 Uiso 1 calc . . GR .
H30E H 1.0442 0.4466 0.4269 0.067 Uiso 1 calc . . GR .
H30F H 1.0253 0.4148 0.3917 0.067 Uiso 1 calc . . GR .
C310 C 1.5034(2) 0.54622(19) 0.14561(16) 0.0323(10) Uani 1 d . . . .
C311 C 1.4628(3) 0.5452(2) 0.11373(18) 0.0408(12) Uani 1 d . . . .
H311 H 1.4281 0.5711 0.1093 0.049 Uiso 1 calc . . R .
C312 C 1.4726(3) 0.5068(2) 0.08838(18) 0.0436(12) Uani 1 d . . . .
H312 H 1.4448 0.5066 0.0666 0.052 Uiso 1 calc . . R .
C313 C 1.5226(3) 0.4688(2) 0.09459(18) 0.0451(13) Uani 1 d . . . .
H313 H 1.5295 0.4424 0.0772 0.054 Uiso 1 calc . . R .
C314 C 1.5630(3) 0.4696(2) 0.12677(17) 0.0407(12) Uani 1 d . . . .
H314 H 1.5978 0.4437 0.1307 0.049 Uiso 1 calc . . R .
C315 C 1.5537(2) 0.50718(19) 0.15325(16) 0.0329(10) Uani 1 d . . . .
C316 C 1.5919(2) 0.5053(2) 0.19144(16) 0.0344(10) Uani 1 d . . . .
C317 C 1.6016(2) 0.5612(2) 0.19870(15) 0.0330(10) Uani 1 d . . . .
C318 C 1.6581(3) 0.5762(2) 0.21583(17) 0.0420(12) Uani 1 d . . . .
H318 H 1.6943 0.5518 0.2206 0.050 Uiso 1 calc . . R .
C319 C 1.6628(3) 0.6253(2) 0.22598(19) 0.0487(13) Uani 1 d . . . .
H319 H 1.7026 0.6349 0.2368 0.058 Uiso 1 calc . . R .
C320 C 1.6098(3) 0.6606(2) 0.22046(19) 0.0481(13) Uani 1 d . . . .
H320 H 1.6120 0.6940 0.2286 0.058 Uiso 1 calc . . R .
C321 C 1.5535(3) 0.6476(2) 0.20323(17) 0.0404(11) Uani 1 d . . . .
H321 H 1.5168 0.6720 0.1997 0.048 Uiso 1 calc . . R .
C322 C 1.5499(2) 0.5988(2) 0.19096(15) 0.0323(10) Uani 1 d . . . .
C323 C 1.6627(3) 0.4775(2) 0.1838(2) 0.0494(13) Uani 1 d . . . .
H32A H 1.6538 0.4409 0.1811 0.074 Uiso 1 calc . . GR .
H32B H 1.6860 0.4769 0.2089 0.074 Uiso 1 calc . . GR .
H32C H 1.6933 0.4969 0.1564 0.074 Uiso 1 calc . . GR .
C324 C 1.5444(3) 0.4727(2) 0.23393(18) 0.0428(12) Uani 1 d . . . .
H32D H 1.4985 0.4893 0.2393 0.064 Uiso 1 calc . . GR .
H32E H 1.5675 0.4718 0.2592 0.064 Uiso 1 calc . . GR .
H32F H 1.5372 0.4362 0.2303 0.064 Uiso 1 calc . . GR .
C325 C -0.4662(6) 0.7896(8) 0.7268(6) 0.105(2) Uani 0.50 d . . D U
H32G H -0.4681 0.7973 0.6952 0.157 Uiso 0.50 calc . . GR .
H32H H -0.4969 0.8136 0.7416 0.157 Uiso 0.50 calc . . GR .
H32I H -0.4824 0.7526 0.7401 0.157 Uiso 0.50 calc . . GR .
C326 C -0.3886(7) 0.7980(6) 0.7320(6) 0.105(2) Uani 0.50 d . . D U
H32J H -0.3635 0.8259 0.7071 0.125 Uiso 0.50 calc . . R .
H32K H -0.3886 0.8098 0.7601 0.125 Uiso 0.50 calc . . R .
C327 C -0.2795(6) 0.7543(6) 0.7286(6) 0.105(2) Uani 0.50 d . . D U
H32L H -0.2695 0.7652 0.7552 0.125 Uiso 0.50 calc . . R .
H32M H -0.2600 0.7827 0.7024 0.125 Uiso 0.50 calc . . R .
C328 C -0.2424(8) 0.7010(7) 0.7236(6) 0.105(2) Uani 0.50 d . . D U
H32N H -0.2458 0.6931 0.6950 0.157 Uiso 0.50 calc . . GR .
H32O H -0.2657 0.6719 0.7476 0.157 Uiso 0.50 calc . . GR .
H32P H -0.1924 0.7045 0.7253 0.157 Uiso 0.50 calc . . GR .
C329 C 0.6540(5) 0.7873(4) 0.2694(3) 0.115(3) Uani 1 d . . D U
H32Q H 0.6439 0.7864 0.2402 0.172 Uiso 1 calc . . GR .
H32R H 0.6635 0.8243 0.2709 0.172 Uiso 1 calc . . GR .
H32S H 0.6130 0.7723 0.2925 0.172 Uiso 1 calc . . GR .
C330 C 0.7198(4) 0.7540(3) 0.2765(3) 0.099(3) Uani 1 d . . D U
H33A H 0.7325 0.7577 0.3048 0.119 Uiso 1 calc . . R .
H33B H 0.7078 0.7159 0.2789 0.119 Uiso 1 calc . . R .
C331 C 0.8367(4) 0.7373(3) 0.2468(3) 0.099(3) Uani 1 d . . D U
H33C H 0.8226 0.7001 0.2474 0.119 Uiso 1 calc . . R .
H33D H 0.8502 0.7381 0.2754 0.119 Uiso 1 calc . . R .
C332 C 0.9017(5) 0.7559(5) 0.2083(4) 0.132(4) Uani 1 d . . D U
H33E H 0.8930 0.7460 0.1813 0.199 Uiso 1 calc . . GR .
H33F H 0.9442 0.7387 0.2164 0.199 Uiso 1 calc . . GR .
H33G H 0.9088 0.7946 0.2031 0.199 Uiso 1 calc . . GR .
C333 C 1.3562(8) 0.7114(5) 0.2772(4) 0.089(2) Uani 0.50 d . . D U
H33H H 1.3698 0.6789 0.2665 0.133 Uiso 0.50 calc . . GR .
H33I H 1.3058 0.7084 0.2912 0.133 Uiso 0.50 calc . . GR .
H33J H 1.3846 0.7161 0.2989 0.133 Uiso 0.50 calc . . GR .
C334 C 1.3696(7) 0.7597(5) 0.2379(4) 0.089(2) Uani 0.50 d . . D U
H33K H 1.3328 0.7586 0.2200 0.106 Uiso 0.50 calc . . R .
H33L H 1.3637 0.7926 0.2497 0.106 Uiso 0.50 calc . . R .
C335 C 1.4531(7) 0.8075(4) 0.1746(4) 0.089(2) Uani 0.50 d . . D U
H33M H 1.4477 0.8404 0.1864 0.106 Uiso 0.50 calc . . R .
H33N H 1.4196 0.8083 0.1543 0.106 Uiso 0.50 calc . . R .
C336 C 1.5301(7) 0.8064(5) 0.1482(4) 0.089(2) Uani 0.50 d . . D U
H33O H 1.5431 0.8408 0.1277 0.133 Uiso 0.50 calc . . GR .
H33P H 1.5331 0.7781 0.1315 0.133 Uiso 0.50 calc . . GR .
H33Q H 1.5627 0.7996 0.1689 0.133 Uiso 0.50 calc . . GR .
C337 C 1.4831(10) 0.6545(8) 0.0035(5) 0.1070(18) Uani 0.50 d . . D U
H33R H 1.5285 0.6683 0.0072 0.160 Uiso 0.50 calc . . GR .
H33S H 1.4808 0.6155 0.0125 0.160 Uiso 0.50 calc . . GR .
H33T H 1.4441 0.6690 0.0221 0.160 Uiso 0.50 calc . . GR .
C338 C 1.4767(8) 0.6711(8) -0.0453(5) 0.1070(18) Uani 0.50 d . . D U
H33U H 1.4801 0.7104 -0.0542 0.128 Uiso 0.50 calc . . R .
H33V H 1.5171 0.6571 -0.0638 0.128 Uiso 0.50 calc . . R .
C340 C 1.3314(9) 0.6543(8) -0.1056(6) 0.1070(18) Uani 0.50 d . . D U
H34A H 1.3348 0.6538 -0.1370 0.160 Uiso 0.50 calc . . GR .
H34B H 1.2951 0.6789 -0.0967 0.160 Uiso 0.50 calc . . GR .
H34C H 1.3186 0.6184 -0.0876 0.160 Uiso 0.50 calc . . GR .
F1 F 0.0287(2) 0.78779(17) 0.76441(13) 0.0673(10) Uani 1 d . . . .
F2 F -0.0188(2) 0.71153(16) 0.75540(14) 0.0724(11) Uani 1 d . . . .
F3 F 0.0974(2) 0.71673(19) 0.75834(14) 0.0788(12) Uani 1 d . . . .
F4 F 0.05729(18) 0.76301(15) 0.69922(11) 0.0568(8) Uani 1 d . . . .
F5 F 0.4541(2) 0.77190(15) 0.46922(18) 0.0817(13) Uani 1 d . . . .
F6 F 0.43779(17) 0.68729(12) 0.46391(12) 0.0546(8) Uani 1 d . . . .
F7 F 0.5440(2) 0.71645(17) 0.47261(15) 0.0736(11) Uani 1 d . . . .
F8 F 0.5097(2) 0.74445(19) 0.40839(13) 0.0799(12) Uani 1 d . . . .
F2AA F 1.00912(17) 0.72716(12) 0.29392(12) 0.0540(8) Uani 1 d . . . .
F10 F 1.02410(18) 0.79098(13) 0.33126(11) 0.0549(8) Uani 1 d . . . .
F11 F 1.0596(2) 0.80603(14) 0.25653(12) 0.0651(10) Uani 1 d . . . .
F12 F 1.1194(2) 0.7496(2) 0.30080(17) 0.0869(14) Uani 1 d . . . .
N1 N -0.3241(2) 0.79448(18) 0.85968(15) 0.0410(10) Uani 1 d . . . .
N2 N -0.1971(2) 0.80216(15) 0.80089(13) 0.0318(8) Uani 1 d . . . .
N3 N -0.4707(2) 0.91709(19) 0.84939(15) 0.0438(10) Uani 1 d . . . .
N4 N -0.1443(2) 0.93460(15) 0.69415(13) 0.0317(8) Uani 1 d . . . .
N5 N 0.19348(19) 0.66369(15) 0.64456(13) 0.0314(8) Uani 1 d . . . .
N6 N 0.32640(18) 0.66599(15) 0.59383(13) 0.0280(8) Uani 1 d . . . .
N7 N 0.1125(2) 0.53180(16) 0.74722(13) 0.0349(9) Uani 1 d . . . .
N8 N 0.46666(19) 0.54160(15) 0.62225(13) 0.0307(8) Uani 1 d . . . .
N9 N 0.8246(2) 0.83792(16) 0.31692(14) 0.0357(9) Uani 1 d . . . .
N10 N 0.6968(2) 0.82670(16) 0.37503(14) 0.0354(9) Uani 1 d . . . .
N11 N 0.8580(2) 0.95337(17) 0.19628(14) 0.0424(10) Uani 1 d . . . .
N12 N 0.5401(2) 0.94030(17) 0.35984(14) 0.0359(9) Uani 1 d . . . .
N13 N 1.2114(2) 0.69580(15) 0.19444(13) 0.0328(8) Uani 1 d . . . .
N14 N 1.3450(2) 0.70284(17) 0.14299(14) 0.0377(9) Uani 1 d . . . .
N15 N 1.1441(2) 0.56389(15) 0.30067(14) 0.0336(9) Uani 1 d . . . .
N16 N 1.4948(2) 0.58620(16) 0.17075(14) 0.0344(9) Uani 1 d . . . .
O1 O -0.21971(15) 0.67466(12) 0.96380(10) 0.0283(6) Uani 1 d . . . .
O2 O 0.09812(15) 0.75045(12) 0.58215(11) 0.0295(7) Uani 1 d . . . .
O3 O 0.75390(15) 0.75810(12) 0.48842(11) 0.0310(7) Uani 1 d . . . .
O4 O 1.12997(17) 0.80721(14) 0.07153(12) 0.0381(8) Uani 1 d . . . .
O5 O -0.3532(5) 0.7485(5) 0.7325(4) 0.105(2) Uani 0.50 d . . D U
O6 O 0.7784(4) 0.7704(3) 0.2417(2) 0.112(2) Uani 1 d . . D U
O7 O 1.4360(6) 0.7628(3) 0.2100(3) 0.089(2) Uani 0.50 d . . D U
O8 O 1.4126(7) 0.6525(5) -0.0539(4) 0.1070(18) Uani 0.50 d . . D U
P1 P -0.24335(6) 0.64528(4) 0.88221(4) 0.0277(2) Uani 1 d . . . .
P2 P -0.16164(7) 0.77919(5) 0.91291(4) 0.0364(3) Uani 1 d . . . .
P3 P 0.22009(6) 0.81962(4) 0.58633(4) 0.0259(2) Uani 1 d . . . .
P4 P 0.19075(6) 0.69414(4) 0.52207(4) 0.0271(2) Uani 1 d . . . .
P5 P 0.79023(6) 0.68929(4) 0.42115(4) 0.0273(2) Uani 1 d . . . .
P6 P 0.82478(6) 0.85244(5) 0.42897(4) 0.0316(2) Uani 1 d . . D .
P7 P 1.22885(6) 0.84906(5) 0.11792(4) 0.0347(3) Uani 1 d . . D .
P8 P 1.21660(6) 0.71636(5) 0.06554(4) 0.0352(3) Uani 1 d . . . .
C475 C 0.9040(4) 0.8461(5) 0.4508(4) 0.058(3) Uani 0.450(19) d A 2 D U
C476 C 0.9574(6) 0.8180(4) 0.4301(4) 0.058(3) Uani 0.450(19) d A 2 G U
H476 H 0.9499 0.8026 0.4063 0.069 Uiso 0.450(19) calc A 2 R .
C477 C 1.0217(5) 0.8126(4) 0.4440(5) 0.058(3) Uani 0.450(19) d A 2 G U
H477 H 1.0582 0.7935 0.4298 0.069 Uiso 0.450(19) calc A 2 R .
C478 C 1.0327(4) 0.8352(5) 0.4787(4) 0.058(3) Uani 0.450(19) d A 2 G U
H478 H 1.0766 0.8315 0.4882 0.069 Uiso 0.450(19) calc A 2 R .
C479 C 0.9792(6) 0.8632(6) 0.4994(3) 0.058(3) Uani 0.450(19) d A 2 G U
H479 H 0.9867 0.8787 0.5232 0.069 Uiso 0.450(19) calc A 2 R .
C480 C 0.9149(5) 0.8687(5) 0.4855(3) 0.058(3) Uani 0.450(19) d A 2 G U
H480 H 0.8784 0.8878 0.4997 0.069 Uiso 0.450(19) calc A 2 R .
C450 C 1.2807(5) 0.8841(5) 0.0649(3) 0.064(3) Uani 0.453(14) d B 2 D U
C455 C 1.3479(5) 0.8656(4) 0.0520(3) 0.064(3) Uani 0.453(14) d B 2 G U
H455 H 1.3641 0.8357 0.0702 0.076 Uiso 0.453(14) calc B 2 R .
C454 C 1.3914(4) 0.8911(4) 0.0124(3) 0.064(3) Uani 0.453(14) d B 2 G U
H454 H 1.4373 0.8785 0.0036 0.076 Uiso 0.453(14) calc B 2 R .
C453 C 1.3677(5) 0.9350(5) -0.0142(3) 0.064(3) Uani 0.453(14) d B 2 G U
H453 H 1.3974 0.9524 -0.0412 0.076 Uiso 0.453(14) calc B 2 R .
C452 C 1.3005(5) 0.9534(4) -0.0013(3) 0.064(3) Uani 0.453(14) d B 2 G U
H452 H 1.2843 0.9834 -0.0195 0.076 Uiso 0.453(14) calc B 2 R .
C451 C 1.2570(4) 0.9279(4) 0.0383(3) 0.064(3) Uani 0.453(14) d B 2 G U
H451 H 1.2111 0.9405 0.0471 0.076 Uiso 0.453(14) calc B 2 R .
F16 F 1.5597(8) 0.7617(5) 0.0536(4) 0.1361(17) Uani 0.573(8) d C 1 D U
F14 F 1.5132(7) 0.7689(5) -0.0110(4) 0.1361(17) Uani 0.573(8) d C 1 D U
F15 F 1.4822(6) 0.8171(5) 0.0383(4) 0.1361(17) Uani 0.573(8) d C 1 D U
F13 F 1.5944(6) 0.8259(5) -0.0111(4) 0.1361(17) Uani 0.573(8) d C 1 D U
B4 B 1.5476(7) 0.7933(6) 0.0172(5) 0.1361(17) Uani 1 d . . D .
C339 C 1.4039(8) 0.6729(7) -0.0984(4) 0.1070(18) Uani 0.50 d . . D U
H33W H 1.4426 0.6606 -0.1193 0.128 Uiso 0.50 calc . . R .
H33X H 1.4073 0.7123 -0.1048 0.128 Uiso 0.50 calc . . R .
F16A F 1.5608(12) 0.7467(7) 0.0427(6) 0.1361(17) Uani 0.427(8) d C 2 D U
F14A F 1.4898(9) 0.7909(8) -0.0046(6) 0.1361(17) Uani 0.427(8) d C 2 D U
F15A F 1.5740(9) 0.8449(6) 0.0329(6) 0.1361(17) Uani 0.427(8) d C 2 D U
F13A F 1.6070(8) 0.8025(8) -0.0138(6) 0.1361(17) Uani 0.427(8) d C 2 D U
C345 C 0.3993(8) 0.7351(8) 0.6697(4) 0.1088(19) Uani 0.552(6) d D 1 D .
H34D H 0.3848 0.7523 0.6421 0.163 Uiso 0.552(6) calc D 1 GR .
H34E H 0.4313 0.7065 0.6641 0.163 Uiso 0.552(6) calc D 1 GR .
H34F H 0.4238 0.7615 0.6805 0.163 Uiso 0.552(6) calc D 1 GR .
C346 C 0.3333(8) 0.7117(8) 0.7048(4) 0.1088(19) Uani 0.552(6) d D 1 D .
H34G H 0.2902 0.7250 0.6940 0.131 Uiso 0.552(6) calc D 1 R .
H34H H 0.3318 0.6724 0.7088 0.131 Uiso 0.552(6) calc D 1 R .
C347 C 0.2636(7) 0.7110(8) 0.7751(5) 0.1088(19) Uani 0.552(6) d D 1 D .
H34I H 0.2613 0.6722 0.7875 0.131 Uiso 0.552(6) calc D 1 R .
H34J H 0.2278 0.7183 0.7561 0.131 Uiso 0.552(6) calc D 1 R .
O10 O 0.3330(5) 0.7258(5) 0.7478(3) 0.1088(19) Uani 0.552(6) d D 1 D .
C348 C 0.2442(8) 0.7397(9) 0.8129(5) 0.1088(19) Uani 0.552(6) d D 1 D .
H34K H 0.2515 0.7782 0.8014 0.163 Uiso 0.552(6) calc D 1 GR .
H34L H 0.2742 0.7280 0.8346 0.163 Uiso 0.552(6) calc D 1 GR .
H34M H 0.1943 0.7315 0.8271 0.163 Uiso 0.552(6) calc D 1 GR .
C445 C 0.4509(8) 0.6874(10) 0.7307(8) 0.1088(19) Uani 0.448(6) d D 2 D .
H44A H 0.4783 0.6580 0.7216 0.163 Uiso 0.448(6) calc D 2 GR .
H44B H 0.4343 0.6789 0.7630 0.163 Uiso 0.448(6) calc D 2 GR .
H44C H 0.4810 0.7201 0.7222 0.163 Uiso 0.448(6) calc D 2 GR .
C446 C 0.3868(7) 0.6956(9) 0.7079(6) 0.1088(19) Uani 0.448(6) d D 2 D .
H44D H 0.3752 0.7337 0.7033 0.131 Uiso 0.448(6) calc D 2 R .
H44E H 0.3998 0.6865 0.6784 0.131 Uiso 0.448(6) calc D 2 R .
O10A O 0.3235(6) 0.6632(6) 0.7334(5) 0.1088(19) Uani 0.448(6) d D 2 D .
C447 C 0.2719(8) 0.7036(9) 0.7453(7) 0.1088(19) Uani 0.448(6) d D 2 D .
H44F H 0.2234 0.6875 0.7511 0.131 Uiso 0.448(6) calc D 2 R .
H44G H 0.2761 0.7338 0.7195 0.131 Uiso 0.448(6) calc D 2 R .
C448 C 0.2814(11) 0.7252(10) 0.7860(7) 0.1088(19) Uani 0.448(6) d D 2 D .
H44H H 0.3320 0.7315 0.7847 0.163 Uiso 0.448(6) calc D 2 GR .
H44I H 0.2613 0.6991 0.8131 0.163 Uiso 0.448(6) calc D 2 GR .
H44J H 0.2569 0.7587 0.7860 0.163 Uiso 0.448(6) calc D 2 GR .
O8A O 1.1118(6) 0.5836(5) -0.0173(4) 0.1070(18) Uani 0.50 d . . D U
C437 C 0.9805(7) 0.5655(8) 0.0081(6) 0.1070(18) Uani 0.50 d . . D U
C438 C 1.0452(7) 0.5902(8) -0.0283(5) 0.1070(18) Uani 0.50 d . . D U
H43A H 1.0452 0.5746 -0.0545 0.128 Uiso 0.50 calc . . R .
H43B H 1.0384 0.6288 -0.0372 0.128 Uiso 0.50 calc . . R .
C439 C 1.1738(7) 0.5920(7) -0.0467(5) 0.1070(18) Uani 0.50 d . . D U
H43C H 1.1901 0.6293 -0.0498 0.128 Uiso 0.50 calc . . R .
H43D H 1.1642 0.5887 -0.0758 0.128 Uiso 0.50 calc . . R .
C440 C 1.2366(8) 0.5557(8) -0.0374(7) 0.1070(18) Uani 0.50 d . . D U
H44K H 1.2750 0.5771 -0.0323 0.160 Uiso 0.50 calc . . GR .
H44L H 1.2541 0.5398 -0.0630 0.160 Uiso 0.50 calc . . GR .
H44M H 1.2203 0.5274 -0.0111 0.160 Uiso 0.50 calc . . GR .

loop_
_atom_site_aniso_label
_atom_site_aniso_U_11
_atom_site_aniso_U_22
_atom_site_aniso_U_33
_atom_site_aniso_U_23
_atom_site_aniso_U_13
_atom_site_aniso_U_12
Ag1 0.03798(18) 0.02764(17) 0.03187(18) -0.00040(13) -0.00927(14) -0.00692(13)
Ag2 0.02186(15) 0.02212(16) 0.03775(18) -0.00545(13) -0.00618(12) 0.00122(11)
Ag3 0.03794(18) 0.02410(17) 0.03354(18) -0.00185(13) -0.00209(14) 0.00531(13)
Ag4 0.03302(18) 0.03432(19) 0.0415(2) -0.00173(15) -0.01034(15) 0.00704(14)
B1 0.038(3) 0.061(4) 0.037(3) -0.012(3) 0.000(3) 0.004(3)
B2 0.035(3) 0.043(3) 0.053(4) -0.007(3) -0.003(3) 0.003(3)
B3 0.037(3) 0.039(3) 0.046(3) -0.008(3) -0.006(3) 0.000(2)
C1 0.035(2) 0.032(2) 0.027(2) -0.0010(19) -0.0026(19) -0.0082(19)
C2 0.033(3) 0.059(3) 0.046(3) -0.018(3) -0.008(2) -0.003(2)
C3 0.037(3) 0.075(4) 0.045(3) -0.007(3) -0.010(2) -0.015(3)
C4 0.062(4) 0.060(4) 0.042(3) -0.007(3) -0.018(3) -0.025(3)
C5 0.084(5) 0.046(3) 0.054(4) -0.019(3) -0.026(3) -0.005(3)
C6 0.053(3) 0.036(3) 0.046(3) -0.010(2) -0.015(2) 0.004(2)
C7 0.028(2) 0.035(2) 0.035(2) -0.012(2) -0.0056(19) -0.0027(19)
C8 0.033(3) 0.048(3) 0.045(3) -0.001(2) -0.003(2) 0.009(2)
C9 0.046(3) 0.062(4) 0.050(3) 0.000(3) -0.008(3) 0.018(3)
C10 0.034(3) 0.070(4) 0.053(3) -0.020(3) -0.007(2) 0.016(3)
C11 0.029(3) 0.062(4) 0.048(3) -0.016(3) 0.002(2) -0.002(2)
C12 0.034(3) 0.039(3) 0.044(3) -0.009(2) 0.002(2) -0.004(2)
C13 0.051(3) 0.032(3) 0.048(3) 0.000(2) -0.017(2) -0.014(2)
C14 0.051(3) 0.036(3) 0.074(4) -0.005(3) -0.018(3) -0.011(3)
C15 0.058(4) 0.034(3) 0.103(6) -0.004(3) -0.012(4) -0.003(3)
C16 0.074(5) 0.030(3) 0.123(7) 0.000(4) -0.015(5) -0.009(3)
C17 0.061(4) 0.038(3) 0.118(7) 0.000(4) -0.007(4) -0.017(3)
C18 0.050(3) 0.037(3) 0.077(4) -0.006(3) -0.011(3) -0.011(3)
C19 0.043(3) 0.036(3) 0.038(3) -0.004(2) -0.010(2) -0.005(2)
C20 0.047(3) 0.056(3) 0.036(3) -0.007(2) -0.012(2) -0.007(3)
C21 0.051(3) 0.065(4) 0.043(3) -0.013(3) -0.003(3) 0.001(3)
C22 0.049(4) 0.098(5) 0.050(4) -0.011(4) -0.008(3) 0.020(3)
C23 0.058(4) 0.176(9) 0.049(4) -0.030(5) -0.022(3) 0.033(5)
C24 0.052(4) 0.131(7) 0.043(3) -0.030(4) -0.016(3) 0.027(4)
C25 0.025(2) 0.025(2) 0.034(2) -0.0040(18) -0.0022(18) 0.0002(17)
C26 0.036(3) 0.035(3) 0.037(3) -0.011(2) 0.001(2) -0.010(2)
C27 0.037(3) 0.042(3) 0.041(3) -0.006(2) 0.003(2) -0.015(2)
C28 0.041(3) 0.041(3) 0.035(3) -0.002(2) 0.003(2) -0.010(2)
C29 0.032(2) 0.032(2) 0.033(2) -0.0025(19) -0.0038(19) -0.0021(19)
C30 0.021(2) 0.024(2) 0.038(3) -0.0032(18) -0.0047(18) 0.0001(17)
C31 0.022(2) 0.034(2) 0.035(2) -0.0081(19) -0.0098(18) 0.0002(18)
C32 0.034(2) 0.038(3) 0.042(3) -0.011(2) -0.010(2) -0.004(2)
C33 0.064(4) 0.040(3) 0.054(4) -0.017(3) -0.017(3) -0.008(3)
C34 0.062(4) 0.053(3) 0.052(4) -0.027(3) -0.008(3) -0.004(3)
C35 0.042(3) 0.056(3) 0.039(3) -0.017(2) -0.004(2) -0.007(2)
C36 0.024(2) 0.043(3) 0.038(3) -0.011(2) -0.0086(19) -0.0023(19)
C37 0.054(3) 0.046(3) 0.031(3) 0.005(2) -0.012(2) -0.015(3)
C38 0.103(5) 0.096(5) 0.044(3) -0.020(3) 0.009(3) -0.050(4)
C39 0.100(6) 0.054(4) 0.082(5) -0.002(4) -0.060(5) 0.008(4)
C40 0.038(3) 0.060(4) 0.052(3) 0.011(3) 0.002(3) -0.007(3)
C41 0.031(3) 0.072(4) 0.053(4) 0.005(3) 0.004(2) 0.002(3)
C42 0.030(3) 0.058(3) 0.042(3) -0.002(3) -0.005(2) -0.001(2)
C43 0.027(2) 0.040(3) 0.037(3) -0.007(2) -0.0079(19) 0.000(2)
C44 0.031(2) 0.036(3) 0.037(3) -0.004(2) -0.012(2) 0.0026(19)
C45 0.032(2) 0.031(2) 0.036(3) -0.002(2) -0.010(2) -0.0025(19)
C46 0.027(2) 0.030(2) 0.033(2) -0.0047(19) -0.0089(18) -0.0018(18)
C47 0.030(2) 0.031(2) 0.030(2) -0.0027(19) -0.0074(18) -0.0070(18)
C48 0.028(2) 0.034(3) 0.036(3) -0.004(2) -0.0023(19) 0.0018(19)
C49 0.034(2) 0.034(3) 0.035(3) -0.004(2) -0.007(2) 0.000(2)
C50 0.027(2) 0.030(2) 0.031(2) -0.0019(18) -0.0089(18) -0.0032(18)
C51 0.028(2) 0.035(3) 0.035(3) 0.000(2) -0.0096(19) -0.0057(19)
C52 0.026(2) 0.068(4) 0.039(3) -0.005(3) 0.003(2) -0.004(2)
C53 0.032(3) 0.083(5) 0.050(3) -0.006(3) -0.005(2) -0.003(3)
C54 0.049(4) 0.108(6) 0.047(4) -0.017(4) -0.006(3) -0.011(4)
C55 0.055(4) 0.111(6) 0.057(4) -0.035(4) 0.003(3) -0.014(4)
C56 0.049(3) 0.074(4) 0.059(4) -0.024(3) 0.007(3) -0.001(3)
C57 0.028(3) 0.072(4) 0.045(3) -0.014(3) 0.004(2) -0.001(3)
C58 0.036(3) 0.066(4) 0.055(3) -0.017(3) -0.004(2) 0.017(3)
C59 0.030(3) 0.068(4) 0.033(3) -0.009(2) -0.002(2) 0.007(2)
C60 0.040(3) 0.090(5) 0.041(3) -0.010(3) -0.012(2) 0.014(3)
C61 0.042(3) 0.098(5) 0.038(3) -0.013(3) -0.011(2) -0.001(3)
C62 0.053(4) 0.091(5) 0.032(3) -0.012(3) -0.003(3) -0.012(3)
C63 0.037(3) 0.071(4) 0.035(3) -0.002(3) 0.000(2) -0.003(3)
C64 0.029(2) 0.064(4) 0.030(3) -0.005(2) 0.001(2) -0.001(2)
C65 0.051(4) 0.089(5) 0.086(5) -0.032(4) -0.015(4) 0.032(4)
C66 0.055(4) 0.054(4) 0.053(4) -0.002(3) -0.005(3) 0.016(3)
C67 0.023(2) 0.034(3) 0.047(3) -0.005(2) -0.004(2) -0.0002(18)
C68 0.036(3) 0.047(3) 0.051(3) -0.011(3) -0.007(2) -0.010(2)
C69 0.048(3) 0.057(4) 0.067(4) -0.023(3) -0.011(3) -0.008(3)
C70 0.048(3) 0.044(3) 0.092(5) -0.022(3) -0.006(3) -0.014(3)
C71 0.040(3) 0.032(3) 0.080(4) -0.004(3) -0.003(3) -0.004(2)
C72 0.027(2) 0.032(3) 0.059(3) -0.001(2) -0.003(2) -0.003(2)
C73 0.030(3) 0.041(3) 0.055(3) 0.012(2) -0.006(2) 0.000(2)
C74 0.025(2) 0.047(3) 0.042(3) 0.001(2) -0.007(2) 0.004(2)
C75 0.035(3) 0.076(4) 0.043(3) 0.005(3) -0.012(2) 0.006(3)
C76 0.044(3) 0.086(5) 0.043(3) -0.019(3) -0.018(3) 0.011(3)
C77 0.030(3) 0.055(3) 0.056(3) -0.026(3) -0.013(2) 0.011(2)
C78 0.026(2) 0.040(3) 0.045(3) -0.012(2) -0.009(2) 0.007(2)
C79 0.019(2) 0.038(3) 0.037(3) -0.004(2) -0.0038(18) 0.0024(18)
C80 0.037(3) 0.066(4) 0.054(4) 0.019(3) -0.006(3) -0.006(3)
C81 0.047(3) 0.047(4) 0.093(5) 0.012(3) -0.023(3) 0.004(3)
C82 0.034(2) 0.028(2) 0.035(3) -0.0047(19) -0.010(2) 0.0042(19)
C83 0.038(3) 0.041(3) 0.037(3) -0.007(2) -0.011(2) -0.005(2)
C84 0.047(3) 0.048(3) 0.048(3) -0.008(3) -0.018(3) -0.007(2)
C85 0.059(4) 0.050(3) 0.050(3) -0.015(3) -0.027(3) 0.007(3)
C86 0.061(4) 0.060(4) 0.036(3) -0.011(3) -0.011(3) 0.012(3)
C87 0.036(3) 0.046(3) 0.042(3) -0.010(2) -0.007(2) 0.002(2)
C88 0.029(2) 0.027(2) 0.037(3) -0.0051(19) -0.0103(19) -0.0027(18)
C89 0.042(3) 0.033(3) 0.043(3) -0.004(2) -0.006(2) 0.006(2)
C90 0.046(3) 0.032(3) 0.045(3) 0.006(2) -0.013(2) -0.004(2)
C91 0.056(3) 0.043(3) 0.049(3) 0.006(3) 0.004(3) -0.010(3)
C92 0.102(6) 0.052(4) 0.074(5) -0.004(4) 0.046(5) -0.003(4)
C93 0.074(4) 0.036(3) 0.066(4) -0.007(3) 0.029(3) -0.003(3)
C94 0.026(2) 0.031(2) 0.033(2) -0.0097(19) -0.0105(18) 0.0004(18)
C95 0.030(2) 0.032(3) 0.049(3) -0.011(2) 0.006(2) -0.002(2)
C96 0.041(3) 0.028(3) 0.058(3) -0.005(2) 0.004(2) -0.004(2)
C97 0.038(3) 0.025(2) 0.056(3) -0.012(2) -0.011(2) 0.006(2)
C98 0.030(2) 0.041(3) 0.043(3) -0.016(2) -0.008(2) 0.007(2)
C99 0.025(2) 0.034(2) 0.032(2) -0.0070(19) -0.0053(18) 0.0044(18)
C100 0.034(2) 0.026(2) 0.037(3) -0.0063(19) -0.004(2) 0.0018(19)
C101 0.038(3) 0.059(4) 0.043(3) -0.001(3) -0.005(2) 0.001(2)
C102 0.045(3) 0.083(5) 0.051(4) 0.002(3) 0.011(3) -0.006(3)
C103 0.064(4) 0.066(4) 0.039(3) 0.002(3) -0.004(3) 0.000(3)
C104 0.061(4) 0.050(3) 0.040(3) -0.004(3) -0.014(3) 0.002(3)
C105 0.041(3) 0.035(3) 0.042(3) -0.004(2) -0.008(2) 0.001(2)
C106 0.029(2) 0.026(2) 0.026(2) -0.0035(17) -0.0018(17) 0.0062(18)
C107 0.027(2) 0.027(2) 0.027(2) -0.0036(17) -0.0052(17) 0.0024(17)
C108 0.033(2) 0.032(2) 0.040(3) -0.011(2) -0.009(2) 0.0031(19)
C109 0.039(3) 0.032(3) 0.046(3) -0.013(2) -0.007(2) 0.008(2)
C110 0.030(2) 0.036(3) 0.040(3) -0.004(2) -0.003(2) 0.010(2)
C111 0.025(2) 0.031(2) 0.033(2) -0.0021(19) -0.0052(18) 0.0023(18)
C112 0.023(2) 0.034(3) 0.042(3) -0.003(2) -0.0018(19) 0.0005(19)
C113 0.021(2) 0.031(2) 0.037(2) -0.0016(19) -0.0055(18) 0.0007(17)
C114 0.023(2) 0.036(3) 0.044(3) -0.003(2) -0.0064(19) -0.0005(19)
C115 0.031(2) 0.040(3) 0.042(3) -0.005(2) -0.014(2) -0.005(2)
C116 0.031(2) 0.034(2) 0.037(3) -0.008(2) -0.008(2) -0.0012(19)
C117 0.025(2) 0.028(2) 0.033(2) -0.0029(18) -0.0058(18) -0.0017(17)
C118 0.027(2) 0.025(2) 0.031(2) -0.0003(18) -0.0085(18) -0.0002(17)
C119 0.038(3) 0.038(3) 0.045(3) -0.005(2) 0.003(2) -0.001(2)
C120 0.023(2) 0.043(3) 0.068(4) -0.011(3) -0.007(2) 0.000(2)
C121 0.026(2) 0.039(3) 0.046(3) -0.004(2) -0.004(2) 0.012(2)
C122 0.028(2) 0.043(3) 0.040(3) -0.005(2) 0.004(2) 0.008(2)
C123 0.025(2) 0.037(3) 0.033(2) -0.003(2) -0.0013(18) 0.0002(19)
C124 0.026(2) 0.029(2) 0.032(2) -0.0054(19) -0.0035(18) 0.0001(18)
C125 0.027(2) 0.021(2) 0.033(2) -0.0057(18) -0.0048(18) 0.0007(17)
C126 0.021(2) 0.029(2) 0.031(2) -0.0049(18) -0.0059(17) 0.0021(17)
C127 0.023(2) 0.030(2) 0.036(2) -0.0025(19) -0.0045(18) -0.0031(18)
C128 0.019(2) 0.034(2) 0.037(3) -0.007(2) -0.0060(18) -0.0009(17)
C129 0.021(2) 0.030(2) 0.036(2) -0.0092(19) -0.0078(18) 0.0016(17)
C130 0.022(2) 0.033(2) 0.034(2) -0.0092(19) -0.0074(18) -0.0004(18)
C131 0.022(2) 0.032(2) 0.039(3) -0.005(2) -0.0063(19) 0.0027(18)
C132 0.027(2) 0.031(2) 0.035(2) -0.0036(19) -0.0059(19) 0.0009(18)
C133 0.021(2) 0.037(3) 0.041(3) -0.004(2) -0.0003(19) 0.0021(18)
C134 0.024(2) 0.041(3) 0.041(3) -0.001(2) -0.002(2) 0.001(2)
C135 0.028(2) 0.048(3) 0.045(3) -0.009(2) -0.001(2) -0.002(2)
C136 0.032(3) 0.042(3) 0.054(3) -0.009(2) 0.001(2) -0.001(2)
C137 0.029(2) 0.038(3) 0.054(3) 0.001(2) 0.000(2) 0.004(2)
C138 0.024(2) 0.040(3) 0.044(3) 0.000(2) 0.000(2) 0.0046(19)
C139 0.033(3) 0.044(3) 0.045(3) 0.003(2) -0.003(2) 0.009(2)
C140 0.028(2) 0.050(3) 0.041(3) 0.000(2) -0.004(2) 0.016(2)
C141 0.039(3) 0.062(4) 0.044(3) -0.006(3) -0.005(2) 0.022(3)
C142 0.045(3) 0.077(4) 0.043(3) -0.011(3) -0.013(3) 0.023(3)
C143 0.037(3) 0.064(4) 0.053(3) -0.020(3) -0.008(2) 0.009(3)
C144 0.030(2) 0.055(3) 0.042(3) -0.010(2) -0.002(2) 0.007(2)
C145 0.021(2) 0.046(3) 0.042(3) -0.008(2) -0.0006(19) 0.008(2)
C146 0.039(3) 0.060(4) 0.046(3) 0.007(3) 0.003(2) 0.002(3)
C147 0.056(4) 0.054(4) 0.063(4) -0.004(3) -0.019(3) 0.019(3)
C148 0.022(2) 0.031(2) 0.031(2) -0.0030(19) 0.0018(17) -0.0025(17)
C149 0.032(2) 0.027(2) 0.038(3) -0.0034(19) -0.008(2) 0.0017(18)
C150 0.045(3) 0.032(3) 0.036(3) -0.005(2) -0.008(2) -0.003(2)
C151 0.048(3) 0.033(3) 0.037(3) -0.007(2) -0.004(2) 0.001(2)
C152 0.037(3) 0.028(2) 0.038(3) -0.001(2) 0.004(2) 0.006(2)
C153 0.022(2) 0.032(2) 0.038(3) 0.001(2) -0.0009(18) 0.0007(18)
C154 0.024(2) 0.041(3) 0.046(3) -0.003(2) -0.005(2) 0.009(2)
C155 0.020(2) 0.044(3) 0.032(2) 0.002(2) -0.0041(18) -0.0014(19)
C156 0.025(2) 0.054(3) 0.039(3) 0.004(2) -0.011(2) -0.002(2)
C157 0.033(3) 0.062(4) 0.037(3) -0.003(2) -0.014(2) -0.011(2)
C158 0.040(3) 0.048(3) 0.032(3) -0.002(2) -0.006(2) -0.012(2)
C159 0.030(2) 0.034(2) 0.032(2) -0.0011(19) -0.0060(19) -0.0049(19)
C160 0.020(2) 0.036(2) 0.029(2) 0.0038(19) -0.0034(17) -0.0042(18)
C161 0.037(3) 0.065(4) 0.089(5) -0.026(4) -0.025(3) 0.023(3)
C162 0.059(3) 0.039(3) 0.046(3) 0.006(2) -0.020(3) -0.002(3)
C163 0.029(2) 0.028(2) 0.029(2) -0.0021(18) -0.0004(18) -0.0011(18)
C164 0.037(3) 0.037(3) 0.039(3) -0.009(2) -0.006(2) 0.007(2)
C165 0.052(3) 0.043(3) 0.048(3) -0.019(2) -0.012(3) 0.004(2)
C166 0.053(3) 0.048(3) 0.044(3) -0.005(3) -0.017(3) -0.015(3)
C167 0.033(3) 0.056(3) 0.046(3) 0.002(3) -0.008(2) -0.010(2)
C168 0.029(2) 0.050(3) 0.042(3) -0.008(2) -0.004(2) 0.001(2)
C169 0.027(2) 0.027(2) 0.035(2) -0.0102(19) -0.0060(18) 0.0013(18)
C170 0.034(2) 0.031(2) 0.039(3) -0.004(2) -0.001(2) 0.004(2)
C171 0.029(2) 0.044(3) 0.046(3) -0.008(2) 0.002(2) 0.002(2)
C172 0.032(2) 0.042(3) 0.052(3) -0.017(2) -0.013(2) 0.010(2)
C173 0.042(3) 0.031(2) 0.043(3) -0.008(2) -0.015(2) 0.003(2)
C174 0.031(2) 0.026(2) 0.038(3) -0.0058(19) -0.0098(19) 0.0014(18)
C175 0.030(2) 0.049(3) 0.041(3) 0.010(2) -0.0125(18) -0.0040(17)
C176 0.030(2) 0.049(3) 0.041(3) 0.010(2) -0.0125(18) -0.0040(17)
C177 0.030(2) 0.049(3) 0.041(3) 0.010(2) -0.0125(18) -0.0040(17)
C178 0.030(2) 0.049(3) 0.041(3) 0.010(2) -0.0125(18) -0.0040(17)
C179 0.030(2) 0.049(3) 0.041(3) 0.010(2) -0.0125(18) -0.0040(17)
C180 0.030(2) 0.049(3) 0.041(3) 0.010(2) -0.0125(18) -0.0040(17)
C181 0.030(2) 0.029(2) 0.043(3) -0.012(2) -0.008(2) -0.0005(18)
C182 0.031(2) 0.035(3) 0.043(3) -0.006(2) -0.009(2) 0.000(2)
C183 0.047(3) 0.037(3) 0.048(3) 0.001(2) -0.013(2) -0.011(2)
C184 0.058(3) 0.028(3) 0.054(3) -0.008(2) -0.021(3) -0.001(2)
C185 0.053(3) 0.032(3) 0.056(3) -0.012(2) -0.023(3) 0.013(2)
C186 0.033(2) 0.034(3) 0.049(3) -0.016(2) -0.010(2) 0.003(2)
C187 0.023(2) 0.029(2) 0.036(2) -0.0046(19) -0.0063(18) -0.0026(17)
C188 0.025(2) 0.028(2) 0.034(2) -0.0058(19) -0.0022(18) 0.0028(18)
C189 0.034(2) 0.028(2) 0.039(3) -0.009(2) 0.001(2) -0.0013(19)
C190 0.037(3) 0.030(2) 0.043(3) -0.004(2) 0.000(2) -0.007(2)
C191 0.031(2) 0.040(3) 0.032(2) -0.007(2) 0.0025(19) -0.004(2)
C192 0.027(2) 0.036(3) 0.032(2) -0.007(2) -0.0007(18) -0.0052(19)
C193 0.031(2) 0.042(3) 0.039(3) -0.015(2) 0.005(2) -0.010(2)
C194 0.030(2) 0.040(3) 0.039(3) -0.016(2) -0.001(2) -0.006(2)
C195 0.034(3) 0.045(3) 0.049(3) -0.021(2) 0.006(2) -0.004(2)
C196 0.037(3) 0.042(3) 0.053(3) -0.022(2) 0.000(2) 0.000(2)
C197 0.035(3) 0.037(3) 0.045(3) -0.011(2) -0.005(2) -0.006(2)
C198 0.027(2) 0.035(2) 0.037(3) -0.013(2) -0.0026(19) -0.0019(19)
C199 0.024(2) 0.035(3) 0.040(3) -0.016(2) -0.0045(19) -0.0003(18)
C200 0.054(3) 0.063(4) 0.042(3) -0.015(3) -0.001(3) -0.022(3)
C201 0.037(3) 0.042(3) 0.066(4) -0.020(3) 0.014(3) -0.007(2)
C202 0.041(3) 0.040(3) 0.037(3) 0.002(2) 0.000(2) 0.014(2)
C203 0.045(3) 0.039(3) 0.043(3) 0.001(2) 0.002(2) 0.013(2)
C204 0.040(3) 0.035(3) 0.036(3) 0.001(2) -0.003(2) 0.007(2)
C205 0.036(3) 0.034(3) 0.035(3) -0.004(2) -0.007(2) 0.003(2)
C206 0.037(3) 0.036(3) 0.037(3) -0.002(2) -0.009(2) 0.005(2)
C207 0.030(2) 0.039(3) 0.040(3) -0.003(2) -0.011(2) 0.004(2)
C208 0.030(2) 0.035(2) 0.037(3) -0.008(2) -0.0102(19) 0.0004(19)
C209 0.028(2) 0.035(3) 0.044(3) -0.010(2) -0.010(2) 0.0029(19)
C210 0.027(2) 0.042(3) 0.043(3) -0.005(2) 0.002(2) -0.003(2)
C211 0.036(3) 0.034(3) 0.041(3) 0.001(2) -0.006(2) -0.003(2)
C212 0.033(2) 0.029(2) 0.037(3) -0.007(2) -0.007(2) 0.0017(19)
C213 0.036(2) 0.028(2) 0.033(2) -0.0042(19) -0.006(2) 0.0032(19)
C214 0.039(3) 0.049(3) 0.035(3) -0.004(2) 0.000(2) 0.018(2)
C215 0.050(3) 0.041(3) 0.042(3) -0.008(2) -0.001(2) 0.016(2)
C216 0.053(3) 0.050(3) 0.046(3) -0.017(3) -0.004(3) 0.017(3)
C217 0.057(4) 0.067(4) 0.045(3) -0.018(3) -0.010(3) 0.025(3)
C218 0.055(3) 0.061(4) 0.038(3) -0.006(3) -0.005(3) 0.023(3)
C219 0.038(3) 0.050(3) 0.039(3) 0.002(2) 0.002(2) 0.017(2)
C220 0.042(3) 0.053(3) 0.046(3) 0.007(3) 0.003(2) 0.011(3)
C221 0.042(3) 0.044(3) 0.050(3) 0.004(2) 0.005(2) 0.007(2)
C222 0.058(4) 0.049(4) 0.055(4) 0.008(3) 0.007(3) 0.000(3)
C223 0.062(4) 0.043(3) 0.072(5) 0.008(3) 0.002(3) -0.013(3)
C224 0.061(4) 0.052(4) 0.062(4) -0.003(3) -0.001(3) -0.010(3)
C225 0.056(3) 0.044(3) 0.050(3) 0.003(3) -0.001(3) -0.001(3)
C226 0.038(3) 0.036(3) 0.045(3) 0.000(2) 0.005(2) 0.007(2)
C227 0.066(4) 0.053(4) 0.059(4) 0.010(3) -0.008(3) 0.015(3)
C228 0.052(4) 0.071(4) 0.050(4) 0.004(3) 0.009(3) 0.011(3)
C229 0.030(2) 0.044(3) 0.039(3) 0.002(2) -0.008(2) -0.006(2)
C230 0.054(3) 0.043(3) 0.058(4) 0.001(3) -0.023(3) -0.011(3)
C231 0.089(5) 0.047(4) 0.084(5) 0.009(3) -0.054(4) -0.024(3)
C232 0.085(5) 0.058(4) 0.118(7) 0.015(4) -0.069(5) -0.027(4)
C233 0.056(4) 0.059(4) 0.088(5) 0.022(4) -0.046(4) -0.015(3)
C234 0.033(3) 0.050(3) 0.042(3) 0.008(2) -0.011(2) -0.008(2)
C235 0.026(2) 0.046(3) 0.037(3) 0.005(2) -0.003(2) 0.004(2)
C236 0.022(2) 0.041(3) 0.035(3) 0.002(2) 0.0018(18) 0.0009(19)
C237 0.033(3) 0.047(3) 0.043(3) -0.002(2) 0.000(2) 0.008(2)
C238 0.044(3) 0.052(3) 0.044(3) -0.015(3) -0.001(2) 0.005(2)
C239 0.036(3) 0.051(3) 0.040(3) -0.008(2) -0.010(2) 0.000(2)
C240 0.027(2) 0.045(3) 0.042(3) -0.007(2) -0.009(2) 0.004(2)
C241 0.019(2) 0.040(3) 0.035(2) -0.003(2) -0.0023(18) 0.0005(18)
C242 0.032(3) 0.073(4) 0.051(3) 0.002(3) -0.006(2) 0.018(3)
C243 0.039(3) 0.042(3) 0.034(3) 0.000(2) -0.003(2) 0.001(2)
C244 0.036(3) 0.032(3) 0.051(3) 0.001(2) -0.015(2) 0.001(2)
C245 0.050(3) 0.046(3) 0.050(3) -0.012(3) -0.013(3) -0.003(3)
C246 0.081(5) 0.066(4) 0.055(4) -0.018(3) -0.031(3) 0.016(4)
C247 0.134(7) 0.047(4) 0.080(5) -0.021(4) -0.066(5) 0.012(4)
C248 0.124(7) 0.043(4) 0.097(6) 0.000(4) -0.071(6) -0.021(4)
C249 0.056(3) 0.038(3) 0.062(4) 0.004(3) -0.029(3) -0.006(3)
C250 0.059(3) 0.071(4) 0.037(3) 0.009(2) -0.012(2) -0.024(3)
C255 0.059(3) 0.071(4) 0.037(3) 0.009(2) -0.012(2) -0.024(3)
C254 0.059(3) 0.071(4) 0.037(3) 0.009(2) -0.012(2) -0.024(3)
C253 0.059(3) 0.071(4) 0.037(3) 0.009(2) -0.012(2) -0.024(3)
C252 0.059(3) 0.071(4) 0.037(3) 0.009(2) -0.012(2) -0.024(3)
C251 0.059(3) 0.071(4) 0.037(3) 0.009(2) -0.012(2) -0.024(3)
C256 0.045(3) 0.045(3) 0.041(3) -0.003(2) -0.001(2) 0.015(2)
C257 0.065(4) 0.075(5) 0.045(3) 0.002(3) -0.009(3) 0.012(3)
C258 0.100(6) 0.079(5) 0.046(4) 0.006(4) -0.005(4) 0.022(5)
C259 0.094(6) 0.077(5) 0.054(4) 0.008(4) 0.019(4) 0.018(4)
C260 0.065(5) 0.130(8) 0.071(6) 0.011(5) 0.029(4) -0.001(5)
C261 0.050(4) 0.105(6) 0.053(4) -0.003(4) 0.003(3) 0.000(4)
C262 0.042(3) 0.036(3) 0.051(3) -0.007(2) -0.013(2) 0.007(2)
C263 0.084(5) 0.043(3) 0.055(4) -0.003(3) 0.009(3) 0.021(3)
C264 0.100(6) 0.046(4) 0.084(5) -0.010(4) 0.025(4) 0.023(4)
C265 0.060(4) 0.033(3) 0.087(5) -0.008(3) 0.000(3) 0.014(3)
C266 0.054(3) 0.035(3) 0.060(4) -0.002(3) -0.010(3) 0.002(2)
C267 0.051(3) 0.031(3) 0.049(3) -0.011(2) -0.006(2) 0.007(2)
C268 0.035(3) 0.035(3) 0.049(3) -0.012(2) -0.010(2) 0.010(2)
C269 0.034(2) 0.030(2) 0.047(3) -0.004(2) -0.011(2) 0.002(2)
C270 0.047(3) 0.031(3) 0.062(4) -0.012(2) -0.016(3) 0.003(2)
C271 0.048(3) 0.040(3) 0.059(4) -0.017(3) -0.011(3) 0.015(2)
C272 0.037(3) 0.056(3) 0.067(4) -0.025(3) -0.014(3) 0.017(3)
C273 0.038(3) 0.054(3) 0.058(4) -0.019(3) -0.016(3) 0.016(2)
C274 0.043(3) 0.070(4) 0.067(4) -0.025(3) -0.020(3) 0.017(3)
C275 0.032(2) 0.059(3) 0.034(3) -0.012(2) -0.008(2) 0.009(2)
C276 0.035(3) 0.056(3) 0.037(3) -0.004(2) -0.012(2) 0.000(2)
C277 0.064(4) 0.050(3) 0.061(4) -0.002(3) -0.033(3) -0.011(3)
C278 0.053(3) 0.038(3) 0.059(4) -0.011(3) -0.025(3) 0.007(2)
C279 0.037(3) 0.036(3) 0.031(2) -0.005(2) -0.008(2) 0.008(2)
C280 0.035(2) 0.040(3) 0.031(2) -0.007(2) -0.0073(19) 0.004(2)
C281 0.087(5) 0.063(4) 0.064(4) -0.002(3) -0.034(4) 0.021(4)
C282 0.048(4) 0.085(5) 0.104(6) -0.044(5) -0.029(4) 0.022(3)
C283 0.034(3) 0.043(3) 0.044(3) 0.007(2) -0.007(2) 0.000(2)
C284 0.033(3) 0.045(3) 0.046(3) 0.002(2) -0.005(2) 0.002(2)
C285 0.028(2) 0.034(3) 0.040(3) -0.005(2) -0.010(2) 0.0028(19)
C286 0.029(2) 0.033(2) 0.036(3) -0.006(2) -0.0100(19) 0.0000(19)
C287 0.031(2) 0.030(2) 0.037(3) -0.005(2) -0.012(2) 0.0030(18)
C288 0.031(2) 0.027(2) 0.036(3) -0.0017(19) -0.0102(19) -0.0009(18)
C289 0.031(2) 0.028(2) 0.038(3) -0.0079(19) -0.010(2) 0.0014(18)
C290 0.029(2) 0.030(2) 0.038(3) -0.007(2) -0.0053(19) -0.0029(19)
C291 0.029(2) 0.036(3) 0.045(3) -0.008(2) -0.004(2) 0.004(2)
C292 0.031(2) 0.031(2) 0.048(3) -0.006(2) -0.008(2) 0.0066(19)
C293 0.028(2) 0.026(2) 0.037(2) -0.0056(19) -0.0111(19) 0.0024(18)
C294 0.029(2) 0.028(2) 0.038(3) -0.0045(19) -0.0102(19) 0.0015(18)
C295 0.025(2) 0.032(2) 0.042(3) -0.008(2) -0.0035(19) 0.0000(18)
C296 0.029(2) 0.035(3) 0.048(3) -0.007(2) -0.004(2) -0.001(2)
C297 0.034(3) 0.048(3) 0.047(3) -0.016(2) -0.007(2) -0.002(2)
C298 0.040(3) 0.037(3) 0.061(4) -0.018(3) -0.005(2) -0.005(2)
C299 0.039(3) 0.030(3) 0.055(3) -0.007(2) -0.006(2) -0.001(2)
C300 0.025(2) 0.029(2) 0.050(3) -0.007(2) -0.002(2) 0.0004(18)
C301 0.029(2) 0.032(3) 0.045(3) -0.003(2) -0.006(2) 0.0025(19)
C302 0.022(2) 0.034(2) 0.044(3) -0.006(2) -0.0058(19) 0.0057(18)
C303 0.030(2) 0.043(3) 0.044(3) -0.005(2) -0.007(2) 0.007(2)
C304 0.028(2) 0.052(3) 0.045(3) -0.014(2) -0.011(2) 0.008(2)
C305 0.028(2) 0.044(3) 0.051(3) -0.018(2) -0.008(2) 0.004(2)
C306 0.027(2) 0.032(3) 0.052(3) -0.012(2) -0.004(2) 0.0025(19)
C307 0.022(2) 0.036(3) 0.043(3) -0.009(2) -0.0066(19) 0.0044(18)
C308 0.044(3) 0.031(3) 0.059(3) -0.005(2) -0.013(3) 0.006(2)
C309 0.033(3) 0.046(3) 0.048(3) 0.001(2) -0.004(2) -0.004(2)
C310 0.026(2) 0.034(2) 0.032(2) 0.0002(19) -0.0035(18) -0.0051(19)
C311 0.037(3) 0.038(3) 0.043(3) 0.002(2) -0.009(2) -0.010(2)
C312 0.047(3) 0.042(3) 0.039(3) 0.000(2) -0.011(2) -0.019(2)
C313 0.054(3) 0.036(3) 0.041(3) -0.007(2) 0.000(2) -0.018(2)
C314 0.039(3) 0.034(3) 0.042(3) -0.001(2) 0.000(2) -0.006(2)
C315 0.027(2) 0.032(2) 0.034(2) -0.001(2) -0.0006(19) -0.0035(19)
C316 0.025(2) 0.039(3) 0.033(2) 0.002(2) -0.0021(19) 0.0034(19)
C317 0.025(2) 0.041(3) 0.028(2) -0.002(2) 0.0001(18) 0.0006(19)
C318 0.033(3) 0.053(3) 0.038(3) -0.003(2) -0.011(2) 0.003(2)
C319 0.044(3) 0.059(4) 0.047(3) -0.010(3) -0.019(2) -0.007(3)
C320 0.054(3) 0.049(3) 0.045(3) -0.015(3) -0.015(3) -0.005(3)
C321 0.043(3) 0.038(3) 0.038(3) -0.006(2) -0.008(2) 0.006(2)
C322 0.027(2) 0.039(3) 0.028(2) -0.0023(19) -0.0046(18) -0.0017(19)
C323 0.035(3) 0.053(3) 0.060(4) -0.010(3) -0.011(2) 0.013(2)
C324 0.036(3) 0.046(3) 0.040(3) 0.004(2) -0.007(2) -0.004(2)
C325 0.091(4) 0.128(5) 0.079(4) 0.001(4) -0.006(3) 0.022(4)
C326 0.091(4) 0.128(5) 0.079(4) 0.001(4) -0.006(3) 0.022(4)
C327 0.091(4) 0.128(5) 0.079(4) 0.001(4) -0.006(3) 0.022(4)
C328 0.091(4) 0.128(5) 0.079(4) 0.001(4) -0.006(3) 0.022(4)
C329 0.166(8) 0.083(5) 0.122(7) -0.032(5) -0.079(6) -0.015(5)
C330 0.113(7) 0.093(6) 0.086(6) -0.025(5) 0.004(5) -0.060(6)
C331 0.157(9) 0.044(4) 0.090(6) -0.003(4) -0.017(6) 0.025(5)
C332 0.159(8) 0.100(6) 0.127(7) -0.021(6) -0.005(6) 0.012(6)
C333 0.142(5) 0.054(3) 0.103(4) -0.033(3) -0.085(4) 0.003(3)
C334 0.142(5) 0.054(3) 0.103(4) -0.033(3) -0.085(4) 0.003(3)
C335 0.142(5) 0.054(3) 0.103(4) -0.033(3) -0.085(4) 0.003(3)
C336 0.142(5) 0.054(3) 0.103(4) -0.033(3) -0.085(4) 0.003(3)
C337 0.126(3) 0.101(3) 0.102(3) -0.045(3) -0.017(3) 0.027(3)
C338 0.126(3) 0.101(3) 0.102(3) -0.045(3) -0.017(3) 0.027(3)
C340 0.126(3) 0.101(3) 0.102(3) -0.045(3) -0.017(3) 0.027(3)
F1 0.067(2) 0.080(3) 0.062(2) -0.030(2) -0.0153(18) 0.0130(19)
F2 0.058(2) 0.062(2) 0.076(3) 0.0026(19) 0.0161(19) -0.0114(18)
F3 0.070(3) 0.101(3) 0.075(3) -0.026(2) -0.030(2) 0.039(2)
F4 0.0553(19) 0.066(2) 0.0415(18) -0.0065(16) 0.0015(15) -0.0050(16)
F5 0.062(2) 0.044(2) 0.136(4) -0.033(2) 0.003(2) 0.0071(17)
F6 0.0451(17) 0.0382(17) 0.072(2) -0.0077(15) 0.0039(16) 0.0000(14)
F7 0.057(2) 0.081(3) 0.085(3) -0.013(2) -0.026(2) 0.0104(19)
F8 0.077(3) 0.097(3) 0.055(2) -0.002(2) -0.004(2) -0.030(2)
F2AA 0.0515(18) 0.0371(16) 0.069(2) -0.0077(15) -0.0059(16) -0.0076(14)
F10 0.061(2) 0.0500(19) 0.0497(19) -0.0139(15) 0.0029(15) 0.0031(15)
F11 0.084(3) 0.049(2) 0.049(2) -0.0003(16) 0.0078(18) -0.0199(18)
F12 0.057(2) 0.115(4) 0.119(4) -0.070(3) -0.042(2) 0.034(2)
N1 0.030(2) 0.044(2) 0.042(2) 0.0037(19) -0.0028(18) -0.0021(18)
N2 0.0280(19) 0.030(2) 0.035(2) -0.0011(16) -0.0065(16) -0.0048(16)
N3 0.030(2) 0.054(3) 0.044(3) -0.006(2) -0.0043(18) 0.0048(19)
N4 0.031(2) 0.0269(19) 0.035(2) -0.0010(16) -0.0076(16) -0.0027(15)
N5 0.0257(19) 0.034(2) 0.032(2) -0.0036(16) -0.0031(15) 0.0055(16)
N6 0.0221(18) 0.0284(19) 0.035(2) -0.0074(16) -0.0076(15) -0.0003(14)
N7 0.0254(19) 0.040(2) 0.034(2) -0.0005(17) 0.0002(16) 0.0015(16)
N8 0.0198(17) 0.032(2) 0.041(2) -0.0050(17) -0.0093(16) 0.0029(15)
N9 0.037(2) 0.030(2) 0.036(2) -0.0022(17) -0.0033(17) 0.0082(17)
N10 0.034(2) 0.031(2) 0.038(2) -0.0032(17) -0.0045(17) 0.0012(17)
N11 0.046(2) 0.037(2) 0.035(2) 0.0063(18) -0.0009(19) 0.0127(19)
N12 0.0263(19) 0.040(2) 0.043(2) -0.0097(18) -0.0087(17) 0.0037(17)
N13 0.029(2) 0.031(2) 0.038(2) -0.0025(17) -0.0089(17) 0.0024(16)
N14 0.032(2) 0.038(2) 0.041(2) -0.0005(18) -0.0092(18) 0.0030(17)
N15 0.032(2) 0.0257(19) 0.041(2) -0.0041(17) -0.0043(17) -0.0022(16)
N16 0.0276(19) 0.036(2) 0.039(2) -0.0040(17) -0.0099(17) 0.0049(16)
O1 0.0251(15) 0.0287(16) 0.0303(16) -0.0051(13) -0.0047(12) -0.0021(12)
O2 0.0240(15) 0.0267(16) 0.0400(18) -0.0092(13) -0.0093(13) 0.0014(12)
O3 0.0230(15) 0.0297(16) 0.0380(18) -0.0095(14) 0.0022(13) -0.0024(12)
O4 0.0291(16) 0.0393(19) 0.048(2) -0.0110(16) -0.0101(15) 0.0076(14)
O5 0.091(4) 0.128(5) 0.079(4) 0.001(4) -0.006(3) 0.022(4)
O6 0.168(7) 0.082(4) 0.084(4) -0.010(3) -0.029(4) 0.000(4)
O7 0.142(5) 0.054(3) 0.103(4) -0.033(3) -0.085(4) 0.003(3)
O8 0.126(3) 0.101(3) 0.102(3) -0.045(3) -0.017(3) 0.027(3)
P1 0.0255(5) 0.0278(6) 0.0280(6) -0.0041(4) -0.0026(4) -0.0043(4)
P2 0.0409(7) 0.0324(6) 0.0355(6) -0.0026(5) -0.0109(5) -0.0110(5)
P3 0.0240(5) 0.0215(5) 0.0321(6) -0.0047(4) -0.0063(4) 0.0003(4)
P4 0.0221(5) 0.0255(5) 0.0333(6) -0.0067(4) -0.0044(4) 0.0000(4)
P5 0.0266(5) 0.0219(5) 0.0307(6) -0.0036(4) -0.0016(4) 0.0022(4)
P6 0.0272(6) 0.0278(6) 0.0356(6) -0.0049(5) 0.0018(5) -0.0003(4)
P7 0.0295(6) 0.0313(6) 0.0385(7) 0.0023(5) -0.0058(5) -0.0024(5)
P8 0.0313(6) 0.0328(6) 0.0381(7) 0.0003(5) -0.0074(5) 0.0073(5)
C475 0.047(3) 0.058(4) 0.054(4) 0.021(3) -0.011(3) -0.001(3)
C476 0.047(3) 0.058(4) 0.054(4) 0.021(3) -0.011(3) -0.001(3)
C477 0.047(3) 0.058(4) 0.054(4) 0.021(3) -0.011(3) -0.001(3)
C478 0.047(3) 0.058(4) 0.054(4) 0.021(3) -0.011(3) -0.001(3)
C479 0.047(3) 0.058(4) 0.054(4) 0.021(3) -0.011(3) -0.001(3)
C480 0.047(3) 0.058(4) 0.054(4) 0.021(3) -0.011(3) -0.001(3)
C450 0.058(4) 0.068(4) 0.051(4) 0.017(3) -0.009(3) -0.018(3)
C455 0.058(4) 0.068(4) 0.051(4) 0.017(3) -0.009(3) -0.018(3)
C454 0.058(4) 0.068(4) 0.051(4) 0.017(3) -0.009(3) -0.018(3)
C453 0.058(4) 0.068(4) 0.051(4) 0.017(3) -0.009(3) -0.018(3)
C452 0.058(4) 0.068(4) 0.051(4) 0.017(3) -0.009(3) -0.018(3)
C451 0.058(4) 0.068(4) 0.051(4) 0.017(3) -0.009(3) -0.018(3)
F16 0.127(3) 0.141(3) 0.126(3) 0.002(2) -0.025(2) 0.007(2)
F14 0.127(3) 0.141(3) 0.126(3) 0.002(2) -0.025(2) 0.007(2)
F15 0.127(3) 0.141(3) 0.126(3) 0.002(2) -0.025(2) 0.007(2)
F13 0.127(3) 0.141(3) 0.126(3) 0.002(2) -0.025(2) 0.007(2)
B4 0.127(3) 0.141(3) 0.126(3) 0.002(2) -0.025(2) 0.007(2)
C339 0.126(3) 0.101(3) 0.102(3) -0.045(3) -0.017(3) 0.027(3)
F16A 0.127(3) 0.141(3) 0.126(3) 0.002(2) -0.025(2) 0.007(2)
F14A 0.127(3) 0.141(3) 0.126(3) 0.002(2) -0.025(2) 0.007(2)
F15A 0.127(3) 0.141(3) 0.126(3) 0.002(2) -0.025(2) 0.007(2)
F13A 0.127(3) 0.141(3) 0.126(3) 0.002(2) -0.025(2) 0.007(2)
C345 0.080(3) 0.132(5) 0.115(5) -0.026(4) -0.022(3) -0.003(3)
C346 0.080(3) 0.132(5) 0.115(5) -0.026(4) -0.022(3) -0.003(3)
C347 0.080(3) 0.132(5) 0.115(5) -0.026(4) -0.022(3) -0.003(3)
O10 0.080(3) 0.132(5) 0.115(5) -0.026(4) -0.022(3) -0.003(3)
C348 0.080(3) 0.132(5) 0.115(5) -0.026(4) -0.022(3) -0.003(3)
C445 0.080(3) 0.132(5) 0.115(5) -0.026(4) -0.022(3) -0.003(3)
C446 0.080(3) 0.132(5) 0.115(5) -0.026(4) -0.022(3) -0.003(3)
O10A 0.080(3) 0.132(5) 0.115(5) -0.026(4) -0.022(3) -0.003(3)
C447 0.080(3) 0.132(5) 0.115(5) -0.026(4) -0.022(3) -0.003(3)
C448 0.080(3) 0.132(5) 0.115(5) -0.026(4) -0.022(3) -0.003(3)
O8A 0.126(3) 0.101(3) 0.102(3) -0.045(3) -0.017(3) 0.027(3)
C437 0.126(3) 0.101(3) 0.102(3) -0.045(3) -0.017(3) 0.027(3)
C438 0.126(3) 0.101(3) 0.102(3) -0.045(3) -0.017(3) 0.027(3)
C439 0.126(3) 0.101(3) 0.102(3) -0.045(3) -0.017(3) 0.027(3)
C440 0.126(3) 0.101(3) 0.102(3) -0.045(3) -0.017(3) 0.027(3)

loop_
_atom_type_symbol
_atom_type_description
_atom_type_scat_dispersion_real
_atom_type_scat_dispersion_imag
_atom_type_scat_source
C C 0.0181 0.0091 'International Tables Vol C Tables 4.2.6.8 and 6.1.1.4'
H H 0.0000 0.0000 'International Tables Vol C Tables 4.2.6.8 and 6.1.1.4'
Ag Ag 0.1306 4.2820 'International Tables Vol C Tables 4.2.6.8 and 6.1.1.4'
B B 0.0090 0.0039 'International Tables Vol C Tables 4.2.6.8 and 6.1.1.4'
F F 0.0727 0.0534 'International Tables Vol C Tables 4.2.6.8 and 6.1.1.4'
N N 0.0311 0.0180 'International Tables Vol C Tables 4.2.6.8 and 6.1.1.4'
O O 0.0492 0.0322 'International Tables Vol C Tables 4.2.6.8 and 6.1.1.4'
P P 0.2955 0.4335 'International Tables Vol C Tables 4.2.6.8 and 6.1.1.4'

loop_
_exptl_crystal_face_index_h
_exptl_crystal_face_index_k
_exptl_crystal_face_index_l
_exptl_crystal_face_perp_dist
12 0 -1 0.1390
2 17 5 0.0684
-12 1 1 0.0637
-1 -17 -5 0.0684
8 10 -5 0.1330
-6 -3 -19 0.0164
-5 -8 12 0.0738
8 5 17 0.0775

loop_
_geom_angle_atom_site_label_1
_geom_angle_atom_site_label_2
_geom_angle_atom_site_label_3
_geom_angle
_geom_angle_site_symmetry_1
_geom_angle_site_symmetry_3
_geom_angle_publ_flag
N1 Ag1 P1 121.13(11) . . ?
N1 Ag1 P2 104.40(12) . . ?
N2 Ag1 N1 71.85(14) . . ?
N2 Ag1 P1 132.00(10) . . ?
N2 Ag1 P2 98.92(10) . . ?
P1 Ag1 P2 118.22(4) . . ?
N5 Ag2 P3 114.45(10) . . ?
N5 Ag2 P4 100.87(10) . . ?
N6 Ag2 N5 70.51(13) . . ?
N6 Ag2 P3 136.89(9) . . ?
N6 Ag2 P4 100.74(9) . . ?
P3 Ag2 P4 118.77(4) . . ?
N9 Ag3 N10 70.34(14) . . ?
N9 Ag3 P5 138.57(10) . . ?
N9 Ag3 P6 96.31(11) . . ?
N10 Ag3 P6 87.66(10) . . ?
P5 Ag3 N10 117.20(10) . . ?
P5 Ag3 P6 123.68(4) . . ?
N13 Ag4 N14 71.00(14) . . ?
N13 Ag4 P7 121.35(10) . . ?
N13 Ag4 P8 109.10(10) . . ?
N14 Ag4 P7 133.01(11) . . ?
N14 Ag4 P8 100.88(11) . . ?
P7 Ag4 P8 113.78(4) . . ?
F1 B1 F2 109.6(5) . . ?
F1 B1 F3 111.0(5) . . ?
F1 B1 F4 108.9(5) . . ?
F3 B1 F2 109.4(6) . . ?
F3 B1 F4 109.8(5) . . ?
F4 B1 F2 108.0(5) . . ?
F5 B2 F6 108.4(5) . . ?
F5 B2 F7 109.0(6) . . ?
F7 B2 F6 109.8(5) . . ?
F8 B2 F5 110.6(5) . . ?
F8 B2 F6 110.5(5) . . ?
F8 B2 F7 108.5(5) . . ?
F2AA B3 F10 108.0(5) . . ?
F11 B3 F2AA 108.2(5) . . ?
F11 B3 F10 109.9(5) . . ?
F11 B3 F12 111.3(5) . . ?
F12 B3 F2AA 109.9(5) . . ?
F12 B3 F10 109.4(5) . . ?
C2 C1 P1 118.1(4) . . ?
C6 C1 C2 118.9(5) . . ?
C6 C1 P1 123.0(4) . . ?
C1 C2 H2 119.7 . . ?
C3 C2 C1 120.6(6) . . ?
C3 C2 H2 119.7 . . ?
C2 C3 H3 120.1 . . ?
C2 C3 C4 119.8(6) . . ?
C4 C3 H3 120.1 . . ?
C3 C4 H4 120.1 . . ?
C5 C4 C3 119.7(5) . . ?
C5 C4 H4 120.1 . . ?
C4 C5 H5 119.7 . . ?
C4 C5 C6 120.7(6) . . ?
C6 C5 H5 119.7 . . ?
C1 C6 H6 119.8 . . ?
C5 C6 C1 120.3(6) . . ?
C5 C6 H6 119.8 . . ?
C8 C7 P1 122.5(4) . . ?
C12 C7 C8 119.8(5) . . ?
C12 C7 P1 117.7(4) . . ?
C7 C8 H8 120.1 . . ?
C9 C8 C7 119.7(5) . . ?
C9 C8 H8 120.1 . . ?
C8 C9 H9 120.1 . . ?
C10 C9 C8 119.9(6) . . ?
C10 C9 H9 120.1 . . ?
C9 C10 H10 119.6 . . ?
C11 C10 C9 120.8(5) . . ?
C11 C10 H10 119.6 . . ?
C10 C11 H11 120.2 . . ?
C10 C11 C12 119.6(5) . . ?
C12 C11 H11 120.2 . . ?
C7 C12 C11 120.2(5) . . ?
C7 C12 H12 119.9 . . ?
C11 C12 H12 119.9 . . ?
C14 C13 P2 119.0(4) . . ?
C18 C13 C14 118.3(5) . . ?
C18 C13 P2 122.3(5) . . ?
C13 C14 H14 119.5 . . ?
C15 C14 C13 121.0(6) . . ?
C15 C14 H14 119.5 . . ?
C14 C15 H15 120.2 . . ?
C14 C15 C16 119.5(7) . . ?
C16 C15 H15 120.2 . . ?
C15 C16 H16 119.9 . . ?
C17 C16 C15 120.2(6) . . ?
C17 C16 H16 119.9 . . ?
C16 C17 H17 119.4 . . ?
C16 C17 C18 121.2(6) . . ?
C18 C17 H17 119.4 . . ?
C13 C18 H18 120.1 . . ?
C17 C18 C13 119.8(6) . . ?
C17 C18 H18 120.1 . . ?
C20 C19 C24 118.6(5) . . ?
C20 C19 P2 119.6(4) . . ?
C24 C19 P2 121.7(4) . . ?
C19 C20 H20 119.2 . . ?
C19 C20 C21 121.6(5) . . ?
C21 C20 H20 119.2 . . ?
C20 C21 H21 120.5 . . ?
C22 C21 C20 119.0(6) . . ?
C22 C21 H21 120.5 . . ?
C21 C22 H22 119.4 . . ?
C21 C22 C23 121.2(6) . . ?
C23 C22 H22 119.4 . . ?
C22 C23 H23 120.5 . . ?
C22 C23 C24 119.0(7) . . ?
C24 C23 H23 120.5 . . ?
C19 C24 C23 120.6(6) . . ?
C19 C24 H24 119.7 . . ?
C23 C24 H24 119.7 . . ?
C26 C25 P1 122.7(4) . . ?
C30 C25 C26 117.9(4) . . ?
C30 C25 P1 119.4(3) . . ?
C25 C26 H26 119.8 . . ?
C27 C26 C25 120.3(5) . . ?
C27 C26 H26 119.8 . . ?
C26 C27 H27 119.7 . . ?
C28 C27 C26 120.6(5) . . ?
C28 C27 H27 119.7 . . ?
C27 C28 H28 119.5 . . ?
C27 C28 C29 120.9(5) . . ?
C29 C28 H28 119.5 . . ?
C28 C29 C37 124.5(4) . . ?
C30 C29 C28 116.9(4) . . ?
C30 C29 C37 118.5(4) . . ?
C25 C30 C29 123.3(4) . . ?
C25 C30 O1 117.7(4) . . ?
O1 C30 C29 119.0(4) . . ?
C36 C31 C32 122.9(4) . . ?
C36 C31 O1 120.4(4) . . ?
O1 C31 C32 116.7(4) . . ?
C31 C32 P2 118.7(4) . . ?
C33 C32 C31 117.0(5) . . ?
C33 C32 P2 124.2(4) . . ?
C32 C33 H33 119.4 . . ?
C34 C33 C32 121.2(5) . . ?
C34 C33 H33 119.4 . . ?
C33 C34 H34 119.8 . . ?
C33 C34 C35 120.5(5) . . ?
C35 C34 H34 119.8 . . ?
C34 C35 H35 119.8 . . ?
C36 C35 C34 120.4(5) . . ?
C36 C35 H35 119.8 . . ?
C31 C36 C35 118.0(5) . . ?
C31 C36 C37 117.6(4) . . ?
C35 C36 C37 124.4(5) . . ?
C29 C37 C36 107.6(4) . . ?
C29 C37 C38 112.4(5) . . ?
C29 C37 C39 107.2(5) . . ?
C36 C37 C38 111.7(5) . . ?
C36 C37 C39 106.7(5) . . ?
C38 C37 C39 110.9(6) . . ?
C37 C38 H38A 109.5 . . ?
C37 C38 H38B 109.5 . . ?
C37 C38 H38C 109.5 . . ?
H38A C38 H38B 109.5 . . ?
H38A C38 H38C 109.5 . . ?
H38B C38 H38C 109.5 . . ?
C37 C39 H39A 109.5 . . ?
C37 C39 H39B 109.5 . . ?
C37 C39 H39C 109.5 . . ?
H39A C39 H39B 109.5 . . ?
H39A C39 H39C 109.5 . . ?
H39B C39 H39C 109.5 . . ?
C41 C40 H40 118.3 . . ?
N1 C40 H40 118.3 . . ?
N1 C40 C41 123.4(5) . . ?
C40 C41 H41 120.3 . . ?
C42 C41 C40 119.3(5) . . ?
C42 C41 H41 120.3 . . ?
C41 C42 C43 119.0(5) . . ?
C41 C42 N3 122.2(5) . . ?
C43 C42 N3 118.8(5) . . ?
C42 C43 C44 122.8(5) . . ?
C51 C43 C42 117.6(5) . . ?
C51 C43 C44 119.6(4) . . ?
C43 C44 H44 119.6 . . ?
C45 C44 C43 120.9(4) . . ?
C45 C44 H44 119.6 . . ?
C44 C45 H45 119.3 . . ?
C44 C45 C46 121.4(4) . . ?
C46 C45 H45 119.3 . . ?
C47 C46 C45 122.9(4) . . ?
C50 C46 C45 119.5(4) . . ?
C50 C46 C47 117.7(4) . . ?
C46 C47 N4 119.1(4) . . ?
C48 C47 C46 119.9(4) . . ?
C48 C47 N4 121.0(4) . . ?
C47 C48 H48 120.8 . . ?
C47 C48 C49 118.4(4) . . ?
C49 C48 H48 120.8 . . ?
C48 C49 H49 118.1 . . ?
N2 C49 C48 123.8(5) . . ?
N2 C49 H49 118.1 . . ?
C46 C50 C51 119.4(4) . . ?
N2 C50 C46 121.8(4) . . ?
N2 C50 C51 118.8(4) . . ?
C43 C51 C50 119.2(4) . . ?
N1 C51 C43 122.6(4) . . ?
N1 C51 C50 118.2(4) . . ?
C53 C52 N3 121.2(6) . . ?
C57 C52 C53 120.3(6) . . ?
C57 C52 N3 118.5(5) . . ?
C52 C53 H53 120.1 . . ?
C54 C53 C52 119.8(7) . . ?
C54 C53 H53 120.1 . . ?
C53 C54 H54 120.1 . . ?
C55 C54 C53 119.9(7) . . ?
C55 C54 H54 120.1 . . ?
C54 C55 H55 119.5 . . ?
C54 C55 C56 121.1(7) . . ?
C56 C55 H55 119.5 . . ?
C55 C56 H56 119.7 . . ?
C55 C56 C57 120.6(7) . . ?
C57 C56 H56 119.7 . . ?
C52 C57 C58 118.8(5) . . ?
C56 C57 C52 118.3(6) . . ?
C56 C57 C58 122.7(6) . . ?
C57 C58 C65 111.8(5) . . ?
C57 C58 C66 108.3(5) . . ?
C59 C58 C57 108.1(5) . . ?
C59 C58 C65 113.1(5) . . ?
C59 C58 C66 108.2(5) . . ?
C65 C58 C66 107.1(6) . . ?
C60 C59 C58 123.4(6) . . ?
C64 C59 C58 119.6(5) . . ?
C64 C59 C60 116.9(6) . . ?
C59 C60 H60 119.0 . . ?
C61 C60 C59 122.1(6) . . ?
C61 C60 H60 119.0 . . ?
C60 C61 H61 120.1 . . ?
C62 C61 C60 119.9(6) . . ?
C62 C61 H61 120.1 . . ?
C61 C62 H62 119.7 . . ?
C61 C62 C63 120.5(7) . . ?
C63 C62 H62 119.7 . . ?
C62 C63 H63 120.6 . . ?
C62 C63 C64 118.9(6) . . ?
C64 C63 H63 120.6 . . ?
C59 C64 N3 117.9(5) . . ?
C63 C64 C59 121.3(5) . . ?
C63 C64 N3 120.8(5) . . ?
C58 C65 H65A 109.5 . . ?
C58 C65 H65B 109.5 . . ?
C58 C65 H65C 109.5 . . ?
H65A C65 H65B 109.5 . . ?
H65A C65 H65C 109.5 . . ?
H65B C65 H65C 109.5 . . ?
C58 C66 H66A 109.5 . . ?
C58 C66 H66B 109.5 . . ?
C58 C66 H66C 109.5 . . ?
H66A C66 H66B 109.5 . . ?
H66A C66 H66C 109.5 . . ?
H66B C66 H66C 109.5 . . ?
C68 C67 C72 120.4(5) . . ?
C68 C67 N4 120.7(5) . . ?
N4 C67 C72 118.9(5) . . ?
C67 C68 H68 119.5 . . ?
C67 C68 C69 121.0(6) . . ?
C69 C68 H68 119.5 . . ?
C68 C69 H69 120.1 . . ?
C70 C69 C68 119.8(6) . . ?
C70 C69 H69 120.1 . . ?
C69 C70 H70 120.4 . . ?
C71 C70 C69 119.2(6) . . ?
C71 C70 H70 120.4 . . ?
C70 C71 H71 118.3 . . ?
C70 C71 C72 123.4(6) . . ?
C72 C71 H71 118.3 . . ?
C67 C72 C73 122.6(5) . . ?
C71 C72 C67 116.1(5) . . ?
C71 C72 C73 121.3(5) . . ?
C72 C73 C74 112.1(4) . . ?
C72 C73 C80 108.1(4) . . ?
C72 C73 C81 110.0(5) . . ?
C74 C73 C80 107.8(5) . . ?
C74 C73 C81 109.5(5) . . ?
C81 C73 C80 109.4(5) . . ?
C75 C74 C73 120.3(5) . . ?
C75 C74 C79 116.8(5) . . ?
C79 C74 C73 122.9(5) . . ?
C74 C75 H75 118.2 . . ?
C76 C75 C74 123.6(6) . . ?
C76 C75 H75 118.2 . . ?
C75 C76 H76 121.0 . . ?
C75 C76 C77 118.1(5) . . ?
C77 C76 H76 121.0 . . ?
C76 C77 H77 119.6 . . ?
C78 C77 C76 120.8(5) . . ?
C78 C77 H77 119.6 . . ?
C77 C78 H78 119.7 . . ?
C77 C78 C79 120.6(5) . . ?
C79 C78 H78 119.7 . . ?
C78 C79 C74 120.0(5) . . ?
C78 C79 N4 120.9(4) . . ?
N4 C79 C74 119.2(4) . . ?
C73 C80 H80A 109.5 . . ?
C73 C80 H80B 109.5 . . ?
C73 C80 H80C 109.5 . . ?
H80A C80 H80B 109.5 . . ?
H80A C80 H80C 109.5 . . ?
H80B C80 H80C 109.5 . . ?
C73 C81 H81A 109.5 . . ?
C73 C81 H81B 109.5 . . ?
C73 C81 H81C 109.5 . . ?
H81A C81 H81B 109.5 . . ?
H81A C81 H81C 109.5 . . ?
H81B C81 H81C 109.5 . . ?
C83 C82 C87 119.0(5) . . ?
C83 C82 P3 121.0(4) . . ?
C87 C82 P3 119.8(4) . . ?
C82 C83 H83 119.6 . . ?
C84 C83 C82 120.9(5) . . ?
C84 C83 H83 119.6 . . ?
C83 C84 H84 119.7 . . ?
C85 C84 C83 120.5(5) . . ?
C85 C84 H84 119.7 . . ?
C84 C85 H85 120.1 . . ?
C84 C85 C86 119.8(5) . . ?
C86 C85 H85 120.1 . . ?
C85 C86 H86 119.8 . . ?
C85 C86 C87 120.4(5) . . ?
C87 C86 H86 119.8 . . ?
C82 C87 C86 119.4(5) . . ?
C82 C87 H87 120.3 . . ?
C86 C87 H87 120.3 . . ?
C89 C88 P3 123.7(4) . . ?
C93 C88 C89 118.2(5) . . ?
C93 C88 P3 118.0(4) . . ?
C88 C89 H89 120.0 . . ?
C90 C89 C88 120.0(5) . . ?
C90 C89 H89 120.0 . . ?
C89 C90 H90 119.5 . . ?
C91 C90 C89 121.0(5) . . ?
C91 C90 H90 119.5 . . ?
C90 C91 H91 120.2 . . ?
C92 C91 C90 119.6(5) . . ?
C92 C91 H91 120.2 . . ?
C91 C92 H92 120.1 . . ?
C91 C92 C93 119.8(6) . . ?
C93 C92 H92 120.1 . . ?
C88 C93 C92 121.4(6) . . ?
C88 C93 H93 119.3 . . ?
C92 C93 H93 119.3 . . ?
C95 C94 C99 119.4(4) . . ?
C95 C94 P4 119.3(4) . . ?
C99 C94 P4 120.4(4) . . ?
C94 C95 H95 119.9 . . ?
C94 C95 C96 120.2(5) . . ?
C96 C95 H95 119.9 . . ?
C95 C96 H96 120.1 . . ?
C97 C96 C95 119.8(5) . . ?
C97 C96 H96 120.1 . . ?
C96 C97 H97 120.1 . . ?
C98 C97 C96 119.8(5) . . ?
C98 C97 H97 120.1 . . ?
C97 C98 H98 119.6 . . ?
C97 C98 C99 120.7(4) . . ?
C99 C98 H98 119.6 . . ?
C94 C99 H99 119.9 . . ?
C98 C99 C94 120.1(4) . . ?
C98 C99 H99 119.9 . . ?
C101 C100 P4 116.1(4) . . ?
C105 C100 C101 118.5(5) . . ?
C105 C100 P4 125.5(4) . . ?
C100 C101 H101 120.1 . . ?
C102 C101 C100 119.9(6) . . ?
C102 C101 H101 120.1 . . ?
C101 C102 H102 119.7 . . ?
C103 C102 C101 120.6(6) . . ?
C103 C102 H102 119.7 . . ?
C102 C103 H103 120.0 . . ?
C102 C103 C104 120.0(6) . . ?
C104 C103 H103 120.0 . . ?
C103 C104 H104 120.0 . . ?
C103 C104 C105 120.0(6) . . ?
C105 C104 H104 120.0 . . ?
C100 C105 C104 121.1(5) . . ?
C100 C105 H105 119.5 . . ?
C104 C105 H105 119.5 . . ?
C107 C106 C111 123.5(4) . . ?
O2 C106 C107 116.7(4) . . ?
O2 C106 C111 119.8(4) . . ?
C106 C107 C108 117.3(4) . . ?
C106 C107 P3 121.3(3) . . ?
C108 C107 P3 121.3(3) . . ?
C107 C108 H108 119.9 . . ?
C109 C108 C107 120.1(4) . . ?
C109 C108 H108 119.9 . . ?
C108 C109 H109 119.5 . . ?
C110 C109 C108 121.0(5) . . ?
C110 C109 H109 119.5 . . ?
C109 C110 H110 119.7 . . ?
C109 C110 C111 120.7(4) . . ?
C111 C110 H110 119.7 . . ?
C106 C111 C112 118.8(4) . . ?
C110 C111 C106 117.4(4) . . ?
C110 C111 C112 123.5(4) . . ?
C111 C112 C119 107.4(4) . . ?
C111 C112 C120 111.9(4) . . ?
C113 C112 C111 108.6(4) . . ?
C113 C112 C119 108.5(4) . . ?
C113 C112 C120 111.7(4) . . ?
C120 C112 C119 108.5(4) . . ?
C114 C113 C112 125.2(4) . . ?
C114 C113 C118 116.5(4) . . ?
C118 C113 C112 118.2(4) . . ?
C113 C114 H114 119.0 . . ?
C113 C114 C115 122.0(4) . . ?
C115 C114 H114 119.0 . . ?
C114 C115 H115 119.9 . . ?
C116 C115 C114 120.1(4) . . ?
C116 C115 H115 119.9 . . ?
C115 C116 H116 119.9 . . ?
C115 C116 C117 120.3(5) . . ?
C117 C116 H116 119.9 . . ?
C116 C117 C118 117.7(4) . . ?
C116 C117 P4 122.8(4) . . ?
C118 C117 P4 119.3(3) . . ?
C117 C118 C113 123.3(4) . . ?
O2 C118 C113 119.8(4) . . ?
O2 C118 C117 116.9(4) . . ?
C112 C119 H11A 109.5 . . ?
C112 C119 H11B 109.5 . . ?
C112 C119 H11C 109.5 . . ?
H11A C119 H11B 109.5 . . ?
H11A C119 H11C 109.5 . . ?
H11B C119 H11C 109.5 . . ?
C112 C120 H12A 109.5 . . ?
C112 C120 H12B 109.5 . . ?
C112 C120 H12C 109.5 . . ?
H12A C120 H12B 109.5 . . ?
H12A C120 H12C 109.5 . . ?
H12B C120 H12C 109.5 . . ?
C122 C121 H121 118.4 . . ?
N5 C121 H121 118.4 . . ?
N5 C121 C122 123.3(4) . . ?
C121 C122 H122 120.4 . . ?
C123 C122 C121 119.1(4) . . ?
C123 C122 H122 120.4 . . ?
C122 C123 C124 119.5(4) . . ?
C122 C123 N7 121.1(4) . . ?
C124 C123 N7 119.4(4) . . ?
C123 C124 C125 117.3(4) . . ?
C123 C124 C132 123.0(4) . . ?
C125 C124 C132 119.7(4) . . ?
C124 C125 C126 119.4(4) . . ?
N5 C125 C124 122.1(4) . . ?
N5 C125 C126 118.6(4) . . ?
C130 C126 C125 119.0(4) . . ?
N6 C126 C125 118.0(4) . . ?
N6 C126 C130 123.0(4) . . ?
C128 C127 H127 118.4 . . ?
N6 C127 H127 118.4 . . ?
N6 C127 C128 123.3(4) . . ?
C127 C128 H128 120.4 . . ?
C129 C128 C127 119.2(4) . . ?
C129 C128 H128 120.4 . . ?
C128 C129 C130 120.0(4) . . ?
C128 C129 N8 121.3(4) . . ?
C130 C129 N8 118.8(4) . . ?
C126 C130 C131 120.0(4) . . ?
C129 C130 C126 116.8(4) . . ?
C129 C130 C131 123.2(4) . . ?
C130 C131 H131 119.5 . . ?
C132 C131 C130 121.0(4) . . ?
C132 C131 H131 119.5 . . ?
C124 C132 H132 119.6 . . ?
C131 C132 C124 120.7(4) . . ?
C131 C132 H132 119.6 . . ?
C134 C133 C138 120.2(5) . . ?
C134 C133 N7 120.2(4) . . ?
C138 C133 N7 119.6(5) . . ?
C133 C134 H134 119.2 . . ?
C135 C134 C133 121.6(5) . . ?
C135 C134 H134 119.2 . . ?
C134 C135 H135 120.2 . . ?
C134 C135 C136 119.7(5) . . ?
C136 C135 H135 120.2 . . ?
C135 C136 H136 120.8 . . ?
C137 C136 C135 118.4(5) . . ?
C137 C136 H136 120.8 . . ?
C136 C137 H137 118.4 . . ?
C136 C137 C138 123.3(5) . . ?
C138 C137 H137 118.4 . . ?
C133 C138 C139 122.9(5) . . ?
C137 C138 C133 116.8(5) . . ?
C137 C138 C139 120.2(5) . . ?
C138 C139 C140 111.6(4) . . ?
C138 C139 C146 107.9(4) . . ?
C138 C139 C147 109.9(5) . . ?
C140 C139 C146 108.4(5) . . ?
C140 C139 C147 110.1(5) . . ?
C147 C139 C146 108.9(5) . . ?
C141 C140 C139 119.7(5) . . ?
C141 C140 C145 117.9(5) . . ?
C145 C140 C139 122.3(5) . . ?
C140 C141 H141 118.9 . . ?
C142 C141 C140 122.2(6) . . ?
C142 C141 H141 118.9 . . ?
C141 C142 H142 120.3 . . ?
C143 C142 C141 119.4(6) . . ?
C143 C142 H142 120.3 . . ?
C142 C143 H143 120.0 . . ?
C142 C143 C144 120.1(6) . . ?
C144 C143 H143 120.0 . . ?
C143 C144 H144 119.3 . . ?
C143 C144 C145 121.3(6) . . ?
C145 C144 H144 119.3 . . ?
C144 C145 C140 119.1(5) . . ?
C144 C145 N7 120.7(5) . . ?
N7 C145 C140 120.2(5) . . ?
C139 C146 H14A 109.5 . . ?
C139 C146 H14B 109.5 . . ?
C139 C146 H14C 109.5 . . ?
H14A C146 H14B 109.5 . . ?
H14A C146 H14C 109.5 . . ?
H14B C146 H14C 109.5 . . ?
C139 C147 H14D 109.5 . . ?
C139 C147 H14E 109.5 . . ?
C139 C147 H14F 109.5 . . ?
H14D C147 H14E 109.5 . . ?
H14D C147 H14F 109.5 . . ?
H14E C147 H14F 109.5 . . ?
C149 C148 N8 119.7(4) . . ?
C153 C148 C149 119.7(4) . . ?
C153 C148 N8 120.6(4) . . ?
C148 C149 H149 119.8 . . ?
C150 C149 C148 120.5(5) . . ?
C150 C149 H149 119.8 . . ?
C149 C150 H150 119.8 . . ?
C151 C150 C149 120.4(5) . . ?
C151 C150 H150 119.8 . . ?
C150 C151 H151 120.3 . . ?
C150 C151 C152 119.4(5) . . ?
C152 C151 H151 120.3 . . ?
C151 C152 H152 118.9 . . ?
C151 C152 C153 122.3(5) . . ?
C153 C152 H152 118.9 . . ?
C148 C153 C154 119.7(4) . . ?
C152 C153 C148 117.8(5) . . ?
C152 C153 C154 122.1(4) . . ?
C153 C154 C155 109.8(4) . . ?
C153 C154 C161 111.4(5) . . ?
C153 C154 C162 108.3(4) . . ?
C155 C154 C161 112.0(4) . . ?
C155 C154 C162 106.5(4) . . ?
C161 C154 C162 108.7(5) . . ?
C156 C155 C154 122.3(4) . . ?
C156 C155 C160 116.8(5) . . ?
C160 C155 C154 120.6(4) . . ?
C155 C156 H156 118.8 . . ?
C157 C156 C155 122.4(5) . . ?
C157 C156 H156 118.8 . . ?
C156 C157 H157 120.0 . . ?
C156 C157 C158 119.9(5) . . ?
C158 C157 H157 120.0 . . ?
C157 C158 H158 120.2 . . ?
C157 C158 C159 119.6(5) . . ?
C159 C158 H158 120.2 . . ?
C158 C159 H159 120.0 . . ?
C158 C159 C160 120.1(5) . . ?
C160 C159 H159 120.0 . . ?
C159 C160 C155 120.7(4) . . ?
C159 C160 N8 120.4(4) . . ?
N8 C160 C155 118.9(4) . . ?
C154 C161 H16A 109.5 . . ?
C154 C161 H16B 109.5 . . ?
C154 C161 H16C 109.5 . . ?
H16A C161 H16B 109.5 . . ?
H16A C161 H16C 109.5 . . ?
H16B C161 H16C 109.5 . . ?
C154 C162 H16D 109.5 . . ?
C154 C162 H16E 109.5 . . ?
C154 C162 H16F 109.5 . . ?
H16D C162 H16E 109.5 . . ?
H16D C162 H16F 109.5 . . ?
H16E C162 H16F 109.5 . . ?
C164 C163 C168 120.4(5) . . ?
C164 C163 P5 122.2(4) . . ?
C168 C163 P5 117.2(4) . . ?
C163 C164 H164 120.1 . . ?
C163 C164 C165 119.8(5) . . ?
C165 C164 H164 120.1 . . ?
C164 C165 H165 119.8 . . ?
C166 C165 C164 120.3(5) . . ?
C166 C165 H165 119.8 . . ?
C165 C166 H166 120.0 . . ?
C167 C166 C165 119.9(5) . . ?
C167 C166 H166 120.0 . . ?
C166 C167 H167 119.8 . . ?
C166 C167 C168 120.5(5) . . ?
C168 C167 H167 119.8 . . ?
C163 C168 H168 120.5 . . ?
C167 C168 C163 119.1(5) . . ?
C167 C168 H168 120.5 . . ?
C170 C169 P5 117.8(4) . . ?
C174 C169 C170 118.8(4) . . ?
C174 C169 P5 123.3(3) . . ?
C169 C170 H170 119.7 . . ?
C171 C170 C169 120.7(5) . . ?
C171 C170 H170 119.7 . . ?
C170 C171 H171 119.9 . . ?
C172 C171 C170 120.2(5) . . ?
C172 C171 H171 119.9 . . ?
C171 C172 H172 120.1 . . ?
C171 C172 C173 119.8(5) . . ?
C173 C172 H172 120.1 . . ?
C172 C173 H173 119.7 . . ?
C174 C173 C172 120.5(5) . . ?
C174 C173 H173 119.7 . . ?
C169 C174 H174 120.0 . . ?
C173 C174 C169 120.0(4) . . ?
C173 C174 H174 120.0 . . ?
C176 C175 C180 120.0 . . ?
C176 C175 P6 119.7(4) . . ?
C180 C175 P6 120.3(4) . . ?
C175 C176 H176 120.0 . . ?
C175 C176 C177 120.0 . . ?
C177 C176 H176 120.0 . . ?
C176 C177 H177 120.0 . . ?
C176 C177 C178 120.0 . . ?
C178 C177 H177 120.0 . . ?
C177 C178 H178 120.0 . . ?
C179 C178 C177 120.0 . . ?
C179 C178 H178 120.0 . . ?
C178 C179 H179 120.0 . . ?
C178 C179 C180 120.0 . . ?
C180 C179 H179 120.0 . . ?
C175 C180 H180 120.0 . . ?
C179 C180 C175 120.0 . . ?
C179 C180 H180 120.0 . . ?
C182 C181 C186 118.0(5) . . ?
C182 C181 P6 119.2(4) . . ?
C186 C181 P6 122.1(4) . . ?
C181 C182 H182 119.8 . . ?
C181 C182 C183 120.3(5) . . ?
C183 C182 H182 119.8 . . ?
C182 C183 H183 119.7 . . ?
C184 C183 C182 120.7(5) . . ?
C184 C183 H183 119.7 . . ?
C183 C184 H184 120.0 . . ?
C185 C184 C183 120.0(5) . . ?
C185 C184 H184 120.0 . . ?
C184 C185 H185 120.0 . . ?
C184 C185 C186 120.0(5) . . ?
C186 C185 H185 120.0 . . ?
C181 C186 H186 119.6 . . ?
C185 C186 C181 120.9(5) . . ?
C185 C186 H186 119.6 . . ?
C188 C187 C192 122.6(4) . . ?
C188 C187 O3 116.5(4) . . ?
C192 C187 O3 120.9(4) . . ?
C187 C188 C189 117.5(4) . . ?
C187 C188 P5 122.5(3) . . ?
C189 C188 P5 119.8(4) . . ?
C188 C189 H189 119.6 . . ?
C190 C189 C188 120.7(4) . . ?
C190 C189 H189 119.6 . . ?
C189 C190 H190 120.1 . . ?
C191 C190 C189 119.8(4) . . ?
C191 C190 H190 120.1 . . ?
C190 C191 H191 119.3 . . ?
C190 C191 C192 121.4(4) . . ?
C192 C191 H191 119.3 . . ?
C187 C192 C191 117.4(4) . . ?
C187 C192 C193 121.3(4) . . ?
C191 C192 C193 121.3(4) . . ?
C192 C193 C200 109.1(5) . . ?
C192 C193 C201 109.7(4) . . ?
C194 C193 C192 109.9(4) . . ?
C194 C193 C200 108.7(4) . . ?
C194 C193 C201 109.3(5) . . ?
C200 C193 C201 110.0(5) . . ?
C195 C194 C193 122.2(4) . . ?
C199 C194 C193 120.6(4) . . ?
C199 C194 C195 117.1(5) . . ?
C194 C195 H195 119.2 . . ?
C196 C195 C194 121.6(5) . . ?
C196 C195 H195 119.2 . . ?
C195 C196 H196 120.2 . . ?
C197 C196 C195 119.6(5) . . ?
C197 C196 H196 120.2 . . ?
C196 C197 H197 119.4 . . ?
C196 C197 C198 121.3(5) . . ?
C198 C197 H197 119.4 . . ?
C197 C198 P6 124.2(4) . . ?
C199 C198 C197 116.6(4) . . ?
C199 C198 P6 119.2(3) . . ?
C194 C199 C198 123.7(4) . . ?
C194 C199 O3 121.5(4) . . ?
O3 C199 C198 114.8(4) . . ?
C193 C200 H20A 109.5 . . ?
C193 C200 H20B 109.5 . . ?
C193 C200 H20C 109.5 . . ?
H20A C200 H20B 109.5 . . ?
H20A C200 H20C 109.5 . . ?
H20B C200 H20C 109.5 . . ?
C193 C201 H20D 109.5 . . ?
C193 C201 H20E 109.5 . . ?
C193 C201 H20F 109.5 . . ?
H20D C201 H20E 109.5 . . ?
H20D C201 H20F 109.5 . . ?
H20E C201 H20F 109.5 . . ?
C203 C202 H202 118.4 . . ?
N9 C202 H202 118.4 . . ?
N9 C202 C203 123.3(5) . . ?
C202 C203 H203 120.5 . . ?
C204 C203 C202 119.1(5) . . ?
C204 C203 H203 120.5 . . ?
C203 C204 C205 119.1(5) . . ?
C203 C204 N11 121.1(5) . . ?
C205 C204 N11 119.8(4) . . ?
C204 C205 C206 122.5(5) . . ?
C213 C205 C204 117.6(4) . . ?
C213 C205 C206 119.9(4) . . ?
C205 C206 H206 119.3 . . ?
C207 C206 C205 121.3(5) . . ?
C207 C206 H206 119.3 . . ?
C206 C207 H207 119.7 . . ?
C206 C207 C208 120.6(5) . . ?
C208 C207 H207 119.7 . . ?
C209 C208 C207 123.3(4) . . ?
C212 C208 C207 119.8(4) . . ?
C212 C208 C209 116.9(4) . . ?
C208 C209 N12 118.3(4) . . ?
C210 C209 C208 119.6(4) . . ?
C210 C209 N12 122.1(4) . . ?
C209 C210 H210 120.3 . . ?
C209 C210 C211 119.3(5) . . ?
C211 C210 H210 120.3 . . ?
C210 C211 H211 118.7 . . ?
N10 C211 C210 122.7(5) . . ?
N10 C211 H211 118.7 . . ?
C208 C212 C213 119.1(4) . . ?
N10 C212 C208 122.4(4) . . ?
N10 C212 C213 118.5(4) . . ?
C205 C213 C212 119.2(4) . . ?
N9 C213 C205 122.9(4) . . ?
N9 C213 C212 117.9(4) . . ?
C215 C214 C219 120.3(6) . . ?
C215 C214 N11 120.0(5) . . ?
C219 C214 N11 119.7(5) . . ?
C214 C215 H215 119.7 . . ?
C216 C215 C214 120.7(5) . . ?
C216 C215 H215 119.7 . . ?
C215 C216 H216 120.1 . . ?
C217 C216 C215 119.7(6) . . ?
C217 C216 H216 120.1 . . ?
C216 C217 H217 120.7 . . ?
C218 C217 C216 118.7(6) . . ?
C218 C217 H217 120.7 . . ?
C217 C218 H218 118.2 . . ?
C217 C218 C219 123.7(6) . . ?
C219 C218 H218 118.2 . . ?
C214 C219 C220 122.4(6) . . ?
C218 C219 C214 116.9(6) . . ?
C218 C219 C220 120.6(5) . . ?
C219 C220 C221 111.7(5) . . ?
C219 C220 C227 109.9(5) . . ?
C219 C220 C228 108.9(5) . . ?
C221 C220 C227 110.3(5) . . ?
C221 C220 C228 108.0(5) . . ?
C227 C220 C228 108.0(5) . . ?
C222 C221 C220 121.2(5) . . ?
C222 C221 C226 117.3(6) . . ?
C226 C221 C220 121.4(5) . . ?
C221 C222 H222 118.3 . . ?
C223 C222 C221 123.3(6) . . ?
C223 C222 H222 118.3 . . ?
C222 C223 H223 120.5 . . ?
C222 C223 C224 119.0(6) . . ?
C224 C223 H223 120.5 . . ?
C223 C224 H224 120.5 . . ?
C225 C224 C223 119.0(7) . . ?
C225 C224 H224 120.5 . . ?
C224 C225 H225 119.1 . . ?
C224 C225 C226 121.7(6) . . ?
C226 C225 H225 119.2 . . ?
C225 C226 C221 119.6(5) . . ?
C225 C226 N11 119.8(5) . . ?
N11 C226 C221 120.6(5) . . ?
C220 C227 H22A 109.5 . . ?
C220 C227 H22B 109.5 . . ?
C220 C227 H22C 109.5 . . ?
H22A C227 H22B 109.5 . . ?
H22A C227 H22C 109.5 . . ?
H22B C227 H22C 109.5 . . ?
C220 C228 H22D 109.5 . . ?
C220 C228 H22E 109.5 . . ?
C220 C228 H22F 109.5 . . ?
H22D C228 H22E 109.5 . . ?
H22D C228 H22F 109.5 . . ?
H22E C228 H22F 109.5 . . ?
C230 C229 N12 120.4(5) . . ?
C234 C229 C230 120.9(5) . . ?
C234 C229 N12 118.7(5) . . ?
C229 C230 H230 120.0 . . ?
C231 C230 C229 120.0(6) . . ?
C231 C230 H230 120.0 . . ?
C230 C231 H231 120.2 . . ?
C230 C231 C232 119.5(7) . . ?
C232 C231 H231 120.2 . . ?
C231 C232 H232 120.1 . . ?
C233 C232 C231 119.8(6) . . ?
C233 C232 H232 120.1 . . ?
C232 C233 H233 118.8 . . ?
C232 C233 C234 122.4(7) . . ?
C234 C233 H233 118.8 . . ?
C229 C234 C235 118.9(4) . . ?
C233 C234 C229 117.1(6) . . ?
C233 C234 C235 123.8(5) . . ?
C234 C235 C236 108.8(4) . . ?
C234 C235 C242 112.1(5) . . ?
C234 C235 C243 108.7(4) . . ?
C236 C235 C242 112.6(5) . . ?
C236 C235 C243 107.1(4) . . ?
C242 C235 C243 107.3(4) . . ?
C237 C236 C235 123.2(5) . . ?
C237 C236 C241 117.7(5) . . ?
C241 C236 C235 119.1(5) . . ?
C236 C237 H237 118.7 . . ?
C236 C237 C238 122.5(5) . . ?
C238 C237 H237 118.7 . . ?
C237 C238 H238 120.5 . . ?
C237 C238 C239 118.9(5) . . ?
C239 C238 H238 120.5 . . ?
C238 C239 H239 119.8 . . ?
C240 C239 C238 120.4(5) . . ?
C240 C239 H239 119.8 . . ?
C239 C240 H240 119.8 . . ?
C239 C240 C241 120.3(5) . . ?
C241 C240 H240 119.8 . . ?
C236 C241 N12 117.8(4) . . ?
C240 C241 C236 120.1(5) . . ?
C240 C241 N12 122.1(4) . . ?
C235 C242 H24A 109.5 . . ?
C235 C242 H24B 109.5 . . ?
C235 C242 H24C 109.5 . . ?
H24A C242 H24B 109.5 . . ?
H24A C242 H24C 109.5 . . ?
H24B C242 H24C 109.5 . . ?
C235 C243 H24D 109.5 . . ?
C235 C243 H24E 109.5 . . ?
C235 C243 H24F 109.5 . . ?
H24D C243 H24E 109.5 . . ?
H24D C243 H24F 109.5 . . ?
H24E C243 H24F 109.5 . . ?
C245 C244 P7 118.4(4) . . ?
C249 C244 C245 119.0(5) . . ?
C249 C244 P7 122.5(5) . . ?
C244 C245 H245 119.6 . . ?
C246 C245 C244 120.7(6) . . ?
C246 C245 H245 119.6 . . ?
C245 C246 H246 120.2 . . ?
C245 C246 C247 119.6(7) . . ?
C247 C246 H246 120.2 . . ?
C246 C247 H247 120.0 . . ?
C248 C247 C246 120.1(7) . . ?
C248 C247 H247 120.0 . . ?
C247 C248 H248 119.4 . . ?
C247 C248 C249 121.1(7) . . ?
C249 C248 H248 119.4 . . ?
C244 C249 H249 120.3 . . ?
C248 C249 C244 119.4(6) . . ?
C248 C249 H249 120.3 . . ?
C255 C250 C251 120.0 . . ?
C255 C250 P7 118.8(5) . . ?
C251 C250 P7 121.1(5) . . ?
C250 C255 H255 120.0 . . ?
C254 C255 C250 120.0 . . ?
C254 C255 H255 120.0 . . ?
C255 C254 H254 120.0 . . ?
C253 C254 C255 120.0 . . ?
C253 C254 H254 120.0 . . ?
C254 C253 H253 120.0 . . ?
C252 C253 C254 120.0 . . ?
C252 C253 H253 120.0 . . ?
C253 C252 H252 120.0 . . ?
C253 C252 C251 120.0 . . ?
C251 C252 H252 120.0 . . ?
C250 C251 H251 120.0 . . ?
C252 C251 C250 120.0 . . ?
C252 C251 H251 120.0 . . ?
C257 C256 C261 118.3(6) . . ?
C257 C256 P8 123.3(5) . . ?
C261 C256 P8 118.3(5) . . ?
C256 C257 H257 119.7 . . ?
C256 C257 C258 120.6(7) . . ?
C258 C257 H257 119.7 . . ?
C257 C258 H258 119.5 . . ?
C259 C258 C257 121.0(8) . . ?
C259 C258 H258 119.5 . . ?
C258 C259 H259 120.6 . . ?
C258 C259 C260 118.8(7) . . ?
C260 C259 H259 120.6 . . ?
C259 C260 H260 119.3 . . ?
C259 C260 C261 121.4(8) . . ?
C261 C260 H260 119.3 . . ?
C256 C261 C260 119.9(8) . . ?
C256 C261 H261 120.0 . . ?
C260 C261 H261 120.0 . . ?
C263 C262 C267 119.5(5) . . ?
C263 C262 P8 122.7(5) . . ?
C267 C262 P8 117.3(4) . . ?
C262 C263 H263 120.4 . . ?
C262 C263 C264 119.2(6) . . ?
C264 C263 H263 120.4 . . ?
C263 C264 H264 119.6 . . ?
C265 C264 C263 120.8(6) . . ?
C265 C264 H264 119.6 . . ?
C264 C265 H265 119.8 . . ?
C264 C265 C266 120.3(6) . . ?
C266 C265 H265 119.8 . . ?
C265 C266 H266 120.0 . . ?
C265 C266 C267 119.9(6) . . ?
C267 C266 H266 120.0 . . ?
C262 C267 H267 119.9 . . ?
C266 C267 C262 120.3(5) . . ?
C266 C267 H267 119.9 . . ?
C269 C268 C273 123.6(5) . . ?
C269 C268 O4 117.6(4) . . ?
O4 C268 C273 118.8(5) . . ?
C268 C269 C270 117.6(5) . . ?
C268 C269 P7 119.5(4) . . ?
C270 C269 P7 122.9(4) . . ?
C269 C270 H270 119.7 . . ?
C271 C270 C269 120.6(5) . . ?
C271 C270 H270 119.7 . . ?
C270 C271 H271 119.8 . . ?
C272 C271 C270 120.4(5) . . ?
C272 C271 H271 119.8 . . ?
C271 C272 H272 119.3 . . ?
C271 C272 C273 121.5(5) . . ?
C273 C272 H272 119.3 . . ?
C268 C273 C274 118.3(5) . . ?
C272 C273 C268 116.4(5) . . ?
C272 C273 C274 125.1(5) . . ?
C273 C274 C275 106.6(5) . . ?
C273 C274 C281 109.5(6) . . ?
C275 C274 C281 108.4(5) . . ?
C282 C274 C273 112.0(5) . . ?
C282 C274 C275 111.9(6) . . ?
C282 C274 C281 108.4(6) . . ?
C276 C275 C274 126.4(5) . . ?
C280 C275 C274 116.3(5) . . ?
C280 C275 C276 117.0(5) . . ?
C275 C276 H276 119.6 . . ?
C277 C276 C275 120.8(5) . . ?
C277 C276 H276 119.6 . . ?
C276 C277 H277 119.3 . . ?
C276 C277 C278 121.4(5) . . ?
C278 C277 H277 119.3 . . ?
C277 C278 H278 119.9 . . ?
C279 C278 C277 120.2(5) . . ?
C279 C278 H278 119.9 . . ?
C278 C279 C280 118.0(5) . . ?
C278 C279 P8 125.1(4) . . ?
C280 C279 P8 116.8(4) . . ?
C275 C280 C279 122.5(5) . . ?
O4 C280 C275 120.7(5) . . ?
O4 C280 C279 116.9(4) . . ?
C274 C281 H28A 109.5 . . ?
C274 C281 H28B 109.5 . . ?
C274 C281 H28C 109.5 . . ?
H28A C281 H28B 109.5 . . ?
H28A C281 H28C 109.5 . . ?
H28B C281 H28C 109.5 . . ?
C274 C282 H28D 109.5 . . ?
C274 C282 H28E 109.5 . . ?
C274 C282 H28F 109.5 . . ?
H28D C282 H28E 109.5 . . ?
H28D C282 H28F 109.5 . . ?
H28E C282 H28F 109.5 . . ?
C284 C283 H283 118.2 . . ?
N14 C283 H283 118.2 . . ?
N14 C283 C284 123.6(5) . . ?
C283 C284 H284 120.4 . . ?
C285 C284 C283 119.3(5) . . ?
C285 C284 H284 120.4 . . ?
C284 C285 C286 119.0(4) . . ?
C284 C285 N16 122.0(4) . . ?
C286 C285 N16 119.0(4) . . ?
C285 C286 C287 122.7(4) . . ?
C294 C286 C285 117.2(4) . . ?
C294 C286 C287 120.1(4) . . ?
C286 C287 H287 119.5 . . ?
C288 C287 C286 120.9(4) . . ?
C288 C287 H287 119.5 . . ?
C287 C288 H288 119.6 . . ?
C287 C288 C289 120.7(4) . . ?
C289 C288 H288 119.6 . . ?
C290 C289 C288 122.3(4) . . ?
C293 C289 C288 120.0(4) . . ?
C293 C289 C290 117.6(4) . . ?
C289 C290 N15 119.6(4) . . ?
C291 C290 C289 119.3(4) . . ?
C291 C290 N15 121.0(4) . . ?
C290 C291 H291 120.6 . . ?
C290 C291 C292 118.9(4) . . ?
C292 C291 H291 120.6 . . ?
C291 C292 H292 118.1 . . ?
N13 C292 C291 123.9(4) . . ?
N13 C292 H292 118.1 . . ?
C289 C293 C294 119.4(4) . . ?
N13 C293 C289 122.6(4) . . ?
N13 C293 C294 118.0(4) . . ?
C286 C294 C293 118.8(4) . . ?
N14 C294 C286 122.8(4) . . ?
N14 C294 C293 118.5(4) . . ?
C296 C295 C300 119.4(5) . . ?
C296 C295 N15 120.5(4) . . ?
N15 C295 C300 120.1(4) . . ?
C295 C296 H296 119.2 . . ?
C297 C296 C295 121.7(5) . . ?
C297 C296 H296 119.2 . . ?
C296 C297 H297 120.3 . . ?
C296 C297 C298 119.4(5) . . ?
C298 C297 H297 120.3 . . ?
C297 C298 H298 120.7 . . ?
C299 C298 C297 118.6(5) . . ?
C299 C298 H298 120.7 . . ?
C298 C299 H299 118.3 . . ?
C298 C299 C300 123.5(5) . . ?
C300 C299 H299 118.3 . . ?
C295 C300 C301 122.7(4) . . ?
C299 C300 C295 117.4(5) . . ?
C299 C300 C301 119.8(5) . . ?
C300 C301 C302 111.8(4) . . ?
C300 C301 C308 110.3(4) . . ?
C300 C301 C309 108.8(4) . . ?
C302 C301 C308 108.9(4) . . ?
C302 C301 C309 108.4(4) . . ?
C308 C301 C309 108.4(4) . . ?
C303 C302 C301 120.0(4) . . ?
C303 C302 C307 117.7(5) . . ?
C307 C302 C301 122.3(4) . . ?
C302 C303 H303 118.6 . . ?
C304 C303 C302 122.7(5) . . ?
C304 C303 H303 118.6 . . ?
C303 C304 H304 120.4 . . ?
C303 C304 C305 119.1(5) . . ?
C305 C304 H304 120.4 . . ?
C304 C305 H305 119.9 . . ?
C306 C305 C304 120.1(5) . . ?
C306 C305 H305 119.9 . . ?
C305 C306 H306 119.5 . . ?
C305 C306 C307 121.0(5) . . ?
C307 C306 H306 119.5 . . ?
C306 C307 C302 119.3(5) . . ?
N15 C307 C302 120.5(4) . . ?
N15 C307 C306 120.2(4) . . ?
C301 C308 H30A 109.5 . . ?
C301 C308 H30B 109.5 . . ?
C301 C308 H30C 109.5 . . ?
H30A C308 H30B 109.5 . . ?
H30A C308 H30C 109.5 . . ?
H30B C308 H30C 109.5 . . ?
C301 C309 H30D 109.5 . . ?
C301 C309 H30E 109.5 . . ?
C301 C309 H30F 109.5 . . ?
H30D C309 H30E 109.5 . . ?
H30D C309 H30F 109.5 . . ?
H30E C309 H30F 109.5 . . ?
C311 C310 C315 120.2(5) . . ?
C311 C310 N16 120.7(4) . . ?
C315 C310 N16 119.1(4) . . ?
C310 C311 H311 119.7 . . ?
C312 C311 C310 120.6(5) . . ?
C312 C311 H311 119.7 . . ?
C311 C312 H312 119.8 . . ?
C313 C312 C311 120.3(5) . . ?
C313 C312 H312 119.8 . . ?
C312 C313 H313 120.4 . . ?
C312 C313 C314 119.2(5) . . ?
C314 C313 H313 120.4 . . ?
C313 C314 H314 119.0 . . ?
C315 C314 C313 121.9(5) . . ?
C315 C314 H314 119.0 . . ?
C310 C315 C316 119.5(4) . . ?
C314 C315 C310 117.8(5) . . ?
C314 C315 C316 122.5(4) . . ?
C315 C316 C323 111.4(4) . . ?
C315 C316 C324 108.0(4) . . ?
C317 C316 C315 109.8(4) . . ?
C317 C316 C323 112.0(4) . . ?
C317 C316 C324 107.4(4) . . ?
C323 C316 C324 107.9(4) . . ?
C318 C317 C316 122.5(4) . . ?
C318 C317 C322 117.5(5) . . ?
C322 C317 C316 119.8(4) . . ?
C317 C318 H318 119.0 . . ?
C319 C318 C317 121.9(5) . . ?
C319 C318 H318 119.0 . . ?
C318 C319 H319 120.1 . . ?
C318 C319 C320 119.8(5) . . ?
C320 C319 H319 120.1 . . ?
C319 C320 H320 119.9 . . ?
C321 C320 C319 120.2(5) . . ?
C321 C320 H320 119.9 . . ?
C320 C321 H321 119.8 . . ?
C320 C321 C322 120.4(5) . . ?
C322 C321 H321 119.8 . . ?
C317 C322 N16 118.9(4) . . ?
C321 C322 C317 120.0(4) . . ?
C321 C322 N16 121.0(4) . . ?
C316 C323 H32A 109.5 . . ?
C316 C323 H32B 109.5 . . ?
C316 C323 H32C 109.5 . . ?
H32A C323 H32B 109.5 . . ?
H32A C323 H32C 109.5 . . ?
H32B C323 H32C 109.5 . . ?
C316 C324 H32D 109.5 . . ?
C316 C324 H32E 109.5 . . ?
C316 C324 H32F 109.5 . . ?
H32D C324 H32E 109.5 . . ?
H32D C324 H32F 109.5 . . ?
H32E C324 H32F 109.5 . . ?
H32G C325 H32H 109.5 . . ?
H32G C325 H32I 109.5 . . ?
H32H C325 H32I 109.5 . . ?
C326 C325 H32G 109.5 . . ?
C326 C325 H32H 109.5 . . ?
C326 C325 H32I 109.5 . . ?
C325 C326 H32J 109.9 . . ?
C325 C326 H32K 109.9 . . ?
H32J C326 H32K 108.3 . . ?
O5 C326 C325 108.7(9) . . ?
O5 C326 H32J 109.9 . . ?
O5 C326 H32K 109.9 . . ?
H32L C327 H32M 108.0 . . ?
C328 C327 H32L 109.4 . . ?
C328 C327 H32M 109.4 . . ?
O5 C327 H32L 109.4 . . ?
O5 C327 H32M 109.4 . . ?
O5 C327 C328 111.1(9) . . ?
C327 C328 H32N 109.5 . . ?
C327 C328 H32O 109.5 . . ?
C327 C328 H32P 109.5 . . ?
H32N C328 H32O 109.5 . . ?
H32N C328 H32P 109.5 . . ?
H32O C328 H32P 109.5 . . ?
H32Q C329 H32R 109.5 . . ?
H32Q C329 H32S 109.5 . . ?
H32R C329 H32S 109.5 . . ?
C330 C329 H32Q 109.5 . . ?
C330 C329 H32R 109.5 . . ?
C330 C329 H32S 109.5 . . ?
C329 C330 H33A 109.2 . . ?
C329 C330 H33B 109.2 . . ?
H33A C330 H33B 107.9 . . ?
O6 C330 C329 111.9(7) . . ?
O6 C330 H33A 109.2 . . ?
O6 C330 H33B 109.2 . . ?
H33C C331 H33D 108.0 . . ?
C332 C331 H33C 109.4 . . ?
C332 C331 H33D 109.4 . . ?
O6 C331 H33C 109.4 . . ?
O6 C331 H33D 109.4 . . ?
O6 C331 C332 111.4(6) . . ?
C331 C332 H33E 109.5 . . ?
C331 C332 H33F 109.5 . . ?
C331 C332 H33G 109.5 . . ?
H33E C332 H33F 109.5 . . ?
H33E C332 H33G 109.5 . . ?
H33F C332 H33G 109.5 . . ?
H33H C333 H33I 109.5 . . ?
H33H C333 H33J 109.5 . . ?
H33I C333 H33J 109.5 . . ?
C334 C333 H33H 109.5 . . ?
C334 C333 H33I 109.5 . . ?
C334 C333 H33J 109.5 . . ?
C333 C334 H33K 108.5 . . ?
C333 C334 H33L 108.5 . . ?
H33K C334 H33L 107.5 . . ?
O7 C334 C333 115.3(9) . . ?
O7 C334 H33K 108.5 . . ?
O7 C334 H33L 108.5 . . ?
H33M C335 H33N 107.9 . . ?
C336 C335 H33M 109.3 . . ?
C336 C335 H33N 109.3 . . ?
O7 C335 H33M 109.3 . . ?
O7 C335 H33N 109.3 . . ?
O7 C335 C336 111.7(9) . . ?
C335 C336 H33O 109.5 . . ?
C335 C336 H33P 109.5 . . ?
C335 C336 H33Q 109.5 . . ?
H33O C336 H33P 109.5 . . ?
H33O C336 H33Q 109.5 . . ?
H33P C336 H33Q 109.5 . . ?
H33R C337 H33S 109.5 . . ?
H33R C337 H33T 109.5 . . ?
H33S C337 H33T 109.5 . . ?
C338 C337 H33R 109.5 . . ?
C338 C337 H33S 109.5 . . ?
C338 C337 H33T 109.5 . . ?
C337 C338 H33U 108.9 . . ?
C337 C338 H33V 108.9 . . ?
H33U C338 H33V 107.7 . . ?
O8 C338 C337 113.5(10) . . ?
O8 C338 H33U 108.9 . . ?
O8 C338 H33V 108.9 . . ?
H34A C340 H34B 109.5 . . ?
H34A C340 H34C 109.5 . . ?
H34B C340 H34C 109.5 . . ?
C339 C340 H34A 109.5 . . ?
C339 C340 H34B 109.5 . . ?
C339 C340 H34C 109.5 . . ?
C40 N1 Ag1 126.1(4) . . ?
C40 N1 C51 118.1(5) . . ?
C51 N1 Ag1 115.0(3) . . ?
C49 N2 Ag1 125.9(3) . . ?
C49 N2 C50 118.4(4) . . ?
C50 N2 Ag1 114.7(3) . . ?
C52 N3 C42 118.1(5) . . ?
C64 N3 C42 119.0(5) . . ?
C64 N3 C52 118.0(4) . . ?
C67 N4 C47 118.3(4) . . ?
C67 N4 C79 123.3(4) . . ?
C79 N4 C47 116.6(4) . . ?
C121 N5 Ag2 125.4(3) . . ?
C121 N5 C125 118.7(4) . . ?
C125 N5 Ag2 115.6(3) . . ?
C126 N6 Ag2 116.8(3) . . ?
C127 N6 Ag2 125.2(3) . . ?
C127 N6 C126 117.7(4) . . ?
C133 N7 C123 116.9(4) . . ?
C145 N7 C123 118.1(4) . . ?
C145 N7 C133 122.2(4) . . ?
C148 N8 C129 117.9(4) . . ?
C160 N8 C129 117.5(4) . . ?
C160 N8 C148 120.3(4) . . ?
C202 N9 Ag3 125.2(3) . . ?
C202 N9 C213 117.8(4) . . ?
C213 N9 Ag3 116.3(3) . . ?
C211 N10 Ag3 124.1(3) . . ?
C211 N10 C212 119.0(4) . . ?
C212 N10 Ag3 114.6(3) . . ?
C214 N11 C204 116.8(4) . . ?
C226 N11 C204 119.6(5) . . ?
C226 N11 C214 120.9(4) . . ?
C229 N12 C209 117.3(4) . . ?
C229 N12 C241 119.6(4) . . ?
C241 N12 C209 119.0(4) . . ?
C292 N13 Ag4 126.3(3) . . ?
C292 N13 C293 117.5(4) . . ?
C293 N13 Ag4 115.6(3) . . ?
C283 N14 Ag4 126.1(3) . . ?
C283 N14 C294 118.1(4) . . ?
C294 N14 Ag4 114.9(3) . . ?
C295 N15 C290 116.8(4) . . ?
C307 N15 C290 119.4(4) . . ?
C307 N15 C295 122.0(4) . . ?
C310 N16 C285 117.4(4) . . ?
C322 N16 C285 118.2(4) . . ?
C322 N16 C310 120.1(4) . . ?
C30 O1 C31 115.5(3) . . ?
C118 O2 C106 118.4(3) . . ?
C187 O3 C199 118.2(3) . . ?
C280 O4 C268 116.1(4) . . ?
C327 O5 C326 112.9(9) . . ?
C330 O6 C331 111.6(6) . . ?
C334 O7 C335 118.2(8) . . ?
C338 O8 C339 112.9(9) . . ?
C1 P1 Ag1 117.76(16) . . ?
C1 P1 C25 103.3(2) . . ?
C7 P1 Ag1 113.06(15) . . ?
C7 P1 C1 104.4(2) . . ?
C7 P1 C25 104.0(2) . . ?
C25 P1 Ag1 112.87(15) . . ?
C13 P2 Ag1 111.01(18) . . ?
C13 P2 C19 104.4(2) . . ?
C19 P2 Ag1 117.94(17) . . ?
C32 P2 Ag1 113.80(16) . . ?
C32 P2 C13 103.9(3) . . ?
C32 P2 C19 104.5(2) . . ?
C82 P3 Ag2 119.27(15) . . ?
C82 P3 C107 102.4(2) . . ?
C88 P3 Ag2 111.72(16) . . ?
C88 P3 C82 102.8(2) . . ?
C88 P3 C107 107.0(2) . . ?
C107 P3 Ag2 112.49(14) . . ?
C94 P4 Ag2 108.28(14) . . ?
C100 P4 Ag2 120.67(16) . . ?
C100 P4 C94 105.8(2) . . ?
C100 P4 C117 104.5(2) . . ?
C117 P4 Ag2 112.44(15) . . ?
C117 P4 C94 103.8(2) . . ?
C163 P5 Ag3 111.52(15) . . ?
C163 P5 C169 104.3(2) . . ?
C163 P5 C188 100.8(2) . . ?
C169 P5 Ag3 117.15(15) . . ?
C169 P5 C188 106.3(2) . . ?
C188 P5 Ag3 114.96(15) . . ?
C175 P6 Ag3 123.2(3) . . ?
C181 P6 Ag3 114.28(16) . . ?
C181 P6 C175 101.3(3) . . ?
C181 P6 C198 104.6(2) . . ?
C198 P6 Ag3 109.05(15) . . ?
C198 P6 C175 102.5(3) . . ?
C475 P6 Ag3 115.3(4) . . ?
C475 P6 C175 8.0(6) . . ?
C475 P6 C181 105.2(4) . . ?
C475 P6 C198 107.7(4) . . ?
C244 P7 Ag4 117.34(17) . . ?
C244 P7 C250 101.9(4) . . ?
C244 P7 C269 102.0(2) . . ?
C244 P7 C450 106.1(5) . . ?
C250 P7 Ag4 120.1(3) . . ?
C250 P7 C269 99.4(3) . . ?
C269 P7 Ag4 113.24(16) . . ?
C450 P7 Ag4 108.7(4) . . ?
C450 P7 C250 12.0(5) . . ?
C450 P7 C269 109.0(4) . . ?
C256 P8 Ag4 115.5(2) . . ?
C256 P8 C279 103.2(2) . . ?
C262 P8 Ag4 111.69(19) . . ?
C262 P8 C256 106.4(3) . . ?
C262 P8 C279 104.7(2) . . ?
C279 P8 Ag4 114.31(16) . . ?
C476 C475 P6 116.1(7) . . ?
C476 C475 C480 120.0 . . ?
C480 C475 P6 123.8(7) . . ?
C475 C476 H476 120.0 . . ?
C475 C476 C477 120.0 . . ?
C477 C476 H476 120.0 . . ?
C476 C477 H477 120.0 . . ?
C478 C477 C476 120.0 . . ?
C478 C477 H477 120.0 . . ?
C477 C478 H478 120.0 . . ?
C479 C478 C477 120.0 . . ?
C479 C478 H478 120.0 . . ?
C478 C479 H479 120.0 . . ?
C478 C479 C480 120.0 . . ?
C480 C479 H479 120.0 . . ?
C475 C480 H480 120.0 . . ?
C479 C480 C475 120.0 . . ?
C479 C480 H480 120.0 . . ?
C455 C450 P7 116.6(6) . . ?
C455 C450 C451 120.0 . . ?
C451 C450 P7 123.4(6) . . ?
C450 C455 H455 120.0 . . ?
C450 C455 C454 120.0 . . ?
C454 C455 H455 120.0 . . ?
C455 C454 H454 120.0 . . ?
C453 C454 C455 120.0 . . ?
C453 C454 H454 120.0 . . ?
C454 C453 H453 120.0 . . ?
C454 C453 C452 120.0 . . ?
C452 C453 H453 120.0 . . ?
C453 C452 H452 120.0 . . ?
C451 C452 C453 120.0 . . ?
C451 C452 H452 120.0 . . ?
C450 C451 H451 120.0 . . ?
C452 C451 C450 120.0 . . ?
C452 C451 H451 120.0 . . ?
F16 B4 F14 116.5(13) . . ?
F16 B4 F15 97.1(11) . . ?
F16 B4 F16A 24.4(12) . . ?
F16 B4 F14A 128.6(14) . . ?
F16 B4 F15A 90.6(12) . . ?
F16 B4 F13A 110.3(14) . . ?
F14 B4 F15 95.5(10) . . ?
F14 B4 F15A 152.1(13) . . ?
F15 B4 F15A 73.6(10) . . ?
F13 B4 F16 124.9(13) . . ?
F13 B4 F14 102.7(12) . . ?
F13 B4 F15 116.7(12) . . ?
F13 B4 F16A 126.1(16) . . ?
F13 B4 F14A 105.1(14) . . ?
F13 B4 F15A 62.5(10) . . ?
F13 B4 F13A 29.2(10) . . ?
F16A B4 F14 94.7(14) . . ?
F16A B4 F15 111.6(14) . . ?
F16A B4 F14A 114.7(16) . . ?
F16A B4 F15A 113.1(14) . . ?
F14A B4 F14 30.6(9) . . ?
F14A B4 F15 67.0(11) . . ?
F14A B4 F15A 126.1(14) . . ?
F13A B4 F14 90.8(14) . . ?
F13A B4 F15 145.4(14) . . ?
F13A B4 F16A 101.7(16) . . ?
F13A B4 F14A 107.7(15) . . ?
F13A B4 F15A 85.1(14) . . ?
C340 C339 H33W 109.4 . . ?
C340 C339 H33X 109.4 . . ?
O8 C339 C340 111.2(9) . . ?
O8 C339 H33W 109.4 . . ?
O8 C339 H33X 109.4 . . ?
H33W C339 H33X 108.0 . . ?
C345 C346 H34G 109.2 . . ?
C345 C346 H34H 109.2 . . ?
H34G C346 H34H 107.9 . . ?
O10 C346 C345 112.2(9) . . ?
O10 C346 H34G 109.2 . . ?
O10 C346 H34H 109.2 . . ?
H34I C347 H34J 107.6 . . ?
O10 C347 H34I 108.7 . . ?
O10 C347 H34J 108.7 . . ?
O10 C347 C348 114.4(10) . . ?
C348 C347 H34I 108.7 . . ?
C348 C347 H34J 108.7 . . ?
C347 O10 C346 107.3(8) . . ?
H44A C445 H44B 109.5 . . ?
H44A C445 H44C 109.5 . . ?
H44B C445 H44C 109.5 . . ?
C446 C445 H44A 109.5 . . ?
C446 C445 H44B 109.5 . . ?
C446 C445 H44C 109.5 . . ?
C445 C446 H44D 108.9 . . ?
C445 C446 H44E 108.9 . . ?
H44D C446 H44E 107.7 . . ?
O10A C446 C445 113.3(10) . . ?
O10A C446 H44D 108.9 . . ?
O10A C446 H44E 108.9 . . ?
C446 O10A C447 103.5(9) . . ?
O10A C447 H44F 108.6 . . ?
O10A C447 H44G 108.6 . . ?
O10A C447 C448 114.7(10) . . ?
H44F C447 H44G 107.6 . . ?
C448 C447 H44F 108.6 . . ?
C448 C447 H44G 108.6 . . ?
C447 C448 H44H 109.5 . . ?
C447 C448 H44I 109.5 . . ?
C447 C448 H44J 109.5 . . ?
H44H C448 H44I 109.5 . . ?
H44H C448 H44J 109.5 . . ?
H44I C448 H44J 109.5 . . ?
C439 O8A C438 124.8(11) . . ?
O8A C438 C437 117.0(10) . . ?
O8A C438 H43A 108.0 . . ?
O8A C438 H43B 108.0 . . ?
C437 C438 H43A 108.0 . . ?
C437 C438 H43B 108.0 . . ?
H43A C438 H43B 107.3 . . ?
O8A C439 H43C 107.6 . . ?
O8A C439 H43D 107.6 . . ?
O8A C439 C440 118.9(11) . . ?
H43C C439 H43D 107.0 . . ?
C440 C439 H43C 107.6 . . ?
C440 C439 H43D 107.6 . . ?
C439 C440 H44K 109.5 . . ?
C439 C440 H44L 109.5 . . ?
C439 C440 H44M 109.5 . . ?
H44K C440 H44L 109.5 . . ?
H44K C440 H44M 109.5 . . ?
H44L C440 H44M 109.5 . . ?

loop_
_geom_bond_atom_site_label_1
_geom_bond_atom_site_label_2
_geom_bond_distance
_geom_bond_site_symmetry_2
_geom_bond_publ_flag
Ag1 N1 2.348(4) . ?
Ag1 N2 2.327(4) . ?
Ag1 P1 2.3678(12) . ?
Ag1 P2 2.4743(12) . ?
Ag2 N5 2.384(4) . ?
Ag2 N6 2.347(4) . ?
Ag2 P3 2.4085(11) . ?
Ag2 P4 2.5208(12) . ?
Ag3 N9 2.360(4) . ?
Ag3 N10 2.393(4) . ?
Ag3 P5 2.3849(11) . ?
Ag3 P6 2.5045(13) . ?
Ag4 N13 2.351(4) . ?
Ag4 N14 2.372(4) . ?
Ag4 P7 2.3967(13) . ?
Ag4 P8 2.5121(14) . ?
B1 F1 1.372(8) . ?
B1 F2 1.392(8) . ?
B1 F3 1.380(8) . ?
B1 F4 1.382(7) . ?
B2 F5 1.375(7) . ?
B2 F6 1.389(7) . ?
B2 F7 1.379(8) . ?
B2 F8 1.363(8) . ?
B3 F2AA 1.390(7) . ?
B3 F10 1.400(7) . ?
B3 F11 1.370(7) . ?
B3 F12 1.377(7) . ?
C1 C2 1.390(7) . ?
C1 C6 1.383(7) . ?
C1 P1 1.827(5) . ?
C2 H2 0.9500 . ?
C2 C3 1.381(8) . ?
C3 H3 0.9500 . ?
C3 C4 1.382(9) . ?
C4 H4 0.9500 . ?
C4 C5 1.373(10) . ?
C5 H5 0.9500 . ?
C5 C6 1.376(8) . ?
C6 H6 0.9500 . ?
C7 C8 1.391(7) . ?
C7 C12 1.387(7) . ?
C7 P1 1.826(5) . ?
C8 H8 0.9500 . ?
C8 C9 1.390(8) . ?
C9 H9 0.9500 . ?
C9 C10 1.381(9) . ?
C10 H10 0.9500 . ?
C10 C11 1.372(9) . ?
C11 H11 0.9500 . ?
C11 C12 1.393(8) . ?
C12 H12 0.9500 . ?
C13 C14 1.393(9) . ?
C13 C18 1.385(8) . ?
C13 P2 1.823(5) . ?
C14 H14 0.9500 . ?
C14 C15 1.374(8) . ?
C15 H15 0.9500 . ?
C15 C16 1.378(10) . ?
C16 H16 0.9500 . ?
C16 C17 1.349(11) . ?
C17 H17 0.9500 . ?
C17 C18 1.384(9) . ?
C18 H18 0.9500 . ?
C19 C20 1.377(8) . ?
C19 C24 1.381(8) . ?
C19 P2 1.828(5) . ?
C20 H20 0.9500 . ?
C20 C21 1.383(8) . ?
C21 H21 0.9500 . ?
C21 C22 1.358(9) . ?
C22 H22 0.9500 . ?
C22 C23 1.386(10) . ?
C23 H23 0.9500 . ?
C23 C24 1.388(10) . ?
C24 H24 0.9500 . ?
C25 C26 1.398(6) . ?
C25 C30 1.373(7) . ?
C25 P1 1.835(5) . ?
C26 H26 0.9500 . ?
C26 C27 1.377(7) . ?
C27 H27 0.9500 . ?
C27 C28 1.372(8) . ?
C28 H28 0.9500 . ?
C28 C29 1.401(7) . ?
C29 C30 1.393(7) . ?
C29 C37 1.515(7) . ?
C30 O1 1.389(5) . ?
C31 C32 1.402(7) . ?
C31 C36 1.382(7) . ?
C31 O1 1.395(6) . ?
C32 C33 1.392(8) . ?
C32 P2 1.817(5) . ?
C33 H33 0.9500 . ?
C33 C34 1.368(9) . ?
C34 H34 0.9500 . ?
C34 C35 1.393(8) . ?
C35 H35 0.9500 . ?
C35 C36 1.384(7) . ?
C36 C37 1.516(7) . ?
C37 C38 1.517(9) . ?
C37 C39 1.555(9) . ?
C38 H38A 0.9800 . ?
C38 H38B 0.9800 . ?
C38 H38C 0.9800 . ?
C39 H39A 0.9800 . ?
C39 H39B 0.9800 . ?
C39 H39C 0.9800 . ?
C40 H40 0.9500 . ?
C40 C41 1.390(9) . ?
C40 N1 1.331(7) . ?
C41 H41 0.9500 . ?
C41 C42 1.369(8) . ?
C42 C43 1.416(7) . ?
C42 N3 1.432(7) . ?
C43 C44 1.433(7) . ?
C43 C51 1.408(7) . ?
C44 H44 0.9500 . ?
C44 C45 1.344(7) . ?
C45 H45 0.9500 . ?
C45 C46 1.429(7) . ?
C46 C47 1.416(7) . ?
C46 C50 1.407(6) . ?
C47 C48 1.370(7) . ?
C47 N4 1.435(6) . ?
C48 H48 0.9500 . ?
C48 C49 1.392(7) . ?
C49 H49 0.9500 . ?
C49 N2 1.329(6) . ?
C50 C51 1.447(7) . ?
C50 N2 1.365(6) . ?
C51 N1 1.351(6) . ?
C52 C53 1.405(8) . ?
C52 C57 1.394(9) . ?
C52 N3 1.429(8) . ?
C53 H53 0.9500 . ?
C53 C54 1.387(10) . ?
C54 H54 0.9500 . ?
C54 C55 1.356(12) . ?
C55 H55 0.9500 . ?
C55 C56 1.388(10) . ?
C56 H56 0.9500 . ?
C56 C57 1.392(9) . ?
C57 C58 1.529(9) . ?
C58 C59 1.500(9) . ?
C58 C65 1.533(8) . ?
C58 C66 1.559(9) . ?
C59 C60 1.405(8) . ?
C59 C64 1.401(8) . ?
C60 H60 0.9500 . ?
C60 C61 1.373(10) . ?
C61 H61 0.9500 . ?
C61 C62 1.373(10) . ?
C62 H62 0.9500 . ?
C62 C63 1.398(9) . ?
C63 H63 0.9500 . ?
C63 C64 1.398(9) . ?
C64 N3 1.413(7) . ?
C65 H65A 0.9800 . ?
C65 H65B 0.9800 . ?
C65 H65C 0.9800 . ?
C66 H66A 0.9800 . ?
C66 H66B 0.9800 . ?
C66 H66C 0.9800 . ?
C67 C68 1.378(8) . ?
C67 C72 1.424(7) . ?
C67 N4 1.399(6) . ?
C68 H68 0.9500 . ?
C68 C69 1.383(8) . ?
C69 H69 0.9500 . ?
C69 C70 1.378(10) . ?
C70 H70 0.9500 . ?
C70 C71 1.371(10) . ?
C71 H71 0.9500 . ?
C71 C72 1.393(8) . ?
C72 C73 1.510(8) . ?
C73 C74 1.521(8) . ?
C73 C80 1.547(8) . ?
C73 C81 1.537(8) . ?
C74 C75 1.392(8) . ?
C74 C79 1.403(7) . ?
C75 H75 0.9500 . ?
C75 C76 1.379(9) . ?
C76 H76 0.9500 . ?
C76 C77 1.380(9) . ?
C77 H77 0.9500 . ?
C77 C78 1.372(7) . ?
C78 H78 0.9500 . ?
C78 C79 1.400(7) . ?
C79 N4 1.401(6) . ?
C80 H80A 0.9800 . ?
C80 H80B 0.9800 . ?
C80 H80C 0.9800 . ?
C81 H81A 0.9800 . ?
C81 H81B 0.9800 . ?
C81 H81C 0.9800 . ?
C82 C83 1.386(7) . ?
C82 C87 1.394(7) . ?
C82 P3 1.824(5) . ?
C83 H83 0.9500 . ?
C83 C84 1.383(7) . ?
C84 H84 0.9500 . ?
C84 C85 1.363(9) . ?
C85 H85 0.9500 . ?
C85 C86 1.384(9) . ?
C86 H86 0.9500 . ?
C86 C87 1.402(8) . ?
C87 H87 0.9500 . ?
C88 C89 1.397(7) . ?
C88 C93 1.381(8) . ?
C88 P3 1.818(5) . ?
C89 H89 0.9500 . ?
C89 C90 1.392(7) . ?
C90 H90 0.9500 . ?
C90 C91 1.376(9) . ?
C91 H91 0.9500 . ?
C91 C92 1.372(9) . ?
C92 H92 0.9500 . ?
C92 C93 1.401(9) . ?
C93 H93 0.9500 . ?
C94 C95 1.382(7) . ?
C94 C99 1.396(6) . ?
C94 P4 1.834(5) . ?
C95 H95 0.9500 . ?
C95 C96 1.403(7) . ?
C96 H96 0.9500 . ?
C96 C97 1.393(7) . ?
C97 H97 0.9500 . ?
C97 C98 1.373(7) . ?
C98 H98 0.9500 . ?
C98 C99 1.387(7) . ?
C99 H99 0.9500 . ?
C100 C101 1.400(7) . ?
C100 C105 1.379(7) . ?
C100 P4 1.831(5) . ?
C101 H101 0.9500 . ?
C101 C102 1.392(8) . ?
C102 H102 0.9500 . ?
C102 C103 1.369(10) . ?
C103 H103 0.9500 . ?
C103 C104 1.372(9) . ?
C104 H104 0.9500 . ?
C104 C105 1.386(8) . ?
C105 H105 0.9500 . ?
C106 C107 1.389(6) . ?
C106 C111 1.390(6) . ?
C106 O2 1.384(5) . ?
C107 C108 1.402(7) . ?
C107 P3 1.847(4) . ?
C108 H108 0.9500 . ?
C108 C109 1.382(7) . ?
C109 H109 0.9500 . ?
C109 C110 1.381(7) . ?
C110 H110 0.9500 . ?
C110 C111 1.390(7) . ?
C111 C112 1.527(7) . ?
C112 C113 1.526(7) . ?
C112 C119 1.545(7) . ?
C112 C120 1.533(7) . ?
C113 C114 1.378(7) . ?
C113 C118 1.405(6) . ?
C114 H114 0.9500 . ?
C114 C115 1.389(7) . ?
C115 H115 0.9500 . ?
C115 C116 1.386(7) . ?
C116 H116 0.9500 . ?
C116 C117 1.393(7) . ?
C117 C118 1.394(7) . ?
C117 P4 1.833(4) . ?
C118 O2 1.380(5) . ?
C119 H11A 0.9800 . ?
C119 H11B 0.9800 . ?
C119 H11C 0.9800 . ?
C120 H12A 0.9800 . ?
C120 H12B 0.9800 . ?
C120 H12C 0.9800 . ?
C121 H121 0.9500 . ?
C121 C122 1.395(7) . ?
C121 N5 1.327(6) . ?
C122 H122 0.9500 . ?
C122 C123 1.368(7) . ?
C123 C124 1.418(6) . ?
C123 N7 1.432(6) . ?
C124 C125 1.418(6) . ?
C124 C132 1.425(6) . ?
C125 C126 1.442(6) . ?
C125 N5 1.355(6) . ?
C126 C130 1.416(6) . ?
C126 N6 1.367(6) . ?
C127 H127 0.9500 . ?
C127 C128 1.402(6) . ?
C127 N6 1.329(6) . ?
C128 H128 0.9500 . ?
C128 C129 1.366(7) . ?
C129 C130 1.413(6) . ?
C129 N8 1.443(6) . ?
C130 C131 1.419(7) . ?
C131 H131 0.9500 . ?
C131 C132 1.365(6) . ?
C132 H132 0.9500 . ?
C133 C134 1.390(7) . ?
C133 C138 1.404(7) . ?
C133 N7 1.418(7) . ?
C134 H134 0.9500 . ?
C134 C135 1.369(8) . ?
C135 H135 0.9500 . ?
C135 C136 1.400(8) . ?
C136 H136 0.9500 . ?
C136 C137 1.379(8) . ?
C137 H137 0.9500 . ?
C137 C138 1.398(8) . ?
C138 C139 1.520(8) . ?
C139 C140 1.524(8) . ?
C139 C146 1.561(7) . ?
C139 C147 1.544(7) . ?
C140 C141 1.394(8) . ?
C140 C145 1.416(7) . ?
C141 H141 0.9500 . ?
C141 C142 1.382(9) . ?
C142 H142 0.9500 . ?
C142 C143 1.374(9) . ?
C143 H143 0.9500 . ?
C143 C144 1.380(8) . ?
C144 H144 0.9500 . ?
C144 C145 1.391(8) . ?
C145 N7 1.394(7) . ?
C146 H14A 0.9800 . ?
C146 H14B 0.9800 . ?
C146 H14C 0.9800 . ?
C147 H14D 0.9800 . ?
C147 H14E 0.9800 . ?
C147 H14F 0.9800 . ?
C148 C149 1.402(7) . ?
C148 C153 1.401(7) . ?
C148 N8 1.414(6) . ?
C149 H149 0.9500 . ?
C149 C150 1.377(7) . ?
C150 H150 0.9500 . ?
C150 C151 1.365(7) . ?
C151 H151 0.9500 . ?
C151 C152 1.385(8) . ?
C152 H152 0.9500 . ?
C152 C153 1.385(7) . ?
C153 C154 1.520(7) . ?
C154 C155 1.525(7) . ?
C154 C161 1.532(7) . ?
C154 C162 1.545(7) . ?
C155 C156 1.392(7) . ?
C155 C160 1.411(7) . ?
C156 H156 0.9500 . ?
C156 C157 1.375(8) . ?
C157 H157 0.9500 . ?
C157 C158 1.385(8) . ?
C158 H158 0.9500 . ?
C158 C159 1.386(7) . ?
C159 H159 0.9500 . ?
C159 C160 1.395(7) . ?
C160 N8 1.406(6) . ?
C161 H16A 0.9800 . ?
C161 H16B 0.9800 . ?
C161 H16C 0.9800 . ?
C162 H16D 0.9800 . ?
C162 H16E 0.9800 . ?
C162 H16F 0.9800 . ?
C163 C164 1.383(7) . ?
C163 C168 1.400(7) . ?
C163 P5 1.825(5) . ?
C164 H164 0.9500 . ?
C164 C165 1.389(8) . ?
C165 H165 0.9500 . ?
C165 C166 1.387(8) . ?
C166 H166 0.9500 . ?
C166 C167 1.382(9) . ?
C167 H167 0.9500 . ?
C167 C168 1.396(8) . ?
C168 H168 0.9500 . ?
C169 C170 1.393(7) . ?
C169 C174 1.392(6) . ?
C169 P5 1.828(5) . ?
C170 H170 0.9500 . ?
C170 C171 1.390(7) . ?
C171 H171 0.9500 . ?
C171 C172 1.368(8) . ?
C172 H172 0.9500 . ?
C172 C173 1.390(8) . ?
C173 H173 0.9500 . ?
C173 C174 1.387(7) . ?
C174 H174 0.9500 . ?
C175 C176 1.3900 . ?
C175 C180 1.3900 . ?
C175 P6 1.842(4) . ?
C176 H176 0.9500 . ?
C176 C177 1.3900 . ?
C177 H177 0.9500 . ?
C177 C178 1.3900 . ?
C178 H178 0.9500 . ?
C178 C179 1.3900 . ?
C179 H179 0.9500 . ?
C179 C180 1.3900 . ?
C180 H180 0.9500 . ?
C181 C182 1.388(7) . ?
C181 C186 1.410(7) . ?
C181 P6 1.818(5) . ?
C182 H182 0.9500 . ?
C182 C183 1.398(7) . ?
C183 H183 0.9500 . ?
C183 C184 1.375(8) . ?
C184 H184 0.9500 . ?
C184 C185 1.376(8) . ?
C185 H185 0.9500 . ?
C185 C186 1.387(7) . ?
C186 H186 0.9500 . ?
C187 C188 1.385(7) . ?
C187 C192 1.386(6) . ?
C187 O3 1.389(5) . ?
C188 C189 1.401(7) . ?
C188 P5 1.834(5) . ?
C189 H189 0.9500 . ?
C189 C190 1.381(7) . ?
C190 H190 0.9500 . ?
C190 C191 1.368(7) . ?
C191 H191 0.9500 . ?
C191 C192 1.393(7) . ?
C192 C193 1.530(7) . ?
C193 C194 1.529(7) . ?
C193 C200 1.532(8) . ?
C193 C201 1.545(7) . ?
C194 C195 1.391(7) . ?
C194 C199 1.390(7) . ?
C195 H195 0.9500 . ?
C195 C196 1.389(8) . ?
C196 H196 0.9500 . ?
C196 C197 1.385(7) . ?
C197 H197 0.9500 . ?
C197 C198 1.407(7) . ?
C198 C199 1.399(7) . ?
C198 P6 1.824(5) . ?
C199 O3 1.391(6) . ?
C200 H20A 0.9800 . ?
C200 H20B 0.9800 . ?
C200 H20C 0.9800 . ?
C201 H20D 0.9800 . ?
C201 H20E 0.9800 . ?
C201 H20F 0.9800 . ?
C202 H202 0.9500 . ?
C202 C203 1.407(7) . ?
C202 N9 1.328(7) . ?
C203 H203 0.9500 . ?
C203 C204 1.364(7) . ?
C204 C205 1.418(7) . ?
C204 N11 1.442(6) . ?
C205 C206 1.424(7) . ?
C205 C213 1.400(7) . ?
C206 H206 0.9500 . ?
C206 C207 1.359(7) . ?
C207 H207 0.9500 . ?
C207 C208 1.426(7) . ?
C208 C209 1.420(7) . ?
C208 C212 1.411(7) . ?
C209 C210 1.374(7) . ?
C209 N12 1.434(6) . ?
C210 H210 0.9500 . ?
C210 C211 1.390(7) . ?
C211 H211 0.9500 . ?
C211 N10 1.329(7) . ?
C212 C213 1.456(7) . ?
C212 N10 1.353(6) . ?
C213 N9 1.357(6) . ?
C214 C215 1.396(8) . ?
C214 C219 1.406(7) . ?
C214 N11 1.422(8) . ?
C215 H215 0.9500 . ?
C215 C216 1.390(8) . ?
C216 H216 0.9500 . ?
C216 C217 1.390(9) . ?
C217 H217 0.9500 . ?
C217 C218 1.375(9) . ?
C218 H218 0.9500 . ?
C218 C219 1.389(9) . ?
C219 C220 1.518(9) . ?
C220 C221 1.519(9) . ?
C220 C227 1.542(8) . ?
C220 C228 1.544(8) . ?
C221 C222 1.382(9) . ?
C221 C226 1.415(8) . ?
C222 H222 0.9500 . ?
C222 C223 1.366(10) . ?
C223 H223 0.9500 . ?
C223 C224 1.404(10) . ?
C224 H224 0.9500 . ?
C224 C225 1.378(9) . ?
C225 H225 0.9500 . ?
C225 C226 1.385(9) . ?
C226 N11 1.399(7) . ?
C227 H22A 0.9800 . ?
C227 H22B 0.9800 . ?
C227 H22C 0.9800 . ?
C228 H22D 0.9800 . ?
C228 H22E 0.9800 . ?
C228 H22F 0.9800 . ?
C229 C230 1.403(8) . ?
C229 C234 1.395(8) . ?
C229 N12 1.404(6) . ?
C230 H230 0.9500 . ?
C230 C231 1.366(8) . ?
C231 H231 0.9500 . ?
C231 C232 1.391(11) . ?
C232 H232 0.9500 . ?
C232 C233 1.372(11) . ?
C233 H233 0.9500 . ?
C233 C234 1.381(8) . ?
C234 C235 1.522(8) . ?
C235 C236 1.528(7) . ?
C235 C242 1.533(7) . ?
C235 C243 1.550(7) . ?
C236 C237 1.384(8) . ?
C236 C241 1.409(7) . ?
C237 H237 0.9500 . ?
C237 C238 1.385(8) . ?
C238 H238 0.9500 . ?
C238 C239 1.386(8) . ?
C239 H239 0.9500 . ?
C239 C240 1.378(8) . ?
C240 H240 0.9500 . ?
C240 C241 1.397(7) . ?
C241 N12 1.412(7) . ?
C242 H24A 0.9800 . ?
C242 H24B 0.9800 . ?
C242 H24C 0.9800 . ?
C243 H24D 0.9800 . ?
C243 H24E 0.9800 . ?
C243 H24F 0.9800 . ?
C244 C245 1.397(8) . ?
C244 C249 1.396(8) . ?
C244 P7 1.811(6) . ?
C245 H245 0.9500 . ?
C245 C246 1.369(9) . ?
C246 H246 0.9500 . ?
C246 C247 1.386(11) . ?
C247 H247 0.9500 . ?
C247 C248 1.367(12) . ?
C248 H248 0.9500 . ?
C248 C249 1.375(10) . ?
C249 H249 0.9500 . ?
C250 C255 1.3900 . ?
C250 C251 1.3900 . ?
C250 P7 1.822(5) . ?
C255 H255 0.9500 . ?
C255 C254 1.3900 . ?
C254 H254 0.9500 . ?
C254 C253 1.3900 . ?
C253 H253 0.9500 . ?
C253 C252 1.3900 . ?
C252 H252 0.9500 . ?
C252 C251 1.3900 . ?
C251 H251 0.9500 . ?
C256 C257 1.364(9) . ?
C256 C261 1.372(9) . ?
C256 P8 1.820(6) . ?
C257 H257 0.9500 . ?
C257 C258 1.386(10) . ?
C258 H258 0.9500 . ?
C258 C259 1.337(12) . ?
C259 H259 0.9500 . ?
C259 C260 1.356(13) . ?
C260 H260 0.9500 . ?
C260 C261 1.378(10) . ?
C261 H261 0.9500 . ?
C262 C263 1.374(8) . ?
C262 C267 1.390(8) . ?
C262 P8 1.811(5) . ?
C263 H263 0.9500 . ?
C263 C264 1.400(9) . ?
C264 H264 0.9500 . ?
C264 C265 1.355(10) . ?
C265 H265 0.9500 . ?
C265 C266 1.368(9) . ?
C266 H266 0.9500 . ?
C266 C267 1.382(8) . ?
C267 H267 0.9500 . ?
C268 C269 1.374(7) . ?
C268 C273 1.401(7) . ?
C268 O4 1.392(6) . ?
C269 C270 1.394(8) . ?
C269 P7 1.835(5) . ?
C270 H270 0.9500 . ?
C270 C271 1.384(8) . ?
C271 H271 0.9500 . ?
C271 C272 1.363(8) . ?
C272 H272 0.9500 . ?
C272 C273 1.398(8) . ?
C273 C274 1.509(9) . ?
C274 C275 1.550(8) . ?
C274 C281 1.560(10) . ?
C274 C282 1.504(9) . ?
C275 C276 1.397(8) . ?
C275 C280 1.392(7) . ?
C276 H276 0.9500 . ?
C276 C277 1.360(9) . ?
C277 H277 0.9500 . ?
C277 C278 1.382(9) . ?
C278 H278 0.9500 . ?
C278 C279 1.372(8) . ?
C279 C280 1.403(7) . ?
C279 P8 1.832(5) . ?
C280 O4 1.376(6) . ?
C281 H28A 0.9800 . ?
C281 H28B 0.9800 . ?
C281 H28C 0.9800 . ?
C282 H28D 0.9800 . ?
C282 H28E 0.9800 . ?
C282 H28F 0.9800 . ?
C283 H283 0.9500 . ?
C283 C284 1.383(7) . ?
C283 N14 1.324(7) . ?
C284 H284 0.9500 . ?
C284 C285 1.382(7) . ?
C285 C286 1.413(7) . ?
C285 N16 1.436(6) . ?
C286 C287 1.425(7) . ?
C286 C294 1.412(7) . ?
C287 H287 0.9500 . ?
C287 C288 1.360(7) . ?
C288 H288 0.9500 . ?
C288 C289 1.430(7) . ?
C289 C290 1.415(7) . ?
C289 C293 1.405(7) . ?
C290 C291 1.364(7) . ?
C290 N15 1.436(6) . ?
C291 H291 0.9500 . ?
C291 C292 1.400(7) . ?
C292 H292 0.9500 . ?
C292 N13 1.325(6) . ?
C293 C294 1.455(7) . ?
C293 N13 1.365(6) . ?
C294 N14 1.356(6) . ?
C295 C296 1.394(7) . ?
C295 C300 1.411(7) . ?
C295 N15 1.410(6) . ?
C296 H296 0.9500 . ?
C296 C297 1.381(7) . ?
C297 H297 0.9500 . ?
C297 C298 1.397(8) . ?
C298 H298 0.9500 . ?
C298 C299 1.376(8) . ?
C299 H299 0.9500 . ?
C299 C300 1.388(7) . ?
C300 C301 1.517(7) . ?
C301 C302 1.529(7) . ?
C301 C308 1.544(7) . ?
C301 C309 1.549(7) . ?
C302 C303 1.391(7) . ?
C302 C307 1.411(7) . ?
C303 H303 0.9500 . ?
C303 C304 1.375(8) . ?
C304 H304 0.9500 . ?
C304 C305 1.383(8) . ?
C305 H305 0.9500 . ?
C305 C306 1.375(8) . ?
C306 H306 0.9500 . ?
C306 C307 1.401(7) . ?
C307 N15 1.398(6) . ?
C308 H30A 0.9800 . ?
C308 H30B 0.9800 . ?
C308 H30C 0.9800 . ?
C309 H30D 0.9800 . ?
C309 H30E 0.9800 . ?
C309 H30F 0.9800 . ?
C310 C311 1.392(7) . ?
C310 C315 1.409(7) . ?
C310 N16 1.413(7) . ?
C311 H311 0.9500 . ?
C311 C312 1.384(8) . ?
C312 H312 0.9500 . ?
C312 C313 1.380(8) . ?
C313 H313 0.9500 . ?
C313 C314 1.396(8) . ?
C314 H314 0.9500 . ?
C314 C315 1.392(7) . ?
C315 C316 1.521(7) . ?
C316 C317 1.518(7) . ?
C316 C323 1.536(7) . ?
C316 C324 1.544(7) . ?
C317 C318 1.394(7) . ?
C317 C322 1.405(7) . ?
C318 H318 0.9500 . ?
C318 C319 1.372(8) . ?
C319 H319 0.9500 . ?
C319 C320 1.375(9) . ?
C320 H320 0.9500 . ?
C320 C321 1.374(8) . ?
C321 H321 0.9500 . ?
C321 C322 1.392(7) . ?
C322 N16 1.410(6) . ?
C323 H32A 0.9800 . ?
C323 H32B 0.9800 . ?
C323 H32C 0.9800 . ?
C324 H32D 0.9800 . ?
C324 H32E 0.9800 . ?
C324 H32F 0.9800 . ?
C325 H32G 0.9800 . ?
C325 H32H 0.9800 . ?
C325 H32I 0.9800 . ?
C325 C326 1.555(10) . ?
C326 H32J 0.9900 . ?
C326 H32K 0.9900 . ?
C326 O5 1.441(9) . ?
C327 H32L 0.9900 . ?
C327 H32M 0.9900 . ?
C327 C328 1.565(9) . ?
C327 O5 1.406(9) . ?
C328 H32N 0.9800 . ?
C328 H32O 0.9800 . ?
C328 H32P 0.9800 . ?
C329 H32Q 0.9800 . ?
C329 H32R 0.9800 . ?
C329 H32S 0.9800 . ?
C329 C330 1.554(8) . ?
C330 H33A 0.9900 . ?
C330 H33B 0.9900 . ?
C330 O6 1.406(7) . ?
C331 H33C 0.9900 . ?
C331 H33D 0.9900 . ?
C331 C332 1.558(8) . ?
C331 O6 1.420(7) . ?
C332 H33E 0.9800 . ?
C332 H33F 0.9800 . ?
C332 H33G 0.9800 . ?
C333 H33H 0.9800 . ?
C333 H33I 0.9800 . ?
C333 H33J 0.9800 . ?
C333 C334 1.540(9) . ?
C334 H33K 0.9900 . ?
C334 H33L 0.9900 . ?
C334 O7 1.394(9) . ?
C335 H33M 0.9900 . ?
C335 H33N 0.9900 . ?
C335 C336 1.553(9) . ?
C335 O7 1.413(8) . ?
C336 H33O 0.9800 . ?
C336 H33P 0.9800 . ?
C336 H33Q 0.9800 . ?
C337 H33R 0.9800 . ?
C337 H33S 0.9800 . ?
C337 H33T 0.9800 . ?
C337 C338 1.537(9) . ?
C338 H33U 0.9900 . ?
C338 H33V 0.9900 . ?
C338 O8 1.418(9) . ?
C340 H34A 0.9800 . ?
C340 H34B 0.9800 . ?
C340 H34C 0.9800 . ?
C340 C339 1.550(9) . ?
O8 C339 1.433(9) . ?
P6 C475 1.785(6) . ?
P7 C450 1.820(6) . ?
C475 C476 1.3900 . ?
C475 C480 1.3900 . ?
C476 H476 0.9500 . ?
C476 C477 1.3900 . ?
C477 H477 0.9500 . ?
C477 C478 1.3900 . ?
C478 H478 0.9500 . ?
C478 C479 1.3900 . ?
C479 H479 0.9500 . ?
C479 C480 1.3900 . ?
C480 H480 0.9500 . ?
C450 C455 1.3900 . ?
C450 C451 1.3900 . ?
C455 H455 0.9500 . ?
C455 C454 1.3900 . ?
C454 H454 0.9500 . ?
C454 C453 1.3900 . ?
C453 H453 0.9500 . ?
C453 C452 1.3900 . ?
C452 H452 0.9500 . ?
C452 C451 1.3900 . ?
C451 H451 0.9500 . ?
F16 B4 1.318(13) . ?
F14 B4 1.444(14) . ?
F15 B4 1.495(13) . ?
F13 B4 1.298(13) . ?
B4 F16A 1.348(18) . ?
B4 F14A 1.425(18) . ?
B4 F15A 1.625(18) . ?
B4 F13A 1.336(17) . ?
C339 H33W 0.9900 . ?
C339 H33X 0.9900 . ?
C345 H34D 0.9800 . ?
C345 H34E 0.9800 . ?
C345 H34F 0.9800 . ?
C345 C346 1.541(9) . ?
C346 H34G 0.9900 . ?
C346 H34H 0.9900 . ?
C346 O10 1.474(9) . ?
C347 H34I 0.9900 . ?
C347 H34J 0.9900 . ?
C347 O10 1.443(9) . ?
C347 C348 1.512(9) . ?
C348 H34K 0.9800 . ?
C348 H34L 0.9800 . ?
C348 H34M 0.9800 . ?
C445 H44A 0.9800 . ?
C445 H44B 0.9800 . ?
C445 H44C 0.9800 . ?
C445 C446 1.538(10) . ?
C446 H44D 0.9900 . ?
C446 H44E 0.9900 . ?
C446 O10A 1.471(10) . ?
O10A C447 1.488(10) . ?
C447 H44F 0.9900 . ?
C447 H44G 0.9900 . ?
C447 C448 1.541(10) . ?
C448 H44H 0.9800 . ?
C448 H44I 0.9800 . ?
C448 H44J 0.9800 . ?
O8A C438 1.392(9) . ?
O8A C439 1.347(9) . ?
C437 C438 1.551(10) . ?
C438 H43A 0.9900 . ?
C438 H43B 0.9900 . ?
C439 H43C 0.9900 . ?
C439 H43D 0.9900 . ?
C439 C440 1.559(9) . ?
C440 H44K 0.9800 . ?
C440 H44L 0.9800 . ?
C440 H44M 0.9800 . ?

loop_
_geom_torsion_atom_site_label_1
_geom_torsion_atom_site_label_2
_geom_torsion_atom_site_label_3
_geom_torsion_atom_site_label_4
_geom_torsion
_geom_torsion_site_symmetry_1
_geom_torsion_site_symmetry_2
_geom_torsion_site_symmetry_3
_geom_torsion_site_symmetry_4
_geom_torsion_publ_flag
Ag3 P6 C475 C476 24.1(6) . . . . ?
Ag3 P6 C475 C480 -158.1(5) . . . . ?
Ag4 P7 C450 C455 -38.5(7) . . . . ?
Ag4 P7 C450 C451 143.0(6) . . . . ?
C1 C2 C3 C4 -1.3(9) . . . . ?
C2 C1 C6 C5 -1.6(8) . . . . ?
C2 C1 P1 Ag1 -53.0(4) . . . . ?
C2 C1 P1 C7 -179.4(4) . . . . ?
C2 C1 P1 C25 72.1(4) . . . . ?
C2 C3 C4 C5 -0.4(9) . . . . ?
C3 C4 C5 C6 1.1(9) . . . . ?
C4 C5 C6 C1 -0.1(9) . . . . ?
C6 C1 C2 C3 2.2(8) . . . . ?
C6 C1 P1 Ag1 126.0(4) . . . . ?
C6 C1 P1 C7 -0.3(5) . . . . ?
C6 C1 P1 C25 -108.8(4) . . . . ?
C7 C8 C9 C10 1.5(9) . . . . ?
C8 C7 C12 C11 0.3(8) . . . . ?
C8 C7 P1 Ag1 143.6(4) . . . . ?
C8 C7 P1 C1 -87.2(5) . . . . ?
C8 C7 P1 C25 20.8(5) . . . . ?
C8 C9 C10 C11 -1.9(10) . . . . ?
C9 C10 C11 C12 1.6(9) . . . . ?
C10 C11 C12 C7 -0.8(8) . . . . ?
C12 C7 C8 C9 -0.7(8) . . . . ?
C12 C7 P1 Ag1 -36.9(4) . . . . ?
C12 C7 P1 C1 92.3(4) . . . . ?
C12 C7 P1 C25 -159.7(4) . . . . ?
C13 C14 C15 C16 0.1(12) . . . . ?
C14 C13 C18 C17 -1.1(10) . . . . ?
C14 C13 P2 Ag1 60.1(5) . . . . ?
C14 C13 P2 C19 -171.8(5) . . . . ?
C14 C13 P2 C32 -62.6(5) . . . . ?
C14 C15 C16 C17 -1.1(14) . . . . ?
C15 C16 C17 C18 0.9(14) . . . . ?
C16 C17 C18 C13 0.2(13) . . . . ?
C18 C13 C14 C15 1.0(10) . . . . ?
C18 C13 P2 Ag1 -112.4(5) . . . . ?
C18 C13 P2 C19 15.6(6) . . . . ?
C18 C13 P2 C32 124.9(5) . . . . ?
C19 C20 C21 C22 -0.3(10) . . . . ?
C20 C19 C24 C23 0.8(12) . . . . ?
C20 C19 P2 Ag1 28.9(5) . . . . ?
C20 C19 P2 C13 -94.8(5) . . . . ?
C20 C19 P2 C32 156.4(4) . . . . ?
C20 C21 C22 C23 -1.0(12) . . . . ?
C21 C22 C23 C24 2.2(15) . . . . ?
C22 C23 C24 C19 -2.1(15) . . . . ?
C24 C19 C20 C21 0.4(9) . . . . ?
C24 C19 P2 Ag1 -152.7(5) . . . . ?
C24 C19 P2 C13 83.6(6) . . . . ?
C24 C19 P2 C32 -25.2(6) . . . . ?
C25 C26 C27 C28 0.4(8) . . . . ?
C25 C30 O1 C31 146.9(4) . . . . ?
C26 C25 C30 C29 1.1(7) . . . . ?
C26 C25 C30 O1 -179.3(4) . . . . ?
C26 C25 P1 Ag1 134.7(4) . . . . ?
C26 C25 P1 C1 6.4(5) . . . . ?
C26 C25 P1 C7 -102.5(4) . . . . ?
C26 C27 C28 C29 -0.6(9) . . . . ?
C27 C28 C29 C30 1.0(8) . . . . ?
C27 C28 C29 C37 -175.6(5) . . . . ?
C28 C29 C30 C25 -1.3(7) . . . . ?
C28 C29 C30 O1 179.1(4) . . . . ?
C28 C29 C37 C36 -145.7(5) . . . . ?
C28 C29 C37 C38 -22.3(8) . . . . ?
C28 C29 C37 C39 99.9(6) . . . . ?
C29 C30 O1 C31 -33.4(5) . . . . ?
C30 C25 C26 C27 -0.6(7) . . . . ?
C30 C25 P1 Ag1 -44.3(4) . . . . ?
C30 C25 P1 C1 -172.6(4) . . . . ?
C30 C25 P1 C7 78.6(4) . . . . ?
C30 C29 C37 C36 37.8(6) . . . . ?
C30 C29 C37 C38 161.2(6) . . . . ?
C30 C29 C37 C39 -76.6(6) . . . . ?
C31 C32 C33 C34 -1.2(9) . . . . ?
C31 C32 P2 Ag1 41.9(4) . . . . ?
C31 C32 P2 C13 162.8(4) . . . . ?
C31 C32 P2 C19 -88.1(4) . . . . ?
C31 C36 C37 C29 -37.4(6) . . . . ?
C31 C36 C37 C38 -161.2(5) . . . . ?
C31 C36 C37 C39 77.4(6) . . . . ?
C32 C31 C36 C35 2.2(7) . . . . ?
C32 C31 C36 C37 -175.7(4) . . . . ?
C32 C31 O1 C30 -146.7(4) . . . . ?
C32 C33 C34 C35 2.5(10) . . . . ?
C33 C32 P2 Ag1 -136.2(4) . . . . ?
C33 C32 P2 C13 -15.3(5) . . . . ?
C33 C32 P2 C19 93.9(5) . . . . ?
C33 C34 C35 C36 -1.5(9) . . . . ?
C34 C35 C36 C31 -0.8(8) . . . . ?
C34 C35 C36 C37 176.9(5) . . . . ?
C35 C36 C37 C29 144.9(5) . . . . ?
C35 C36 C37 C38 21.1(8) . . . . ?
C35 C36 C37 C39 -100.3(6) . . . . ?
C36 C31 C32 C33 -1.2(7) . . . . ?
C36 C31 C32 P2 -179.4(4) . . . . ?
C36 C31 O1 C30 33.9(6) . . . . ?
C37 C29 C30 C25 175.5(5) . . . . ?
C37 C29 C30 O1 -4.1(7) . . . . ?
C40 C41 C42 C43 1.2(10) . . . . ?
C40 C41 C42 N3 -177.1(6) . . . . ?
C41 C40 N1 Ag1 169.1(5) . . . . ?
C41 C40 N1 C51 0.3(9) . . . . ?
C41 C42 C43 C44 179.6(5) . . . . ?
C41 C42 C43 C51 -1.4(8) . . . . ?
C41 C42 N3 C52 76.3(7) . . . . ?
C41 C42 N3 C64 -78.6(7) . . . . ?
C42 C43 C44 C45 177.5(5) . . . . ?
C42 C43 C51 C50 -177.8(5) . . . . ?
C42 C43 C51 N1 1.1(7) . . . . ?
C43 C42 N3 C52 -102.0(6) . . . . ?
C43 C42 N3 C64 103.2(6) . . . . ?
C43 C44 C45 C46 0.6(7) . . . . ?
C43 C51 N1 Ag1 -170.6(4) . . . . ?
C43 C51 N1 C40 -0.5(8) . . . . ?
C44 C43 C51 C50 1.2(7) . . . . ?
C44 C43 C51 N1 -179.9(5) . . . . ?
C44 C45 C46 C47 179.1(5) . . . . ?
C44 C45 C46 C50 0.5(7) . . . . ?
C45 C46 C47 C48 -180.0(4) . . . . ?
C45 C46 C47 N4 -1.8(7) . . . . ?
C45 C46 C50 C51 -0.8(7) . . . . ?
C45 C46 C50 N2 179.0(4) . . . . ?
C46 C47 C48 C49 1.5(7) . . . . ?
C46 C47 N4 C67 83.4(5) . . . . ?
C46 C47 N4 C79 -81.8(5) . . . . ?
C46 C50 C51 C43 -0.1(7) . . . . ?
C46 C50 C51 N1 -179.0(4) . . . . ?
C46 C50 N2 Ag1 170.1(3) . . . . ?
C46 C50 N2 C49 0.5(7) . . . . ?
C47 C46 C50 C51 -179.5(4) . . . . ?
C47 C46 C50 N2 0.4(7) . . . . ?
C47 C48 C49 N2 -0.6(8) . . . . ?
C48 C47 N4 C67 -98.5(5) . . . . ?
C48 C47 N4 C79 96.3(5) . . . . ?
C48 C49 N2 Ag1 -168.7(4) . . . . ?
C48 C49 N2 C50 -0.4(7) . . . . ?
C50 C46 C47 C48 -1.4(7) . . . . ?
C50 C46 C47 N4 176.8(4) . . . . ?
C50 C51 N1 Ag1 8.3(6) . . . . ?
C50 C51 N1 C40 178.4(5) . . . . ?
C51 C43 C44 C45 -1.5(7) . . . . ?
C51 C50 N2 Ag1 -10.0(5) . . . . ?
C51 C50 N2 C49 -179.7(4) . . . . ?
C52 C53 C54 C55 0.5(10) . . . . ?
C52 C57 C58 C59 36.7(7) . . . . ?
C52 C57 C58 C65 161.9(6) . . . . ?
C52 C57 C58 C66 -80.3(7) . . . . ?
C53 C52 C57 C56 0.4(8) . . . . ?
C53 C52 C57 C58 175.9(5) . . . . ?
C53 C52 N3 C42 -5.1(7) . . . . ?
C53 C52 N3 C64 150.0(5) . . . . ?
C53 C54 C55 C56 -0.6(11) . . . . ?
C54 C55 C56 C57 0.5(10) . . . . ?
C55 C56 C57 C52 -0.4(9) . . . . ?
C55 C56 C57 C58 -175.7(6) . . . . ?
C56 C57 C58 C59 -148.0(5) . . . . ?
C56 C57 C58 C65 -22.8(8) . . . . ?
C56 C57 C58 C66 95.0(6) . . . . ?
C57 C52 C53 C54 -0.4(8) . . . . ?
C57 C52 N3 C42 174.7(5) . . . . ?
C57 C52 N3 C64 -30.1(7) . . . . ?
C57 C58 C59 C60 143.0(5) . . . . ?
C57 C58 C59 C64 -40.2(6) . . . . ?
C58 C59 C60 C61 171.9(6) . . . . ?
C58 C59 C64 C63 -169.6(5) . . . . ?
C58 C59 C64 N3 10.4(7) . . . . ?
C59 C60 C61 C62 -0.9(9) . . . . ?
C59 C64 N3 C42 -178.1(5) . . . . ?
C59 C64 N3 C52 26.9(7) . . . . ?
C60 C59 C64 C63 7.4(8) . . . . ?
C60 C59 C64 N3 -172.6(5) . . . . ?
C60 C61 C62 C63 4.3(9) . . . . ?
C61 C62 C63 C64 -1.8(8) . . . . ?
C62 C63 C64 C59 -4.2(8) . . . . ?
C62 C63 C64 N3 175.8(5) . . . . ?
C63 C64 N3 C42 1.8(7) . . . . ?
C63 C64 N3 C52 -153.1(5) . . . . ?
C64 C59 C60 C61 -4.9(8) . . . . ?
C65 C58 C59 C60 18.6(8) . . . . ?
C65 C58 C59 C64 -164.6(5) . . . . ?
C66 C58 C59 C60 -100.0(6) . . . . ?
C66 C58 C59 C64 76.8(6) . . . . ?
C67 C68 C69 C70 -0.4(9) . . . . ?
C67 C72 C73 C74 7.9(7) . . . . ?
C67 C72 C73 C80 -110.7(5) . . . . ?
C67 C72 C73 C81 129.9(5) . . . . ?
C68 C67 C72 C71 -0.5(7) . . . . ?
C68 C67 C72 C73 177.2(5) . . . . ?
C68 C67 N4 C47 8.9(7) . . . . ?
C68 C67 N4 C79 173.0(4) . . . . ?
C68 C69 C70 C71 0.0(10) . . . . ?
C69 C70 C71 C72 0.1(10) . . . . ?
C70 C71 C72 C67 0.1(8) . . . . ?
C70 C71 C72 C73 -177.6(5) . . . . ?
C71 C72 C73 C74 -174.5(5) . . . . ?
C71 C72 C73 C80 66.8(7) . . . . ?
C71 C72 C73 C81 -52.5(7) . . . . ?
C72 C67 C68 C69 0.7(8) . . . . ?
C72 C67 N4 C47 -171.6(4) . . . . ?
C72 C67 N4 C79 -7.5(7) . . . . ?
C72 C73 C74 C75 176.8(5) . . . . ?
C72 C73 C74 C79 -5.0(7) . . . . ?
C73 C74 C75 C76 -179.3(5) . . . . ?
C73 C74 C79 C78 176.9(4) . . . . ?
C73 C74 C79 N4 -3.6(7) . . . . ?
C74 C75 C76 C77 1.5(9) . . . . ?
C74 C79 N4 C47 174.9(4) . . . . ?
C74 C79 N4 C67 10.5(7) . . . . ?
C75 C74 C79 C78 -4.8(7) . . . . ?
C75 C74 C79 N4 174.6(4) . . . . ?
C75 C76 C77 C78 -3.0(8) . . . . ?
C76 C77 C78 C79 0.6(8) . . . . ?
C77 C78 C79 C74 3.5(7) . . . . ?
C77 C78 C79 N4 -175.9(4) . . . . ?
C78 C79 N4 C47 -5.7(6) . . . . ?
C78 C79 N4 C67 -170.1(4) . . . . ?
C79 C74 C75 C76 2.4(8) . . . . ?
C80 C73 C74 C75 -64.3(6) . . . . ?
C80 C73 C74 C79 113.9(5) . . . . ?
C81 C73 C74 C75 54.6(7) . . . . ?
C81 C73 C74 C79 -127.2(6) . . . . ?
C82 C83 C84 C85 -1.7(9) . . . . ?
C83 C82 C87 C86 0.6(8) . . . . ?
C83 C82 P3 Ag2 94.6(4) . . . . ?
C83 C82 P3 C88 -29.7(5) . . . . ?
C83 C82 P3 C107 -140.5(4) . . . . ?
C83 C84 C85 C86 2.0(9) . . . . ?
C84 C85 C86 C87 -1.1(9) . . . . ?
C85 C86 C87 C82 -0.3(9) . . . . ?
C87 C82 C83 C84 0.4(8) . . . . ?
C87 C82 P3 Ag2 -80.4(4) . . . . ?
C87 C82 P3 C88 155.4(4) . . . . ?
C87 C82 P3 C107 44.5(4) . . . . ?
C88 C89 C90 C91 2.2(8) . . . . ?
C89 C88 C93 C92 0.2(11) . . . . ?
C89 C88 P3 Ag2 171.5(4) . . . . ?
C89 C88 P3 C82 -59.4(5) . . . . ?
C89 C88 P3 C107 48.0(5) . . . . ?
C89 C90 C91 C92 -1.9(10) . . . . ?
C90 C91 C92 C93 0.8(13) . . . . ?
C91 C92 C93 C88 0.1(14) . . . . ?
C93 C88 C89 C90 -1.3(8) . . . . ?
C93 C88 P3 Ag2 -11.2(5) . . . . ?
C93 C88 P3 C82 117.9(5) . . . . ?
C93 C88 P3 C107 -134.7(5) . . . . ?
C94 C95 C96 C97 -0.3(9) . . . . ?
C95 C94 C99 C98 -0.2(7) . . . . ?
C95 C94 P4 Ag2 79.8(4) . . . . ?
C95 C94 P4 C100 -149.5(4) . . . . ?
C95 C94 P4 C117 -39.8(4) . . . . ?
C95 C96 C97 C98 -0.3(8) . . . . ?
C96 C97 C98 C99 0.7(8) . . . . ?
C97 C98 C99 C94 -0.4(7) . . . . ?
C99 C94 C95 C96 0.6(8) . . . . ?
C99 C94 P4 Ag2 -89.6(4) . . . . ?
C99 C94 P4 C100 41.0(4) . . . . ?
C99 C94 P4 C117 150.7(4) . . . . ?
C100 C101 C102 C103 0.5(11) . . . . ?
C101 C100 C105 C104 -1.5(8) . . . . ?
C101 C100 P4 Ag2 39.8(5) . . . . ?
C101 C100 P4 C94 -83.3(4) . . . . ?
C101 C100 P4 C117 167.5(4) . . . . ?
C101 C102 C103 C104 -0.6(11) . . . . ?
C102 C103 C104 C105 -0.4(10) . . . . ?
C103 C104 C105 C100 1.5(9) . . . . ?
C105 C100 C101 C102 0.5(9) . . . . ?
C105 C100 P4 Ag2 -140.1(4) . . . . ?
C105 C100 P4 C94 96.8(5) . . . . ?
C105 C100 P4 C117 -12.4(5) . . . . ?
C106 C107 C108 C109 -1.2(7) . . . . ?
C106 C107 P3 Ag2 -9.9(4) . . . . ?
C106 C107 P3 C82 -139.1(4) . . . . ?
C106 C107 P3 C88 113.2(4) . . . . ?
C106 C111 C112 C113 -34.0(6) . . . . ?
C106 C111 C112 C119 83.2(5) . . . . ?
C106 C111 C112 C120 -157.7(4) . . . . ?
C107 C106 C111 C110 1.5(7) . . . . ?
C107 C106 C111 C112 -172.8(4) . . . . ?
C107 C106 O2 C118 -153.2(4) . . . . ?
C107 C108 C109 C110 1.3(8) . . . . ?
C108 C107 P3 Ag2 167.8(3) . . . . ?
C108 C107 P3 C82 38.6(4) . . . . ?
C108 C107 P3 C88 -69.1(4) . . . . ?
C108 C109 C110 C111 0.0(8) . . . . ?
C109 C110 C111 C106 -1.4(7) . . . . ?
C109 C110 C111 C112 172.6(5) . . . . ?
C110 C111 C112 C113 152.1(5) . . . . ?
C110 C111 C112 C119 -90.7(5) . . . . ?
C110 C111 C112 C120 28.3(7) . . . . ?
C111 C106 C107 C108 -0.2(7) . . . . ?
C111 C106 C107 P3 177.6(4) . . . . ?
C111 C106 O2 C118 29.1(6) . . . . ?
C111 C112 C113 C114 -150.1(5) . . . . ?
C111 C112 C113 C118 33.6(6) . . . . ?
C112 C113 C114 C115 -174.1(5) . . . . ?
C112 C113 C118 C117 174.5(4) . . . . ?
C112 C113 C118 O2 -4.3(6) . . . . ?
C113 C114 C115 C116 0.2(8) . . . . ?
C113 C118 O2 C106 -29.2(6) . . . . ?
C114 C113 C118 C117 -2.1(7) . . . . ?
C114 C113 C118 O2 179.0(4) . . . . ?
C114 C115 C116 C117 -3.0(7) . . . . ?
C115 C116 C117 C118 3.1(7) . . . . ?
C115 C116 C117 P4 -173.3(4) . . . . ?
C116 C117 C118 C113 -0.6(7) . . . . ?
C116 C117 C118 O2 178.3(4) . . . . ?
C116 C117 P4 Ag2 -165.6(4) . . . . ?
C116 C117 P4 C94 -48.8(4) . . . . ?
C116 C117 P4 C100 61.8(4) . . . . ?
C117 C118 O2 C106 151.9(4) . . . . ?
C118 C113 C114 C115 2.3(7) . . . . ?
C118 C117 P4 Ag2 18.0(4) . . . . ?
C118 C117 P4 C94 134.8(4) . . . . ?
C118 C117 P4 C100 -114.5(4) . . . . ?
C119 C112 C113 C114 93.5(6) . . . . ?
C119 C112 C113 C118 -82.8(5) . . . . ?
C120 C112 C113 C114 -26.1(7) . . . . ?
C120 C112 C113 C118 157.6(4) . . . . ?
C121 C122 C123 C124 2.2(8) . . . . ?
C121 C122 C123 N7 -178.6(5) . . . . ?
C122 C121 N5 Ag2 171.0(4) . . . . ?
C122 C121 N5 C125 -2.7(8) . . . . ?
C122 C123 C124 C125 -3.7(7) . . . . ?
C122 C123 C124 C132 176.2(5) . . . . ?
C122 C123 N7 C133 104.2(5) . . . . ?
C122 C123 N7 C145 -94.3(6) . . . . ?
C123 C124 C125 C126 -177.8(4) . . . . ?
C123 C124 C125 N5 2.1(7) . . . . ?
C123 C124 C132 C131 179.7(5) . . . . ?
C124 C123 N7 C133 -76.6(6) . . . . ?
C124 C123 N7 C145 84.9(6) . . . . ?
C124 C125 C126 C130 -2.9(6) . . . . ?
C124 C125 C126 N6 178.9(4) . . . . ?
C124 C125 N5 Ag2 -173.3(3) . . . . ?
C124 C125 N5 C121 1.0(7) . . . . ?
C125 C124 C132 C131 -0.4(7) . . . . ?
C125 C126 C130 C129 -179.4(4) . . . . ?
C125 C126 C130 C131 1.6(6) . . . . ?
C125 C126 N6 Ag2 -5.3(5) . . . . ?
C125 C126 N6 C127 -178.9(4) . . . . ?
C126 C125 N5 Ag2 6.6(5) . . . . ?
C126 C125 N5 C121 -179.1(4) . . . . ?
C126 C130 C131 C132 0.3(7) . . . . ?
C127 C128 C129 C130 1.0(7) . . . . ?
C127 C128 C129 N8 -178.8(4) . . . . ?
C128 C127 N6 Ag2 -175.7(3) . . . . ?
C128 C127 N6 C126 -2.7(7) . . . . ?
C128 C129 C130 C126 -0.7(6) . . . . ?
C128 C129 C130 C131 178.2(4) . . . . ?
C128 C129 N8 C148 -79.8(5) . . . . ?
C128 C129 N8 C160 77.2(6) . . . . ?
C129 C130 C131 C132 -178.6(4) . . . . ?
C130 C126 N6 Ag2 176.6(3) . . . . ?
C130 C126 N6 C127 3.1(6) . . . . ?
C130 C129 N8 C148 100.4(5) . . . . ?
C130 C129 N8 C160 -102.6(5) . . . . ?
C130 C131 C132 C124 -0.9(7) . . . . ?
C132 C124 C125 C126 2.4(7) . . . . ?
C132 C124 C125 N5 -177.7(4) . . . . ?
C133 C134 C135 C136 0.0(7) . . . . ?
C133 C138 C139 C140 -11.5(6) . . . . ?
C133 C138 C139 C146 107.4(5) . . . . ?
C133 C138 C139 C147 -134.0(5) . . . . ?
C134 C133 C138 C137 2.1(7) . . . . ?
C134 C133 C138 C139 -174.1(4) . . . . ?
C134 C133 N7 C123 -15.7(6) . . . . ?
C134 C133 N7 C145 -176.4(4) . . . . ?
C134 C135 C136 C137 2.1(7) . . . . ?
C135 C136 C137 C138 -2.2(8) . . . . ?
C136 C137 C138 C133 0.0(7) . . . . ?
C136 C137 C138 C139 176.4(5) . . . . ?
C137 C138 C139 C140 172.3(4) . . . . ?
C137 C138 C139 C146 -68.8(6) . . . . ?
C137 C138 C139 C147 49.8(6) . . . . ?
C138 C133 C134 C135 -2.2(7) . . . . ?
C138 C133 N7 C123 165.0(4) . . . . ?
C138 C133 N7 C145 4.4(6) . . . . ?
C138 C139 C140 C141 -173.1(4) . . . . ?
C138 C139 C140 C145 9.9(6) . . . . ?
C139 C140 C141 C142 -177.0(5) . . . . ?
C139 C140 C145 C144 177.0(4) . . . . ?
C139 C140 C145 N7 -1.9(7) . . . . ?
C140 C141 C142 C143 -0.8(8) . . . . ?
C140 C145 N7 C123 -166.4(4) . . . . ?
C140 C145 N7 C133 -6.0(6) . . . . ?
C141 C140 C145 C144 -0.1(7) . . . . ?
C141 C140 C145 N7 -178.9(4) . . . . ?
C141 C142 C143 C144 1.4(8) . . . . ?
C142 C143 C144 C145 -1.4(8) . . . . ?
C143 C144 C145 C140 0.7(7) . . . . ?
C143 C144 C145 N7 179.5(4) . . . . ?
C144 C145 N7 C123 14.8(6) . . . . ?
C144 C145 N7 C133 175.2(4) . . . . ?
C145 C140 C141 C142 0.2(7) . . . . ?
C146 C139 C140 C141 68.3(6) . . . . ?
C146 C139 C140 C145 -108.7(5) . . . . ?
C147 C139 C140 C141 -50.8(6) . . . . ?
C147 C139 C140 C145 132.2(5) . . . . ?
C148 C149 C150 C151 -0.1(7) . . . . ?
C148 C153 C154 C155 -29.3(6) . . . . ?
C148 C153 C154 C161 -153.9(5) . . . . ?
C148 C153 C154 C162 86.6(5) . . . . ?
C149 C148 C153 C152 0.2(6) . . . . ?
C149 C148 C153 C154 -173.1(4) . . . . ?
C149 C148 N8 C129 -6.5(6) . . . . ?
C149 C148 N8 C160 -162.9(4) . . . . ?
C149 C150 C151 C152 -0.1(8) . . . . ?
C150 C151 C152 C153 0.2(8) . . . . ?
C151 C152 C153 C148 -0.3(7) . . . . ?
C151 C152 C153 C154 172.8(4) . . . . ?
C152 C153 C154 C155 157.8(4) . . . . ?
C152 C153 C154 C161 33.2(7) . . . . ?
C152 C153 C154 C162 -86.3(5) . . . . ?
C153 C148 C149 C150 0.0(7) . . . . ?
C153 C148 N8 C129 174.1(4) . . . . ?
C153 C148 N8 C160 17.8(6) . . . . ?
C153 C154 C155 C156 -154.0(4) . . . . ?
C153 C154 C155 C160 32.4(6) . . . . ?
C154 C155 C156 C157 -169.4(5) . . . . ?
C154 C155 C160 C159 166.7(4) . . . . ?
C154 C155 C160 N8 -12.0(6) . . . . ?
C155 C156 C157 C158 0.9(8) . . . . ?
C155 C160 N8 C129 -171.1(4) . . . . ?
C155 C160 N8 C148 -14.7(6) . . . . ?
C156 C155 C160 C159 -7.2(7) . . . . ?
C156 C155 C160 N8 174.1(4) . . . . ?
C156 C157 C158 C159 -3.4(8) . . . . ?
C157 C158 C159 C160 0.5(7) . . . . ?
C158 C159 C160 C155 4.9(7) . . . . ?
C158 C159 C160 N8 -176.4(4) . . . . ?
C159 C160 N8 C129 10.1(6) . . . . ?
C159 C160 N8 C148 166.6(4) . . . . ?
C160 C155 C156 C157 4.4(7) . . . . ?
C161 C154 C155 C156 -29.7(7) . . . . ?
C161 C154 C155 C160 156.7(5) . . . . ?
C162 C154 C155 C156 89.0(5) . . . . ?
C162 C154 C155 C160 -84.6(5) . . . . ?
C163 C164 C165 C166 0.0(8) . . . . ?
C164 C163 C168 C167 1.8(7) . . . . ?
C164 C163 P5 Ag3 110.1(4) . . . . ?
C164 C163 P5 C169 -17.3(4) . . . . ?
C164 C163 P5 C188 -127.4(4) . . . . ?
C164 C165 C166 C167 1.2(9) . . . . ?
C165 C166 C167 C168 -0.9(8) . . . . ?
C166 C167 C168 C163 -0.6(8) . . . . ?
C168 C163 C164 C165 -1.5(7) . . . . ?
C168 C163 P5 Ag3 -64.4(4) . . . . ?
C168 C163 P5 C169 168.2(4) . . . . ?
C168 C163 P5 C188 58.1(4) . . . . ?
C169 C170 C171 C172 0.5(8) . . . . ?
C170 C169 C174 C173 -0.5(7) . . . . ?
C170 C169 P5 Ag3 -17.7(4) . . . . ?
C170 C169 P5 C163 106.2(4) . . . . ?
C170 C169 P5 C188 -147.8(4) . . . . ?
C170 C171 C172 C173 -0.8(8) . . . . ?
C171 C172 C173 C174 0.5(8) . . . . ?
C172 C173 C174 C169 0.2(7) . . . . ?
C174 C169 C170 C171 0.2(7) . . . . ?
C174 C169 P5 Ag3 166.2(3) . . . . ?
C174 C169 P5 C163 -70.0(4) . . . . ?
C174 C169 P5 C188 36.1(4) . . . . ?
C175 C176 C177 C178 0.0 . . . . ?
C175 P6 C475 C476 -164(4) . . . . ?
C175 P6 C475 C480 14(4) . . . . ?
C176 C175 C180 C179 0.0 . . . . ?
C176 C175 P6 Ag3 12.2(6) . . . . ?
C176 C175 P6 C181 -116.9(4) . . . . ?
C176 C175 P6 C198 135.2(4) . . . . ?
C176 C175 P6 C475 3(4) . . . . ?
C176 C177 C178 C179 0.0 . . . . ?
C177 C178 C179 C180 0.0 . . . . ?
C178 C179 C180 C175 0.0 . . . . ?
C180 C175 C176 C177 0.0 . . . . ?
C180 C175 P6 Ag3 -168.4(3) . . . . ?
C180 C175 P6 C181 62.5(4) . . . . ?
C180 C175 P6 C198 -45.4(4) . . . . ?
C180 C175 P6 C475 -177(4) . . . . ?
C181 C182 C183 C184 -0.6(8) . . . . ?
C181 P6 C475 C476 -102.7(5) . . . . ?
C181 P6 C475 C480 75.1(6) . . . . ?
C182 C181 C186 C185 -5.2(7) . . . . ?
C182 C181 P6 Ag3 -94.4(4) . . . . ?
C182 C181 P6 C175 40.2(5) . . . . ?
C182 C181 P6 C198 146.5(4) . . . . ?
C182 C181 P6 C475 33.1(6) . . . . ?
C182 C183 C184 C185 -0.9(9) . . . . ?
C183 C184 C185 C186 -0.7(8) . . . . ?
C184 C185 C186 C181 3.8(8) . . . . ?
C186 C181 C182 C183 3.5(7) . . . . ?
C186 C181 P6 Ag3 75.8(4) . . . . ?
C186 C181 P6 C175 -149.6(5) . . . . ?
C186 C181 P6 C198 -43.4(5) . . . . ?
C186 C181 P6 C475 -156.7(6) . . . . ?
C187 C188 C189 C190 -1.7(7) . . . . ?
C187 C188 P5 Ag3 -18.9(4) . . . . ?
C187 C188 P5 C163 -139.0(4) . . . . ?
C187 C188 P5 C169 112.5(4) . . . . ?
C187 C192 C193 C194 14.9(6) . . . . ?
C187 C192 C193 C200 -104.3(5) . . . . ?
C187 C192 C193 C201 135.1(5) . . . . ?
C188 C187 C192 C191 9.0(7) . . . . ?
C188 C187 C192 C193 -170.5(4) . . . . ?
C188 C187 O3 C199 152.4(4) . . . . ?
C188 C189 C190 C191 4.5(8) . . . . ?
C189 C188 P5 Ag3 155.9(3) . . . . ?
C189 C188 P5 C163 35.8(4) . . . . ?
C189 C188 P5 C169 -72.8(4) . . . . ?
C189 C190 C191 C192 -0.5(8) . . . . ?
C190 C191 C192 C187 -6.0(7) . . . . ?
C190 C191 C192 C193 173.4(5) . . . . ?
C191 C192 C193 C194 -164.5(4) . . . . ?
C191 C192 C193 C200 76.3(6) . . . . ?
C191 C192 C193 C201 -44.3(7) . . . . ?
C192 C187 C188 C189 -5.2(7) . . . . ?
C192 C187 C188 P5 169.7(4) . . . . ?
C192 C187 O3 C199 -26.7(6) . . . . ?
C192 C193 C194 C195 161.2(5) . . . . ?
C192 C193 C194 C199 -22.3(6) . . . . ?
C193 C194 C195 C196 174.1(5) . . . . ?
C193 C194 C199 C198 -172.6(5) . . . . ?
C193 C194 C199 O3 6.7(7) . . . . ?
C194 C195 C196 C197 -0.8(9) . . . . ?
C194 C199 O3 C187 18.9(6) . . . . ?
C195 C194 C199 C198 4.1(7) . . . . ?
C195 C194 C199 O3 -176.6(4) . . . . ?
C195 C196 C197 C198 2.6(8) . . . . ?
C196 C197 C198 C199 -1.1(7) . . . . ?
C196 C197 C198 P6 176.0(4) . . . . ?
C197 C198 C199 C194 -2.3(7) . . . . ?
C197 C198 C199 O3 178.3(4) . . . . ?
C197 C198 P6 Ag3 -135.0(4) . . . . ?
C197 C198 P6 C175 92.9(5) . . . . ?
C197 C198 P6 C181 -12.4(5) . . . . ?
C197 C198 P6 C475 99.2(6) . . . . ?
C198 C199 O3 C187 -161.8(4) . . . . ?
C198 P6 C475 C476 146.1(5) . . . . ?
C198 P6 C475 C480 -36.1(7) . . . . ?
C199 C194 C195 C196 -2.5(8) . . . . ?
C199 C198 P6 Ag3 42.1(4) . . . . ?
C199 C198 P6 C175 -90.0(5) . . . . ?
C199 C198 P6 C181 164.7(4) . . . . ?
C199 C198 P6 C475 -83.7(6) . . . . ?
C200 C193 C194 C195 -79.4(6) . . . . ?
C200 C193 C194 C199 97.1(6) . . . . ?
C201 C193 C194 C195 40.8(7) . . . . ?
C201 C193 C194 C199 -142.7(5) . . . . ?
C202 C203 C204 C205 2.6(9) . . . . ?
C202 C203 C204 N11 -176.8(5) . . . . ?
C203 C202 N9 Ag3 -172.5(4) . . . . ?
C203 C202 N9 C213 -2.3(8) . . . . ?
C203 C204 C205 C206 175.9(5) . . . . ?
C203 C204 C205 C213 -5.2(8) . . . . ?
C203 C204 N11 C214 101.3(6) . . . . ?
C203 C204 N11 C226 -97.2(6) . . . . ?
C204 C205 C206 C207 179.9(5) . . . . ?
C204 C205 C213 C212 -176.8(5) . . . . ?
C204 C205 C213 N9 4.2(7) . . . . ?
C205 C204 N11 C214 -78.1(6) . . . . ?
C205 C204 N11 C226 83.4(6) . . . . ?
C205 C206 C207 C208 -2.4(8) . . . . ?
C205 C213 N9 Ag3 170.5(4) . . . . ?
C205 C213 N9 C202 -0.5(7) . . . . ?
C206 C205 C213 C212 2.2(7) . . . . ?
C206 C205 C213 N9 -176.8(5) . . . . ?
C206 C207 C208 C209 179.1(5) . . . . ?
C206 C207 C208 C212 0.6(7) . . . . ?
C207 C208 C209 C210 178.8(5) . . . . ?
C207 C208 C209 N12 -0.4(7) . . . . ?
C207 C208 C212 C213 2.6(7) . . . . ?
C207 C208 C212 N10 -178.2(5) . . . . ?
C208 C209 C210 C211 0.3(8) . . . . ?
C208 C209 N12 C229 96.2(5) . . . . ?
C208 C209 N12 C241 -106.6(5) . . . . ?
C208 C212 C213 C205 -3.9(7) . . . . ?
C208 C212 C213 N9 175.1(4) . . . . ?
C208 C212 N10 Ag3 -165.0(4) . . . . ?
C208 C212 N10 C211 -1.2(7) . . . . ?
C209 C208 C212 C213 -176.1(4) . . . . ?
C209 C208 C212 N10 3.1(7) . . . . ?
C209 C210 C211 N10 1.8(8) . . . . ?
C210 C209 N12 C229 -83.0(6) . . . . ?
C210 C209 N12 C241 74.2(6) . . . . ?
C210 C211 N10 Ag3 160.8(4) . . . . ?
C210 C211 N10 C212 -1.4(8) . . . . ?
C212 C208 C209 C210 -2.6(7) . . . . ?
C212 C208 C209 N12 178.1(4) . . . . ?
C212 C213 N9 Ag3 -8.5(6) . . . . ?
C212 C213 N9 C202 -179.5(5) . . . . ?
C213 C205 C206 C207 1.0(8) . . . . ?
C213 C212 N10 Ag3 14.2(5) . . . . ?
C213 C212 N10 C211 178.1(4) . . . . ?
C214 C215 C216 C217 1.0(8) . . . . ?
C214 C219 C220 C221 -14.2(7) . . . . ?
C214 C219 C220 C227 -137.0(5) . . . . ?
C214 C219 C220 C228 104.9(6) . . . . ?
C215 C214 C219 C218 -0.6(7) . . . . ?
C215 C214 C219 C220 -178.2(5) . . . . ?
C215 C214 N11 C204 -7.4(7) . . . . ?
C215 C214 N11 C226 -168.6(5) . . . . ?
C215 C216 C217 C218 -0.6(8) . . . . ?
C216 C217 C218 C219 -0.5(9) . . . . ?
C217 C218 C219 C214 1.1(8) . . . . ?
C217 C218 C219 C220 178.7(5) . . . . ?
C218 C219 C220 C221 168.3(5) . . . . ?
C218 C219 C220 C227 45.5(7) . . . . ?
C218 C219 C220 C228 -72.6(7) . . . . ?
C219 C214 C215 C216 -0.4(8) . . . . ?
C219 C214 N11 C204 175.0(4) . . . . ?
C219 C214 N11 C226 13.8(7) . . . . ?
C219 C220 C221 C222 -166.2(5) . . . . ?
C219 C220 C221 C226 17.9(7) . . . . ?
C220 C221 C222 C223 -173.4(6) . . . . ?
C220 C221 C226 C225 172.7(5) . . . . ?
C220 C221 C226 N11 -6.8(8) . . . . ?
C221 C222 C223 C224 -0.3(10) . . . . ?
C221 C226 N11 C204 -170.8(5) . . . . ?
C221 C226 N11 C214 -10.1(7) . . . . ?
C222 C221 C226 C225 -3.3(8) . . . . ?
C222 C221 C226 N11 177.2(5) . . . . ?
C222 C223 C224 C225 -1.5(10) . . . . ?
C223 C224 C225 C226 0.7(10) . . . . ?
C224 C225 C226 C221 1.7(9) . . . . ?
C224 C225 C226 N11 -178.8(5) . . . . ?
C225 C226 N11 C204 9.7(7) . . . . ?
C225 C226 N11 C214 170.4(5) . . . . ?
C226 C221 C222 C223 2.7(9) . . . . ?
C227 C220 C221 C222 -43.7(7) . . . . ?
C227 C220 C221 C226 140.4(5) . . . . ?
C228 C220 C221 C222 74.1(7) . . . . ?
C228 C220 C221 C226 -101.8(6) . . . . ?
C229 C230 C231 C232 -2.8(11) . . . . ?
C229 C234 C235 C236 -36.9(6) . . . . ?
C229 C234 C235 C242 -162.1(5) . . . . ?
C229 C234 C235 C243 79.4(6) . . . . ?
C230 C229 C234 C233 4.2(8) . . . . ?
C230 C229 C234 C235 -172.5(5) . . . . ?
C230 C229 N12 C209 4.5(7) . . . . ?
C230 C229 N12 C241 -152.6(5) . . . . ?
C230 C231 C232 C233 5.3(13) . . . . ?
C231 C232 C233 C234 -3.1(13) . . . . ?
C232 C233 C234 C229 -1.6(11) . . . . ?
C232 C233 C234 C235 174.8(7) . . . . ?
C233 C234 C235 C236 146.7(6) . . . . ?
C233 C234 C235 C242 21.5(8) . . . . ?
C233 C234 C235 C243 -96.9(7) . . . . ?
C234 C229 C230 C231 -2.0(9) . . . . ?
C234 C229 N12 C209 -176.0(5) . . . . ?
C234 C229 N12 C241 26.9(7) . . . . ?
C234 C235 C236 C237 -148.3(5) . . . . ?
C234 C235 C236 C241 35.5(6) . . . . ?
C235 C236 C237 C238 -174.4(5) . . . . ?
C235 C236 C241 C240 174.2(4) . . . . ?
C235 C236 C241 N12 -5.4(6) . . . . ?
C236 C237 C238 C239 -0.3(8) . . . . ?
C236 C241 N12 C209 175.2(4) . . . . ?
C236 C241 N12 C229 -28.1(6) . . . . ?
C237 C236 C241 C240 -2.2(7) . . . . ?
C237 C236 C241 N12 178.3(4) . . . . ?
C237 C238 C239 C240 -0.9(8) . . . . ?
C238 C239 C240 C241 0.5(8) . . . . ?
C239 C240 C241 C236 1.0(7) . . . . ?
C239 C240 C241 N12 -179.4(5) . . . . ?
C240 C241 N12 C209 -4.4(7) . . . . ?
C240 C241 N12 C229 152.3(5) . . . . ?
C241 C236 C237 C238 1.8(7) . . . . ?
C242 C235 C236 C237 -23.4(7) . . . . ?
C242 C235 C236 C241 160.4(5) . . . . ?
C243 C235 C236 C237 94.3(5) . . . . ?
C243 C235 C236 C241 -81.9(5) . . . . ?
C244 C245 C246 C247 -0.3(10) . . . . ?
C244 P7 C450 C455 88.5(6) . . . . ?
C244 P7 C450 C451 -89.9(7) . . . . ?
C245 C244 C249 C248 -0.7(9) . . . . ?
C245 C244 P7 Ag4 -55.4(5) . . . . ?
C245 C244 P7 C250 171.3(5) . . . . ?
C245 C244 P7 C269 68.9(5) . . . . ?
C245 C244 P7 C450 -177.0(5) . . . . ?
C245 C246 C247 C248 -2.3(12) . . . . ?
C246 C247 C248 C249 3.5(13) . . . . ?
C247 C248 C249 C244 -1.9(12) . . . . ?
C249 C244 C245 C246 1.9(9) . . . . ?
C249 C244 P7 Ag4 127.7(4) . . . . ?
C249 C244 P7 C250 -5.5(6) . . . . ?
C249 C244 P7 C269 -108.0(5) . . . . ?
C249 C244 P7 C450 6.1(6) . . . . ?
C250 C255 C254 C253 0.0 . . . . ?
C250 P7 C450 C455 160(3) . . . . ?
C250 P7 C450 C451 -19(3) . . . . ?
C255 C250 C251 C252 0.0 . . . . ?
C255 C250 P7 Ag4 -29.9(6) . . . . ?
C255 C250 P7 C244 101.7(5) . . . . ?
C255 C250 P7 C269 -153.8(4) . . . . ?
C255 C250 P7 C450 -10(3) . . . . ?
C255 C254 C253 C252 0.0 . . . . ?
C254 C253 C252 C251 0.0 . . . . ?
C253 C252 C251 C250 0.0 . . . . ?
C251 C250 C255 C254 0.0 . . . . ?
C251 C250 P7 Ag4 152.1(4) . . . . ?
C251 C250 P7 C244 -76.3(5) . . . . ?
C251 C250 P7 C269 28.2(5) . . . . ?
C251 C250 P7 C450 172(3) . . . . ?
C256 C257 C258 C259 -0.7(12) . . . . ?
C257 C256 C261 C260 -2.3(12) . . . . ?
C257 C256 P8 Ag4 -137.2(5) . . . . ?
C257 C256 P8 C262 98.2(6) . . . . ?
C257 C256 P8 C279 -11.7(6) . . . . ?
C257 C258 C259 C260 1.0(14) . . . . ?
C258 C259 C260 C261 -2.0(15) . . . . ?
C259 C260 C261 C256 2.7(15) . . . . ?
C261 C256 C257 C258 1.3(11) . . . . ?
C261 C256 P8 Ag4 37.5(6) . . . . ?
C261 C256 P8 C262 -87.1(6) . . . . ?
C261 C256 P8 C279 163.0(5) . . . . ?
C262 C263 C264 C265 1.1(14) . . . . ?
C263 C262 C267 C266 -1.5(9) . . . . ?
C263 C262 P8 Ag4 -120.7(6) . . . . ?
C263 C262 P8 C256 6.2(6) . . . . ?
C263 C262 P8 C279 115.0(6) . . . . ?
C263 C264 C265 C266 -0.8(14) . . . . ?
C264 C265 C266 C267 -0.7(11) . . . . ?
C265 C266 C267 C262 1.8(9) . . . . ?
C267 C262 C263 C264 0.1(11) . . . . ?
C267 C262 P8 Ag4 50.7(5) . . . . ?
C267 C262 P8 C256 177.7(4) . . . . ?
C267 C262 P8 C279 -73.5(5) . . . . ?
C268 C269 C270 C271 0.5(8) . . . . ?
C268 C269 P7 Ag4 -46.1(5) . . . . ?
C268 C269 P7 C244 -173.1(4) . . . . ?
C268 C269 P7 C250 82.4(5) . . . . ?
C268 C269 P7 C450 75.0(6) . . . . ?
C268 C273 C274 C275 40.4(8) . . . . ?
C268 C273 C274 C281 -76.7(7) . . . . ?
C268 C273 C274 C282 163.0(6) . . . . ?
C269 C268 C273 C272 -1.2(9) . . . . ?
C269 C268 C273 C274 173.5(6) . . . . ?
C269 C268 O4 C280 147.2(5) . . . . ?
C269 C270 C271 C272 1.1(9) . . . . ?
C269 P7 C450 C455 -162.4(5) . . . . ?
C269 P7 C450 C451 19.2(8) . . . . ?
C270 C269 P7 Ag4 135.2(4) . . . . ?
C270 C269 P7 C244 8.2(5) . . . . ?
C270 C269 P7 C250 -96.2(6) . . . . ?
C270 C269 P7 C450 -103.6(7) . . . . ?
C270 C271 C272 C273 -2.8(10) . . . . ?
C271 C272 C273 C268 2.8(9) . . . . ?
C271 C272 C273 C274 -171.6(6) . . . . ?
C272 C273 C274 C275 -145.4(6) . . . . ?
C272 C273 C274 C281 97.5(7) . . . . ?
C272 C273 C274 C282 -22.7(10) . . . . ?
C273 C268 C269 C270 -0.3(8) . . . . ?
C273 C268 C269 P7 -179.0(5) . . . . ?
C273 C268 O4 C280 -33.4(7) . . . . ?
C273 C274 C275 C276 145.5(5) . . . . ?
C273 C274 C275 C280 -40.4(7) . . . . ?
C274 C275 C276 C277 171.4(6) . . . . ?
C274 C275 C280 C279 -172.4(5) . . . . ?
C274 C275 C280 O4 6.0(7) . . . . ?
C275 C276 C277 C278 1.6(9) . . . . ?
C275 C280 O4 C268 33.1(6) . . . . ?
C276 C275 C280 C279 2.3(7) . . . . ?
C276 C275 C280 O4 -179.3(4) . . . . ?
C276 C277 C278 C279 0.2(10) . . . . ?
C277 C278 C279 C280 -0.6(8) . . . . ?
C277 C278 C279 P8 179.2(5) . . . . ?
C278 C279 C280 C275 -0.7(8) . . . . ?
C278 C279 C280 O4 -179.2(5) . . . . ?
C278 C279 P8 Ag4 -134.4(4) . . . . ?
C278 C279 P8 C256 99.3(5) . . . . ?
C278 C279 P8 C262 -11.9(5) . . . . ?
C279 C280 O4 C268 -148.4(4) . . . . ?
C280 C275 C276 C277 -2.7(8) . . . . ?
C280 C279 P8 Ag4 45.4(4) . . . . ?
C280 C279 P8 C256 -80.9(4) . . . . ?
C280 C279 P8 C262 168.0(4) . . . . ?
C281 C274 C275 C276 -96.7(7) . . . . ?
C281 C274 C275 C280 77.4(6) . . . . ?
C282 C274 C275 C276 22.8(9) . . . . ?
C282 C274 C275 C280 -163.1(6) . . . . ?
C283 C284 C285 C286 -0.1(8) . . . . ?
C283 C284 C285 N16 179.6(5) . . . . ?
C284 C283 N14 Ag4 -169.6(4) . . . . ?
C284 C283 N14 C294 -0.4(8) . . . . ?
C284 C285 C286 C287 179.4(5) . . . . ?
C284 C285 C286 C294 -0.1(7) . . . . ?
C284 C285 N16 C310 -82.1(6) . . . . ?
C284 C285 N16 C322 74.6(6) . . . . ?
C285 C286 C287 C288 179.9(5) . . . . ?
C285 C286 C294 C293 -178.5(4) . . . . ?
C285 C286 C294 N14 0.0(7) . . . . ?
C286 C285 N16 C310 97.6(5) . . . . ?
C286 C285 N16 C322 -105.7(5) . . . . ?
C286 C287 C288 C289 -1.2(7) . . . . ?
C286 C294 N14 Ag4 170.6(4) . . . . ?
C286 C294 N14 C283 0.2(7) . . . . ?
C287 C286 C294 C293 1.9(7) . . . . ?
C287 C286 C294 N14 -179.5(4) . . . . ?
C287 C288 C289 C290 -179.2(5) . . . . ?
C287 C288 C289 C293 1.7(7) . . . . ?
C288 C289 C290 C291 177.6(5) . . . . ?
C288 C289 C290 N15 -3.5(7) . . . . ?
C288 C289 C293 C294 -0.4(7) . . . . ?
C288 C289 C293 N13 179.5(4) . . . . ?
C289 C290 C291 C292 3.3(7) . . . . ?
C289 C290 N15 C295 -77.2(6) . . . . ?
C289 C290 N15 C307 87.7(5) . . . . ?
C289 C293 C294 C286 -1.4(7) . . . . ?
C289 C293 C294 N14 179.9(4) . . . . ?
C289 C293 N13 Ag4 -169.0(3) . . . . ?
C289 C293 N13 C292 2.6(7) . . . . ?
C290 C289 C293 C294 -179.5(4) . . . . ?
C290 C289 C293 N13 0.3(7) . . . . ?
C290 C291 C292 N13 -0.3(8) . . . . ?
C291 C290 N15 C295 101.7(5) . . . . ?
C291 C290 N15 C307 -93.4(6) . . . . ?
C291 C292 N13 Ag4 167.9(4) . . . . ?
C291 C292 N13 C293 -2.6(7) . . . . ?
C293 C289 C290 C291 -3.3(7) . . . . ?
C293 C289 C290 N15 175.6(4) . . . . ?
C293 C294 N14 Ag4 -10.8(6) . . . . ?
C293 C294 N14 C283 178.8(5) . . . . ?
C294 C286 C287 C288 -0.6(7) . . . . ?
C294 C293 N13 Ag4 10.8(5) . . . . ?
C294 C293 N13 C292 -177.6(4) . . . . ?
C295 C296 C297 C298 1.2(8) . . . . ?
C295 C300 C301 C302 -7.9(6) . . . . ?
C295 C300 C301 C308 -129.3(5) . . . . ?
C295 C300 C301 C309 111.9(5) . . . . ?
C296 C295 C300 C299 0.6(7) . . . . ?
C296 C295 C300 C301 -176.6(4) . . . . ?
C296 C295 N15 C290 -11.9(6) . . . . ?
C296 C295 N15 C307 -176.3(4) . . . . ?
C296 C297 C298 C299 0.6(8) . . . . ?
C297 C298 C299 C300 -1.8(8) . . . . ?
C298 C299 C300 C295 1.2(8) . . . . ?
C298 C299 C300 C301 178.5(5) . . . . ?
C299 C300 C301 C302 175.0(4) . . . . ?
C299 C300 C301 C308 53.6(6) . . . . ?
C299 C300 C301 C309 -65.3(6) . . . . ?
C300 C295 C296 C297 -1.8(7) . . . . ?
C300 C295 N15 C290 168.4(4) . . . . ?
C300 C295 N15 C307 3.9(7) . . . . ?
C300 C301 C302 C303 -174.7(4) . . . . ?
C300 C301 C302 C307 6.7(6) . . . . ?
C301 C302 C303 C304 -178.2(4) . . . . ?
C301 C302 C307 C306 178.4(4) . . . . ?
C301 C302 C307 N15 -0.6(7) . . . . ?
C302 C303 C304 C305 -1.0(7) . . . . ?
C302 C307 N15 C290 -169.2(4) . . . . ?
C302 C307 N15 C295 -5.1(6) . . . . ?
C303 C302 C307 C306 -0.3(6) . . . . ?
C303 C302 C307 N15 -179.3(4) . . . . ?
C303 C304 C305 C306 1.2(7) . . . . ?
C304 C305 C306 C307 -1.0(7) . . . . ?
C305 C306 C307 C302 0.5(7) . . . . ?
C305 C306 C307 N15 179.6(4) . . . . ?
C306 C307 N15 C290 11.8(6) . . . . ?
C306 C307 N15 C295 175.9(4) . . . . ?
C307 C302 C303 C304 0.5(7) . . . . ?
C308 C301 C302 C303 -52.5(6) . . . . ?
C308 C301 C302 C307 128.9(5) . . . . ?
C309 C301 C302 C303 65.3(6) . . . . ?
C309 C301 C302 C307 -113.3(5) . . . . ?
C310 C311 C312 C313 0.4(7) . . . . ?
C310 C315 C316 C317 -32.2(6) . . . . ?
C310 C315 C316 C323 -157.0(4) . . . . ?
C310 C315 C316 C324 84.7(5) . . . . ?
C311 C310 C315 C314 2.6(7) . . . . ?
C311 C310 C315 C316 -173.5(4) . . . . ?
C311 C310 N16 C285 -1.7(6) . . . . ?
C311 C310 N16 C322 -157.9(4) . . . . ?
C311 C312 C313 C314 0.1(7) . . . . ?
C312 C313 C314 C315 0.8(7) . . . . ?
C313 C314 C315 C310 -2.2(7) . . . . ?
C313 C314 C315 C316 173.8(4) . . . . ?
C314 C315 C316 C317 151.9(4) . . . . ?
C314 C315 C316 C323 27.1(6) . . . . ?
C314 C315 C316 C324 -91.2(5) . . . . ?
C315 C310 C311 C312 -1.7(7) . . . . ?
C315 C310 N16 C285 178.4(4) . . . . ?
C315 C310 N16 C322 22.2(6) . . . . ?
C315 C316 C317 C318 -151.0(4) . . . . ?
C315 C316 C317 C322 33.5(6) . . . . ?
C316 C317 C318 C319 -174.0(5) . . . . ?
C316 C317 C322 C321 171.2(4) . . . . ?
C316 C317 C322 N16 -8.7(6) . . . . ?
C317 C318 C319 C320 1.9(9) . . . . ?
C317 C322 N16 C285 -177.1(4) . . . . ?
C317 C322 N16 C310 -21.1(6) . . . . ?
C318 C317 C322 C321 -4.5(7) . . . . ?
C318 C317 C322 N16 175.6(4) . . . . ?
C318 C319 C320 C321 -2.5(9) . . . . ?
C319 C320 C321 C322 -0.4(8) . . . . ?
C320 C321 C322 C317 4.0(7) . . . . ?
C320 C321 C322 N16 -176.1(5) . . . . ?
C321 C322 N16 C285 3.0(7) . . . . ?
C321 C322 N16 C310 159.0(4) . . . . ?
C322 C317 C318 C319 1.6(7) . . . . ?
C323 C316 C317 C318 -26.6(6) . . . . ?
C323 C316 C317 C322 157.9(4) . . . . ?
C324 C316 C317 C318 91.7(5) . . . . ?
C324 C316 C317 C322 -83.8(5) . . . . ?
C325 C326 O5 C327 168.6(10) . . . . ?
C328 C327 O5 C326 -173.4(11) . . . . ?
C329 C330 O6 C331 -175.7(7) . . . . ?
C332 C331 O6 C330 -179.5(8) . . . . ?
C333 C334 O7 C335 -176.8(10) . . . . ?
C336 C335 O7 C334 177.0(10) . . . . ?
C337 C338 O8 C339 173.7(15) . . . . ?
C338 O8 C339 C340 -176.8(15) . . . . ?
N1 Ag1 N2 C49 178.9(4) . . . . ?
N1 Ag1 N2 C50 10.2(3) . . . . ?
N1 Ag1 P1 C1 49.3(2) . . . . ?
N1 Ag1 P1 C7 171.3(2) . . . . ?
N1 Ag1 P1 C25 -71.0(2) . . . . ?
N1 Ag1 P2 C13 -38.3(2) . . . . ?
N1 Ag1 P2 C19 -158.6(2) . . . . ?
N1 Ag1 P2 C32 78.5(2) . . . . ?
N1 C40 C41 C42 -0.6(11) . . . . ?
N2 Ag1 N1 C40 -178.8(5) . . . . ?
N2 Ag1 N1 C51 -9.7(3) . . . . ?
N2 Ag1 P1 C1 -43.8(2) . . . . ?
N2 Ag1 P1 C7 78.2(2) . . . . ?
N2 Ag1 P1 C25 -164.1(2) . . . . ?
N2 Ag1 P2 C13 35.2(2) . . . . ?
N2 Ag1 P2 C19 -85.1(2) . . . . ?
N2 Ag1 P2 C32 152.0(2) . . . . ?
N2 C50 C51 C43 -179.9(4) . . . . ?
N2 C50 C51 N1 1.1(7) . . . . ?
N3 C42 C43 C44 -2.0(8) . . . . ?
N3 C42 C43 C51 177.0(5) . . . . ?
N3 C52 C53 C54 179.4(5) . . . . ?
N3 C52 C57 C56 -179.5(5) . . . . ?
N3 C52 C57 C58 -4.0(7) . . . . ?
N4 C47 C48 C49 -176.6(4) . . . . ?
N4 C67 C68 C69 -179.9(5) . . . . ?
N4 C67 C72 C71 -180.0(4) . . . . ?
N4 C67 C72 C73 -2.3(7) . . . . ?
N5 Ag2 N6 C126 6.2(3) . . . . ?
N5 Ag2 N6 C127 179.2(4) . . . . ?
N5 Ag2 P3 C82 57.2(2) . . . . ?
N5 Ag2 P3 C88 177.04(18) . . . . ?
N5 Ag2 P3 C107 -62.66(19) . . . . ?
N5 Ag2 P4 C94 -51.06(18) . . . . ?
N5 Ag2 P4 C100 -173.0(2) . . . . ?
N5 Ag2 P4 C117 63.01(18) . . . . ?
N5 C121 C122 C123 1.1(8) . . . . ?
N5 C125 C126 C130 177.2(4) . . . . ?
N5 C125 C126 N6 -1.0(6) . . . . ?
N6 Ag2 N5 C121 179.4(4) . . . . ?
N6 Ag2 N5 C125 -6.7(3) . . . . ?
N6 Ag2 P3 C82 -29.9(2) . . . . ?
N6 Ag2 P3 C88 90.0(2) . . . . ?
N6 Ag2 P3 C107 -149.7(2) . . . . ?
N6 Ag2 P4 C94 20.91(18) . . . . ?
N6 Ag2 P4 C100 -101.0(2) . . . . ?
N6 Ag2 P4 C117 134.98(18) . . . . ?
N6 C126 C130 C129 -1.4(6) . . . . ?
N6 C126 C130 C131 179.7(4) . . . . ?
N6 C127 C128 C129 0.8(7) . . . . ?
N7 C123 C124 C125 177.1(4) . . . . ?
N7 C123 C124 C132 -3.0(7) . . . . ?
N7 C133 C134 C135 178.5(4) . . . . ?
N7 C133 C138 C137 -178.6(4) . . . . ?
N7 C133 C138 C139 5.1(7) . . . . ?
N8 C129 C130 C126 179.2(4) . . . . ?
N8 C129 C130 C131 -1.9(7) . . . . ?
N8 C148 C149 C150 -179.4(4) . . . . ?
N8 C148 C153 C152 179.5(4) . . . . ?
N8 C148 C153 C154 6.3(6) . . . . ?
N9 Ag3 N10 C211 -176.1(4) . . . . ?
N9 Ag3 N10 C212 -13.2(3) . . . . ?
N9 Ag3 P5 C163 -38.5(2) . . . . ?
N9 Ag3 P5 C169 81.5(2) . . . . ?
N9 Ag3 P5 C188 -152.5(2) . . . . ?
N9 Ag3 P6 C175 -110.7(3) . . . . ?
N9 Ag3 P6 C181 12.7(2) . . . . ?
N9 Ag3 P6 C198 129.3(2) . . . . ?
N9 Ag3 P6 C475 -109.4(4) . . . . ?
N9 C202 C203 C204 1.3(9) . . . . ?
N10 Ag3 N9 C202 -178.5(5) . . . . ?
N10 Ag3 N9 C213 11.3(3) . . . . ?
N10 Ag3 P5 C163 52.1(2) . . . . ?
N10 Ag3 P5 C169 172.1(2) . . . . ?
N10 Ag3 P5 C188 -61.9(2) . . . . ?
N10 Ag3 P6 C175 179.4(3) . . . . ?
N10 Ag3 P6 C181 -57.20(19) . . . . ?
N10 Ag3 P6 C198 59.4(2) . . . . ?
N10 Ag3 P6 C475 -179.3(4) . . . . ?
N10 C212 C213 C205 176.8(4) . . . . ?
N10 C212 C213 N9 -4.1(7) . . . . ?
N11 C204 C205 C206 -4.7(8) . . . . ?
N11 C204 C205 C213 174.2(5) . . . . ?
N11 C214 C215 C216 -178.0(5) . . . . ?
N11 C214 C219 C218 177.0(5) . . . . ?
N11 C214 C219 C220 -0.6(7) . . . . ?
N12 C209 C210 C211 179.5(5) . . . . ?
N12 C229 C230 C231 177.5(6) . . . . ?
N12 C229 C234 C233 -175.4(5) . . . . ?
N12 C229 C234 C235 8.0(7) . . . . ?
N13 Ag4 N14 C283 -178.7(5) . . . . ?
N13 Ag4 N14 C294 11.7(3) . . . . ?
N13 Ag4 P7 C244 47.7(2) . . . . ?
N13 Ag4 P7 C250 172.3(4) . . . . ?
N13 Ag4 P7 C269 -70.7(2) . . . . ?
N13 Ag4 P7 C450 168.0(4) . . . . ?
N13 Ag4 P8 C256 -165.9(2) . . . . ?
N13 Ag4 P8 C262 -44.1(2) . . . . ?
N13 Ag4 P8 C279 74.6(2) . . . . ?
N13 C293 C294 C286 178.7(4) . . . . ?
N13 C293 C294 N14 0.1(7) . . . . ?
N14 Ag4 N13 C292 177.6(4) . . . . ?
N14 Ag4 N13 C293 -11.7(3) . . . . ?
N14 Ag4 P7 C244 -45.0(3) . . . . ?
N14 Ag4 P7 C250 79.6(4) . . . . ?
N14 Ag4 P7 C269 -163.4(2) . . . . ?
N14 Ag4 P7 C450 75.3(4) . . . . ?
N14 Ag4 P8 C256 -92.4(2) . . . . ?
N14 Ag4 P8 C262 29.4(2) . . . . ?
N14 Ag4 P8 C279 148.1(2) . . . . ?
N14 C283 C284 C285 0.3(9) . . . . ?
N15 C290 C291 C292 -175.6(5) . . . . ?
N15 C295 C296 C297 178.5(4) . . . . ?
N15 C295 C300 C299 -179.7(4) . . . . ?
N15 C295 C300 C301 3.1(7) . . . . ?
N16 C285 C286 C287 -0.3(7) . . . . ?
N16 C285 C286 C294 -179.8(4) . . . . ?
N16 C310 C311 C312 178.3(4) . . . . ?
N16 C310 C315 C314 -177.5(4) . . . . ?
N16 C310 C315 C316 6.4(6) . . . . ?
O1 C31 C32 C33 179.4(4) . . . . ?
O1 C31 C32 P2 1.2(6) . . . . ?
O1 C31 C36 C35 -178.5(4) . . . . ?
O1 C31 C36 C37 3.7(6) . . . . ?
O2 C106 C107 C108 -177.7(4) . . . . ?
O2 C106 C107 P3 0.1(6) . . . . ?
O2 C106 C111 C110 179.0(4) . . . . ?
O2 C106 C111 C112 4.6(6) . . . . ?
O3 C187 C188 C189 175.7(4) . . . . ?
O3 C187 C188 P5 -9.4(6) . . . . ?
O3 C187 C192 C191 -172.0(4) . . . . ?
O3 C187 C192 C193 8.5(7) . . . . ?
O4 C268 C269 C270 179.0(5) . . . . ?
O4 C268 C269 P7 0.3(7) . . . . ?
O4 C268 C273 C272 179.4(5) . . . . ?
O4 C268 C273 C274 -5.8(8) . . . . ?
P1 Ag1 N1 C40 52.5(5) . . . . ?
P1 Ag1 N1 C51 -138.4(3) . . . . ?
P1 Ag1 N2 C49 -65.2(4) . . . . ?
P1 Ag1 N2 C50 126.1(3) . . . . ?
P1 Ag1 P2 C13 -176.3(2) . . . . ?
P1 Ag1 P2 C19 63.40(19) . . . . ?
P1 Ag1 P2 C32 -59.5(2) . . . . ?
P1 C1 C2 C3 -178.6(4) . . . . ?
P1 C1 C6 C5 179.4(4) . . . . ?
P1 C7 C8 C9 178.8(5) . . . . ?
P1 C7 C12 C11 -179.2(4) . . . . ?
P1 C25 C26 C27 -179.6(4) . . . . ?
P1 C25 C30 C29 -179.9(4) . . . . ?
P1 C25 C30 O1 -0.2(5) . . . . ?
P2 Ag1 N1 C40 -84.0(5) . . . . ?
P2 Ag1 N1 C51 85.1(4) . . . . ?
P2 Ag1 N2 C49 76.6(4) . . . . ?
P2 Ag1 N2 C50 -92.1(3) . . . . ?
P2 Ag1 P1 C1 -179.84(17) . . . . ?
P2 Ag1 P1 C7 -57.82(18) . . . . ?
P2 Ag1 P1 C25 59.87(17) . . . . ?
P2 C13 C14 C15 -171.8(6) . . . . ?
P2 C13 C18 C17 171.4(6) . . . . ?
P2 C19 C20 C21 178.9(5) . . . . ?
P2 C19 C24 C23 -177.6(7) . . . . ?
P2 C32 C33 C34 177.0(5) . . . . ?
P3 Ag2 N5 C121 45.8(4) . . . . ?
P3 Ag2 N5 C125 -140.3(3) . . . . ?
P3 Ag2 N6 C126 111.5(3) . . . . ?
P3 Ag2 N6 C127 -75.4(4) . . . . ?
P3 Ag2 P4 C94 -176.95(16) . . . . ?
P3 Ag2 P4 C100 61.15(18) . . . . ?
P3 Ag2 P4 C117 -62.87(16) . . . . ?
P3 C82 C83 C84 -174.6(4) . . . . ?
P3 C82 C87 C86 175.7(4) . . . . ?
P3 C88 C89 C90 176.0(4) . . . . ?
P3 C88 C93 C92 -177.2(7) . . . . ?
P3 C107 C108 C109 -179.0(4) . . . . ?
P4 Ag2 N5 C121 -82.9(4) . . . . ?
P4 Ag2 N5 C125 91.0(3) . . . . ?
P4 Ag2 N6 C126 -91.6(3) . . . . ?
P4 Ag2 N6 C127 81.4(4) . . . . ?
P4 Ag2 P3 C82 176.29(18) . . . . ?
P4 Ag2 P3 C88 -63.89(16) . . . . ?
P4 Ag2 P3 C107 56.41(16) . . . . ?
P4 C94 C95 C96 -169.0(4) . . . . ?
P4 C94 C99 C98 169.2(4) . . . . ?
P4 C100 C101 C102 -179.4(5) . . . . ?
P4 C100 C105 C104 178.4(4) . . . . ?
P4 C117 C118 C113 176.0(4) . . . . ?
P4 C117 C118 O2 -5.1(5) . . . . ?
P5 Ag3 N9 C202 -69.3(5) . . . . ?
P5 Ag3 N9 C213 120.4(3) . . . . ?
P5 Ag3 N10 C211 48.5(4) . . . . ?
P5 Ag3 N10 C212 -148.6(3) . . . . ?
P5 Ag3 P6 C175 57.9(3) . . . . ?
P5 Ag3 P6 C181 -178.69(17) . . . . ?
P5 Ag3 P6 C198 -62.07(18) . . . . ?
P5 Ag3 P6 C475 59.2(4) . . . . ?
P5 C163 C164 C165 -175.8(4) . . . . ?
P5 C163 C168 C167 176.3(4) . . . . ?
P5 C169 C170 C171 -176.1(4) . . . . ?
P5 C169 C174 C173 175.5(4) . . . . ?
P5 C188 C189 C190 -176.7(4) . . . . ?
P6 Ag3 N9 C202 96.3(4) . . . . ?
P6 Ag3 N9 C213 -74.0(3) . . . . ?
P6 Ag3 N10 C211 -78.6(4) . . . . ?
P6 Ag3 N10 C212 84.4(3) . . . . ?
P6 Ag3 P5 C163 158.77(16) . . . . ?
P6 Ag3 P5 C169 -81.16(17) . . . . ?
P6 Ag3 P5 C188 44.81(17) . . . . ?
P6 C175 C176 C177 179.5(6) . . . . ?
P6 C175 C180 C179 -179.5(6) . . . . ?
P6 C181 C182 C183 174.1(4) . . . . ?
P6 C181 C186 C185 -175.5(4) . . . . ?
P6 C198 C199 C194 -179.7(4) . . . . ?
P6 C198 C199 O3 1.0(6) . . . . ?
P6 C475 C476 C477 177.9(8) . . . . ?
P6 C475 C480 C479 -177.7(8) . . . . ?
P7 Ag4 N13 C292 48.1(4) . . . . ?
P7 Ag4 N13 C293 -141.1(3) . . . . ?
P7 Ag4 N14 C283 -63.2(5) . . . . ?
P7 Ag4 N14 C294 127.2(3) . . . . ?
P7 Ag4 P8 C256 55.17(19) . . . . ?
P7 Ag4 P8 C262 176.9(2) . . . . ?
P7 Ag4 P8 C279 -64.35(18) . . . . ?
P7 C244 C245 C246 -175.1(5) . . . . ?
P7 C244 C249 C248 176.1(5) . . . . ?
P7 C250 C255 C254 -178.0(7) . . . . ?
P7 C250 C251 C252 178.0(7) . . . . ?
P7 C269 C270 C271 179.1(4) . . . . ?
P7 C450 C455 C454 -178.5(10) . . . . ?
P7 C450 C451 C452 178.4(10) . . . . ?
P8 Ag4 N13 C292 -87.1(4) . . . . ?
P8 Ag4 N13 C293 83.6(3) . . . . ?
P8 Ag4 N14 C283 74.6(5) . . . . ?
P8 Ag4 N14 C294 -94.9(3) . . . . ?
P8 Ag4 P7 C244 -178.9(2) . . . . ?
P8 Ag4 P7 C250 -54.3(3) . . . . ?
P8 Ag4 P7 C269 62.7(2) . . . . ?
P8 Ag4 P7 C450 -58.6(4) . . . . ?
P8 C256 C257 C258 176.0(6) . . . . ?
P8 C256 C261 C260 -177.3(7) . . . . ?
P8 C262 C263 C264 171.4(7) . . . . ?
P8 C262 C267 C266 -173.3(5) . . . . ?
P8 C279 C280 C275 179.5(4) . . . . ?
P8 C279 C280 O4 1.0(6) . . . . ?
C475 C476 C477 C478 0.0 . . . . ?
C476 C475 C480 C479 0.0 . . . . ?
C476 C477 C478 C479 0.0 . . . . ?
C477 C478 C479 C480 0.0 . . . . ?
C478 C479 C480 C475 0.0 . . . . ?
C480 C475 C476 C477 0.0 . . . . ?
C450 C455 C454 C453 0.0 . . . . ?
C455 C450 C451 C452 0.0 . . . . ?
C455 C454 C453 C452 0.0 . . . . ?
C454 C453 C452 C451 0.0 . . . . ?
C453 C452 C451 C450 0.0 . . . . ?
C451 C450 C455 C454 0.0 . . . . ?
C345 C346 O10 C347 169.0(17) . . . . ?
C348 C347 O10 C346 -158.7(18) . . . . ?
C445 C446 O10A C447 115.2(18) . . . . ?
C446 O10A C447 C448 -82(2) . . . . ?
C438 O8A C439 C440 -145.2(18) . . . . ?
C439 O8A C438 C437 165.1(16) . . . . ?

loop_
_exptl_oxdiff_crystal_face_indexfrac_h
_exptl_oxdiff_crystal_face_indexfrac_k
_exptl_oxdiff_crystal_face_indexfrac_l
_exptl_oxdiff_crystal_face_x
_exptl_oxdiff_crystal_face_y
_exptl_oxdiff_crystal_face_z
12.0931 -0.4484 -1.1374 -0.6028 -0.1094 0.7903
1.6016 16.5393 5.2759 0.7209 0.1374 0.6793
-12.0467 1.3354 1.4236 0.6434 0.1171 -0.7565
-1.3641 -16.5736 -5.3066 -0.7339 -0.1398 -0.6647
8.0574 9.5593 -4.9223 0.0697 -0.3544 0.9325
-6.4700 -2.6997 -19.2167 0.1700 -0.9175 -0.3596
-5.0858 -7.8755 11.6816 -0.1277 0.6685 -0.7326
8.3270 5.0680 17.3133 -0.1465 0.7959 0.5874
